data_1558279
loop_
_publ_author_name
'Guan, Zong-Jie'
'Hu, Feng'
'Li, Jiao-Jiao'
'Liu, Zi-Rui'
'Wang, Quan-Ming'

_publ_section_title
;
 Homoleptic alkynyl-protected gold nanoclusters with unusual compositions
 and structures.
;
_journal_issue 25
_journal_name_full Nanoscale
_journal_page_first 13346
_journal_page_last 13350
_journal_paper_doi 10.1039/d0nr02986f
_journal_volume 12
_journal_year 2020
_chemical_formula_moiety 'C198 H88 Au42 F66'
_chemical_formula_sum 'C198 H88 Au42 F66'
_chemical_formula_weight 11993.27
_space_group_crystal_system triclinic
_space_group_IT_number 2
_space_group_name_Hall '-P 1'
_space_group_name_H-M_alt 'P -1'
_atom_sites_solution_hydrogens geom
_audit_creation_date 2020-04-14
_audit_creation_method
;
Olex2 1.3
(compiled 2020.02.04 svn.rd84adfe8 for OlexSys, GUI svn.r6032)
;
_audit_update_record
;
2020-05-24 deposited with the CCDC.	2020-06-09 downloaded from the CCDC.
;
_cell_angle_alpha 91.916(3)
_cell_angle_beta 97.441(2)
_cell_angle_gamma 118.103(5)
_cell_formula_units_Z 2
_cell_length_a 20.0369(8)
_cell_length_b 20.7253(13)
_cell_length_c 37.5767(7)
_cell_measurement_reflns_used 15216
_cell_measurement_temperature 100.01(12)
_cell_measurement_theta_max 65.5840
_cell_measurement_theta_min 4.4450
_cell_volume 13569.1(12)
_computing_cell_refinement 'CrysAlisPro 1.171.39.7e (Rigaku OD, 2015)'
_computing_data_collection 'CrysAlisPro 1.171.39.7e (Rigaku OD, 2015)'
_computing_data_reduction 'CrysAlisPro 1.171.39.7e (Rigaku OD, 2015)'
_computing_molecular_graphics 'Olex2 1.3 (Dolomanov et al., 2009)'
_computing_publication_material 'Olex2 1.3 (Dolomanov et al., 2009)'
_computing_structure_refinement 'SHELXL 2014/7 (Sheldrick, 2015)'
_computing_structure_solution 'SHELXT (Sheldrick, 2015)'
_diffrn_ambient_temperature 100.01(12)
_diffrn_measured_fraction_theta_full 0.986
_diffrn_measured_fraction_theta_max 0.986
_diffrn_measurement_device_type 'SuperNova, Dual, Cu at home/near, AtlasS2'
_diffrn_radiation_type CuK\a
_diffrn_radiation_wavelength 1.54184
_diffrn_reflns_av_R_equivalents 0.1122
_diffrn_reflns_av_unetI/netI 0.1690
_diffrn_reflns_Laue_measured_fraction_full 0.986
_diffrn_reflns_Laue_measured_fraction_max 0.986
_diffrn_reflns_limit_h_max 21
_diffrn_reflns_limit_h_min -22
_diffrn_reflns_limit_k_max 23
_diffrn_reflns_limit_k_min -22
_diffrn_reflns_limit_l_max 42
_diffrn_reflns_limit_l_min -42
_diffrn_reflns_number 74983
_diffrn_reflns_point_group_measured_fraction_full 0.986
_diffrn_reflns_point_group_measured_fraction_max 0.986
_diffrn_reflns_theta_full 60.998
_diffrn_reflns_theta_max 60.998
_diffrn_reflns_theta_min 4.032
_exptl_absorpt_coefficient_mu 42.162
_exptl_absorpt_correction_T_max 1.00000
_exptl_absorpt_correction_T_min 0.03699
_exptl_absorpt_correction_type multi-scan
_exptl_absorpt_process_details
;
CrysAlisPro 1.171.39.32a (Rigaku Oxford Diffraction, 2017)
Empirical absorption correction using spherical harmonics,
 implemented in SCALE3 ABSPACK scaling algorithm.
;
_exptl_crystal_colour 'clear light black'
_exptl_crystal_colour_lustre clear
_exptl_crystal_colour_modifier light
_exptl_crystal_colour_primary black
_exptl_crystal_density_diffrn 2.935
_exptl_crystal_description block
_exptl_crystal_F_000 10376
_exptl_crystal_size_max 0.2
_exptl_crystal_size_mid 0.12
_exptl_crystal_size_min 0.08
_platon_squeeze_details
;
;
_refine_diff_density_max 10.297
_refine_diff_density_min -6.997
_refine_diff_density_rms 0.863
_refine_ls_extinction_method none
_refine_ls_goodness_of_fit_ref 1.323
_refine_ls_hydrogen_treatment constr
_refine_ls_matrix_type full
_refine_ls_number_parameters 2359
_refine_ls_number_reflns 40922
_refine_ls_number_restraints 1984
_refine_ls_restrained_S_all 1.305
_refine_ls_R_factor_all 0.2276
_refine_ls_R_factor_gt 0.1675
_refine_ls_shift/su_max 0.001
_refine_ls_shift/su_mean 0.000
_refine_ls_structure_factor_coef Fsqd
_refine_ls_weighting_details 'w=1/[\s^2^(Fo^2^)+(0.2000P)^2^] where P=(Fo^2^+2Fc^2^)/3'
_refine_ls_weighting_scheme calc
_refine_ls_wR_factor_gt 0.3992
_refine_ls_wR_factor_ref 0.4460
_reflns_Friedel_coverage 0.000
_reflns_number_gt 21821
_reflns_number_total 40922
_reflns_threshold_expression 'I > 2\s(I)'
_cod_data_source_file d0nr02986f2.cif
_cod_data_source_block au42
_cod_depositor_comments 'Adding full bibliography for 1558279--1558280.cif.'
_cod_database_code 1558279
_shelx_shelxl_version_number 2014/7
_shelx_space_group_comment
;
The symmetry employed for this shelxl refinement is uniquely defined
by the following loop, which should always be used as a source of
symmetry information in preference to the above space-group names.
They are only intended as comments.
;
_shelx_estimated_absorpt_t_max 0.133
_shelx_estimated_absorpt_t_min 0.043
_olex2_refinement_description
;
1. Fixed Uiso
 At 1.2 times of:
  All C(H) groups
2. Restrained distances
 F42-C89
 1.35 with sigma of 0.02
 C101-C103
 2.74 with sigma of 0.02
 C102-C103
 1.46 with sigma of 0.02
 C102-C101
 1.2 with sigma of 0.02
 Au40-C101
 1.89 with sigma of 0.02
 Au40-C102
 3.1 with sigma of 0.02
 C149-C148
 1.54 with sigma of 0.02
 C93-C92
 1.54 with sigma of 0.02
 C92-C96
 4.65 with sigma of 0.02
 C148-F22
 2.36 with sigma of 0.02
 C98-F33
 2.36 with sigma of 0.02
 C98-C99
 1.54 with sigma of 0.02
 F32-C98
 2.36 with sigma of 0.02
 C148-F23
 2.36 with sigma of 0.02
 C91-C93
 2.74 with sigma of 0.02
 F31-C98
 2.36 with sigma of 0.02
 C148-F24
 2.36 with sigma of 0.02
 F32_$2-C97_$2
 3.075 with sigma of 0.02
 C92-Au40
 3.1 with sigma of 0.02
 C91-C92
 1.2 with sigma of 0.02
 C95-C99
 4.55 with sigma of 0.02
 F22-C149
 1.35 with sigma of 0.02
 C95-Au39
 4.4 with sigma of 0.02
 Au15-C95
 4 with sigma of 0.02
 F23-C149
 1.35 with sigma of 0.02
 F24-F22
 2.2 with sigma of 0.02
 F20-C139
 1.35 with sigma of 0.02
 F22-F23
 2.2 with sigma of 0.02
 F24-C149
 1.35 with sigma of 0.02
 C138-F20
 2.36 with sigma of 0.02
 F20-F21
 2.2 with sigma of 0.02
 F19-F20
 2.2 with sigma of 0.02
 F33-C99
 1.35 with sigma of 0.02
 C71-Au39
 1.89 with sigma of 0.02
 F32-C99
 1.35 with sigma of 0.02
 F31-C99
 1.35 with sigma of 0.02
 F32-F33
 2.2 with sigma of 0.02
 C72-C71
 1.2 with sigma of 0.02
 F33-F31
 2.2 with sigma of 0.02
 F40-C89
 1.35 with sigma of 0.02
 C71-C73
 2.74 with sigma of 0.02
 F8_$1-F33_$2
 2.2 with sigma of 0.02
 F41-C89
 1.35 with sigma of 0.02
 C89-C88
 1.54 with sigma of 0.02
 F42-F41
 2.2 with sigma of 0.02
 F41-F40
 2.2 with sigma of 0.02
 F40-F42
 2.2 with sigma of 0.02
 C88-F42
 2.36 with sigma of 0.02
 C88-F41
 2.36 with sigma of 0.02
 C88-F40
 2.36 with sigma of 0.02
 C78-F39
 2.36 with sigma of 0.02
 C78-F37
 2.36 with sigma of 0.02
 F39-F37
 2.2 with sigma of 0.02
 C78-C79
 1.54 with sigma of 0.02
 F37-C79
 1.35 with sigma of 0.02
 F39-C79
 1.35 with sigma of 0.02
 F23-F24
 2.2 with sigma of 0.02
 Au37-C31
 1.89 with sigma of 0.02
 C31-C33
 2.74 with sigma of 0.02
 C218-C219
 1.54 with sigma of 0.02
 F63-C219
 1.35 with sigma of 0.02
 F61-C219
 1.35 with sigma of 0.02
 F62-C219
 1.35 with sigma of 0.02
 F61-C218
 2.36 with sigma of 0.02
 F63-C218
 2.36 with sigma of 0.02
 C218-F62
 2.36 with sigma of 0.02
 F61-F63
 2.2 with sigma of 0.02
 F63-F62
 2.2 with sigma of 0.02
 F62-F61
 2.2 with sigma of 0.02
 F25-F26
 2.2 with sigma of 0.02
 F26-F27
 2.2 with sigma of 0.02
 F27-F25
 2.2 with sigma of 0.02
 F27-C119
 1.35 with sigma of 0.02
 F25-C119
 1.35 with sigma of 0.02
 F26-C119
 1.35 with sigma of 0.02
 C138-C139
 1.54 with sigma of 0.02
 F21-C139
 1.35 with sigma of 0.02
 F19-C139
 1.35 with sigma of 0.02
 F21-C138
 2.36 with sigma of 0.02
 C138-F19
 2.36 with sigma of 0.02
 F21-F19
 2.2 with sigma of 0.02
 F11-F10
 2.2 with sigma of 0.02
 F10-C19
 1.35 with sigma of 0.02
 C19-F11
 1.35 with sigma of 0.02
 C164-C162
 2.56 with sigma of 0.02
 C162-C168
 2.56 with sigma of 0.02
 C163-C162
 1.54 with sigma of 0.02
 C161-C163
 2.74 with sigma of 0.02
 C162-Au42
 3.1 with sigma of 0.02
 C162-C161
 1.2 with sigma of 0.02
 C42-C41
 1.2 with sigma of 0.02
 C42-Au37
 3.1 with sigma of 0.02
 C41-C43
 2.74 with sigma of 0.02
 C42-C43
 1.54 with sigma of 0.02
 Au37-C41
 1.89 with sigma of 0.02
 Au41-C11
 1.89 with sigma of 0.02
 C11-C12
 1.2 with sigma of 0.02
 Au41-C12
 3.1 with sigma of 0.02
 C18-F11
 2.36 with sigma of 0.02
 C18-F10
 2.36 with sigma of 0.02
 C19-C18
 1.54 with sigma of 0.02
 C11-C13
 2.74 with sigma of 0.02
 C12-C13
 1.54 with sigma of 0.02
 C12-C14
 2.56 with sigma of 0.02
 C18-C12
 2.56 with sigma of 0.02
 C152-Au42
 3.1 with sigma of 0.02
 C151-C152
 1.2 with sigma of 0.02
 C151-Au42
 1.89 with sigma of 0.02
 F12-F11
 2.2 with sigma of 0.02
 F10-F12
 2.2 with sigma of 0.02
 F12-C19
 1.35 with sigma of 0.02
 F12-C18
 2.36 with sigma of 0.02
 F8-F7
 2.2 with sigma of 0.02
 F7-C29
 1.35 with sigma of 0.02
 F8-C29
 1.35 with sigma of 0.02
 F9-F7
 2.2 with sigma of 0.02
 F9-F8
 2.2 with sigma of 0.02
 F9-C29
 1.35 with sigma of 0.02
 F14-C159
 1.35 with sigma of 0.02
 F15-C159
 1.35 with sigma of 0.02
 F13-C159
 1.35 with sigma of 0.02
 F13-F14
 2.2 with sigma of 0.02
 F14-F15
 2.2 with sigma of 0.02
 F15-F13
 2.2 with sigma of 0.02
 C167-C169
 2.56 with sigma of 0.02
 C169-C163
 2.56 with sigma of 0.02
 F18-C169
 1.35 with sigma of 0.02
 C168-F18
 2.36 with sigma of 0.02
 C169-F16
 1.35 with sigma of 0.02
 F16-F18
 2.2 with sigma of 0.02
 F16-C168
 2.36 with sigma of 0.02
 C169-F17
 1.35 with sigma of 0.02
 F18-F17
 2.2 with sigma of 0.02
 F17-C168
 2.36 with sigma of 0.02
 F16-F17
 2.2 with sigma of 0.02
 C49-C48
 1.54 with sigma of 0.02
 F6-C49
 1.35 with sigma of 0.02
 F5-C49
 1.35 with sigma of 0.02
 F4-C49
 1.35 with sigma of 0.02
 F6-C48
 2.36 with sigma of 0.02
 C48-F5
 2.36 with sigma of 0.02
 C48-F4
 2.36 with sigma of 0.02
 F5-F4
 2.2 with sigma of 0.02
 F5-F6
 2.2 with sigma of 0.02
 F6-F4
 2.2 with sigma of 0.02
 F60-F58
 2.2 with sigma of 0.02
 F58-F59
 2.2 with sigma of 0.02
 F59-F60
 2.2 with sigma of 0.02
 F60-C209
 1.35 with sigma of 0.02
 F58-C209
 1.35 with sigma of 0.02
 F59-C209
 1.35 with sigma of 0.02
 C189-C188
 1.54 with sigma of 0.02
 F54-C189
 1.35 with sigma of 0.02
 F53-C189
 1.35 with sigma of 0.02
 F52-C189
 1.35 with sigma of 0.02
 C188-F54
 2.36 with sigma of 0.02
 C188-F52
 2.36 with sigma of 0.02
 C188-F53
 2.36 with sigma of 0.02
 F52-F53
 2.2 with sigma of 0.02
 F53-F54
 2.2 with sigma of 0.02
 F54-F52
 2.2 with sigma of 0.02
 F46-F47
 2.2 with sigma of 0.02
 F47-F48
 2.2 with sigma of 0.02
 F48-F46
 2.2 with sigma of 0.02
 F48-C68
 2.36 with sigma of 0.02
 C68-F47
 2.36 with sigma of 0.02
 C68-F46
 2.36 with sigma of 0.02
 F46-C69
 1.35 with sigma of 0.02
 F48-C69
 1.35 with sigma of 0.02
 F47-C69
 1.35 with sigma of 0.02
 C69-C68
 1.54 with sigma of 0.02
 Au40-C91
 1.89 with sigma of 0.02
 Au39-C81
 1.89 with sigma of 0.02
 C82-C81
 1.2 with sigma of 0.02
 C82-C83
 1.54 with sigma of 0.02
 C81-C83
 2.74 with sigma of 0.02
 Au39-C82
 3.1 with sigma of 0.02
 C82-C84
 2.56 with sigma of 0.02
 C82-C88
 2.56 with sigma of 0.02
 C212-C218
 2.56 with sigma of 0.02
 C212-C214
 2.56 with sigma of 0.02
 C212-Au23
 3.1 with sigma of 0.02
 C211-C213
 2.74 with sigma of 0.02
 C212-C213
 1.54 with sigma of 0.02
 C212-C211
 1.2 with sigma of 0.02
 Au23-C211
 1.89 with sigma of 0.02
 Au23-C201
 1.89 with sigma of 0.02
 C201-C202
 1.2 with sigma of 0.02
 C202-Au23
 3.1 with sigma of 0.02
 Au27-C182
 3.1 with sigma of 0.02
 C181-C183
 2.74 with sigma of 0.02
 C182-C183
 1.54 with sigma of 0.02
 C182-C181
 1.2 with sigma of 0.02
 Au27-C181
 1.89 with sigma of 0.02
 C208-F60
 2.36 with sigma of 0.02
 C208-F58
 2.36 with sigma of 0.02
 C208-F59
 2.36 with sigma of 0.02
 C208-C209
 1.54 with sigma of 0.02
 C203-C202
 1.54 with sigma of 0.02
 C201-C203
 2.74 with sigma of 0.02
 F31-F32
 2.2 with sigma of 0.02
 C152-C154
 2.56 with sigma of 0.02
 C152-C158
 2.56 with sigma of 0.02
 C151-C153
 2.74 with sigma of 0.02
 C153-C152
 1.54 with sigma of 0.02
 C159-C158
 1.54 with sigma of 0.02
 C158-F13
 2.36 with sigma of 0.02
 C158-F14
 2.36 with sigma of 0.02
 C158-F15
 2.36 with sigma of 0.02
 C78-F38
 2.36 with sigma of 0.02
 F37-F38
 2.2 with sigma of 0.02
 F38-F39
 2.2 with sigma of 0.02
 F38-C79
 1.35 with sigma of 0.02
 C32-C31
 1.2 with sigma of 0.02
 C32-C33
 1.54 with sigma of 0.02
 C32-C34
 2.56 with sigma of 0.02
 C32-C38
 2.56 with sigma of 0.02
 Au37-C32
 3.1 with sigma of 0.02
 C28-C29
 1.54 with sigma of 0.02
 F7-C28
 2.36 with sigma of 0.02
 C28-F8
 2.36 with sigma of 0.02
 C28-F9
 2.36 with sigma of 0.02
 C228-C229
 1.55 with sigma of 0.02
 F66-C229
 1.35 with sigma of 0.02
 F65-C229
 1.35 with sigma of 0.02
 F64-C229
 1.35 with sigma of 0.02
 C228-F66
 2.51 with sigma of 0.02
 C228-F65
 2.51 with sigma of 0.02
 C228-F64
 2.51 with sigma of 0.02
 F65-F66
 2.2 with sigma of 0.02
 F65-F64
 2.2 with sigma of 0.02
 F64-F66
 2.2 with sigma of 0.02
 F27-C118
 2.36 with sigma of 0.02
 F26-C118
 2.36 with sigma of 0.02
 C118-F25
 2.36 with sigma of 0.02
 C119-C118
 1.54 with sigma of 0.02
 Au22-C111
 1.89 with sigma of 0.02
 C111-C112
 1.2 with sigma of 0.02
 C113-C112
 1.54 with sigma of 0.02
 Au22-C112
 3.1 with sigma of 0.02
 C111-C113
 2.74 with sigma of 0.02
 C73-C72
 1.54 with sigma of 0.02
 Au39-C72
 3.1 with sigma of 0.02
 Au20-C71
 2.248 with sigma of 0.02
 F33_$2-F8_$1
 2.3 with sigma of 0.02
 Au25-C91
 2.25 with sigma of 0.02
 Au25-C92
 2.36 with sigma of 0.02
 C92-C94
 2.56 with sigma of 0.02
 C92-C98
 2.56 with sigma of 0.02
 C97-C92
 4.1 with sigma of 0.02
 C95-C92
 4.1 with sigma of 0.02
 C97-C99
 2.56 with sigma of 0.02
 C93-C99
 2.56 with sigma of 0.02
 F32-C97
 3.1 with sigma of 0.02
 F32-C93
 3.02 with sigma of 0.02
 F33-C97
 2.67 with sigma of 0.02
3. Restrained planarity
 C103, C109, C105, C107, C104, C106, C101, C102, C108
 with sigma of 0.1
 C91, C92, C93, C94, C95, C96, C97, C98, C99
 with sigma of 0.1
 C141, C148, C144, C149, C143, C142, C147, C145, C146
 with sigma of 0.1
 C133, C139, C132, C131, C135, C137, C134, C138, C136
 with sigma of 0.1
 C163, C165, C161, C162, C164, C169, C168, C166, C167
 with sigma of 0.1
 C215, C216, C219, C212, C211, C214, C213, C218, C217
 with sigma of 0.1
 C16, C15, C14, C12, C18, C11, C13, C19, C17
 with sigma of 0.1
4. Uiso/Uaniso restraints and constraints
Au25 \\sim Au40 \\sim F32 \\sim F33 \\sim F31 \\sim C98 \\sim C94 \\sim C97
\\sim C92 \\sim C93 \\sim C99 \\sim C95 \\sim C91 \\sim C96: within 2A with
sigma of 0.001 and sigma for terminal atoms of 0.002 within 2A
Au20 \\sim Au39 \\sim F39 \\sim F37 \\sim F38 \\sim C79 \\sim C71 \\sim C72
\\sim C78 \\sim C74 \\sim C76 \\sim C73 \\sim C75 \\sim C77: within 2A with
sigma of 0.001 and sigma for terminal atoms of 0.002 within 2A
Au34 \\sim Au42 \\sim F17 \\sim F16 \\sim F18 \\sim C163 \\sim C165 \\sim C161
\\sim C162 \\sim C164 \\sim C169 \\sim C168 \\sim C166 \\sim C167: within 2A
with sigma of 0.001 and sigma for terminal atoms of 0.002 within 2A
Au38 \\sim Au41 \\sim F10 \\sim F12 \\sim F11 \\sim C16 \\sim C15 \\sim C14
\\sim C12 \\sim C18 \\sim C11 \\sim C13 \\sim C19 \\sim C17: within 2A with
sigma of 0.001 and sigma for terminal atoms of 0.002 within 2A
Au15 \\sim Au22 \\sim F30 \\sim F28 \\sim F29 \\sim C122 \\sim C127 \\sim C121
\\sim C128 \\sim C129 \\sim C124 \\sim C126 \\sim C123 \\sim C125: within 2A
with sigma of 0.001 and sigma for terminal atoms of 0.002 within 2A
Au28 \\sim Au42 \\sim F13 \\sim F15 \\sim F14 \\sim C151 \\sim C155 \\sim C153
\\sim C154 \\sim C152 \\sim C158 \\sim C159 \\sim C156 \\sim C157: within 2A
with sigma of 0.001 and sigma for terminal atoms of 0.002 within 2A
Au27 \\sim Au31 \\sim F52 \\sim F53 \\sim F54 \\sim C185 \\sim C182 \\sim C181
\\sim C183 \\sim C188 \\sim C186 \\sim C184 \\sim C187 \\sim C189: within 2A
with sigma of 0.001 and sigma for terminal atoms of 0.002 within 2A
Au24 \\sim Au39 \\sim F41 \\sim F40 \\sim F42 \\sim C86 \\sim C84 \\sim C81
\\sim C82 \\sim C87 \\sim C88 \\sim C89 \\sim C85 \\sim C83: within 2A with
sigma of 0.001 and sigma for terminal atoms of 0.002 within 2A
Au19 \\sim Au37 \\sim F2 \\sim F1 \\sim C34 \\sim C38 \\sim C35 \\sim C37 \\sim
C32 \\sim C33 \\sim C31 \\sim C39 \\sim C36: within 2A with sigma of 0.001 and
sigma for terminal atoms of 0.002 within 2A
Au21 \\sim Au41 \\sim F9 \\sim F7 \\sim F8 \\sim C24 \\sim C29 \\sim C22 \\sim
C21 \\sim C23 \\sim C26 \\sim C25 \\sim C28 \\sim C27: within 2A with sigma of
0.001 and sigma for terminal atoms of 0.002 within 2A
Au12 \\sim Au31 \\sim F56 \\sim F55 \\sim F57 \\sim C196 \\sim C194 \\sim C191
\\sim C192 \\sim C193 \\sim C195 \\sim C198 \\sim C199 \\sim C197: within 2A
with sigma of 0.001 and sigma for terminal atoms of 0.002 within 2A
Au11 \\sim Au37 \\sim F5 \\sim F4 \\sim F6 \\sim C46 \\sim C49 \\sim C44 \\sim
C45 \\sim C43 \\sim C41 \\sim C47 \\sim C42 \\sim C48: within 2A with sigma of
0.001 and sigma for terminal atoms of 0.002 within 2A
Au23 \\sim Au36 \\sim F61 \\sim F63 \\sim F62 \\sim C215 \\sim C216 \\sim C219
\\sim C212 \\sim C211 \\sim C214 \\sim C213 \\sim C218 \\sim C217: within 2A
with sigma of 0.001 and sigma for terminal atoms of 0.002 within 2A
Au9 \\sim Au26 \\sim F48 \\sim F46 \\sim F47 \\sim C62 \\sim C64 \\sim C66
\\sim C63 \\sim C61 \\sim C68 \\sim C67 \\sim C69 \\sim C65: within 2A with
sigma of 0.001 and sigma for terminal atoms of 0.002 within 2A
Au16 \\sim Au23 \\sim F60 \\sim F59 \\sim F58 \\sim C208 \\sim C202 \\sim C204
\\sim C201 \\sim C207 \\sim C209 \\sim C205 \\sim C203 \\sim C206: within 2A
with sigma of 0.001 and sigma for terminal atoms of 0.002 within 2A
Au18 \\sim Au27 \\sim F49 \\sim F51 \\sim F50 \\sim C172 \\sim C179 \\sim C171
\\sim C173 \\sim C174 \\sim C178 \\sim C175 \\sim C176 \\sim C177: within 2A
with sigma of 0.001 and sigma for terminal atoms of 0.002 within 2A
Au26 \\sim Au29 \\sim F44 \\sim F43 \\sim F45 \\sim C52 \\sim C53 \\sim C55
\\sim C56 \\sim C58 \\sim C59 \\sim C54 \\sim C57 \\sim C51: within 2A with
sigma of 0.001 and sigma for terminal atoms of 0.002 within 2A
Au17 \\sim Au36 \\sim F65 \\sim F64 \\sim F66 \\sim C223 \\sim C227 \\sim C222
\\sim C224 \\sim C225 \\sim C228 \\sim C221 \\sim C226 \\sim C229: within 2A
with sigma of 0.001 and sigma for terminal atoms of 0.002 within 2A
Au8 \\sim Au22 \\sim F26 \\sim F25 \\sim F27 \\sim C116 \\sim C119 \\sim C112
\\sim C111 \\sim C115 \\sim C113 \\sim C114 \\sim C118 \\sim C117: within 2A
with sigma of 0.001 and sigma for terminal atoms of 0.002 within 2A
C131 \\sim C132 \\sim C133 \\sim C138 \\sim C139 \\sim F19 \\sim F20 \\sim F21
\\sim C137 \\sim C136 \\sim C135 \\sim C134 \\sim Au35 \\sim Au10: within 2A
with sigma of 0.001 and sigma for terminal atoms of 0.002 within 2A
Uanis(C141) \\sim Ueq, Uanis(C142) \\sim Ueq, Uanis(C143) \\sim Ueq,
Uanis(C144) \\sim Ueq, Uanis(C145) \\sim Ueq, Uanis(C146) \\sim Ueq,
Uanis(C147) \\sim Ueq, Uanis(C148) \\sim Ueq, Uanis(C149) \\sim Ueq, Uanis(F22)
\\sim Ueq, Uanis(F24) \\sim Ueq, Uanis(F23) \\sim Ueq: with sigma of 0.02 and
sigma for terminal atoms of 0.04
Uanis(C101) \\sim Ueq, Uanis(C102) \\sim Ueq, Uanis(C103) \\sim Ueq,
Uanis(C104) \\sim Ueq, Uanis(C105) \\sim Ueq, Uanis(C106) \\sim Ueq,
Uanis(C107) \\sim Ueq, Uanis(C108) \\sim Ueq, Uanis(C109) \\sim Ueq, Uanis(F35)
\\sim Ueq, Uanis(F36) \\sim Ueq, Uanis(F34) \\sim Ueq: with sigma of 0.02 and
sigma for terminal atoms of 0.04
Uanis(C141) = Uanis(C142) = Uanis(C143) = Uanis(C144) = Uanis(C145) =
Uanis(C146) = Uanis(C147) = Uanis(C148) = Uanis(C149) = Uanis(F22) = Uanis(F23)
= Uanis(F24)
Uanis(C101) = Uanis(C102) = Uanis(C103) = Uanis(C104) = Uanis(C105) =
Uanis(C106) = Uanis(C107) = Uanis(C108) = Uanis(C109) = Uanis(F36) = Uanis(F35)
= Uanis(F34)
5.a Aromatic/amide H refined with riding coordinates:
 C107(H107), C106(H106), C105(H105), C104(H104), C224(H224), C225(H225),
 C226(H226), C227(H227), C167(H167), C166(H166), C165(H165), C164(H164),
 C144(H144), C145(H145), C146(H146), C147(H147), C44(H44), C45(H45), C46(H46),
 C47(H47), C77(H77), C76(H76), C75(H75), C74(H74), C54(H54), C55(H55), C56(H56),
  C57(H57), C194(H194), C195(H195), C196(H196), C197(H197), C137(H137),
 C136(H136), C135(H135), C134(H134), C37(H37), C36(H36), C35(H35), C34(H34),
 C114(H114), C115(H115), C116(H116), C117(H117), C177(H177), C176(H176),
 C175(H175), C174(H174), C184(H184), C185(H185), C186(H186), C187(H187),
 C67(H67), C66(H66), C65(H65), C64(H64), C154(H154), C155(H155), C156(H156),
 C157(H157), C24(H24), C25(H25), C26(H26), C27(H27), C214(H214), C215(H215),
 C216(H216), C217(H217), C127(H127), C126(H126), C125(H125), C124(H124),
 C97(H97), C96(H96), C95(H95), C94(H94), C14(H14), C15(H15), C16(H16), C17(H17),
  C207(H207), C206(H206), C205(H205), C204(H204), C84(H84), C85(H85), C86(H86),
 C87(H87)
5.b Fitted hexagon refined as free rotating group:
 C103(C108,C107,C106,C105,C104), C223(C224,C225,C226,C227,C228), C163(C168,
 C167,C166,C165,C164), C143(C144,C145,C146,C147,C148), C43(C44,C45,C46,C47,C48),
  C73(C78,C77,C76,C75,C74), C53(C54,C55,C56,C57,C58), C193(C194,C195,C196,C197,
 C198), C133(C138,C137,C136,C135,C134), C33(C38,C37,C36,C35,C34), C113(C114,
 C115,C116,C117,C118), C173(C178,C177,C176,C175,C174), C183(C184,C185,C186,C187,
 C188), C63(C68,C67,C66,C65,C64), C153(C154,C155,C156,C157,C158), C23(C24,C25,
 C26,C27,C28), C213(C214,C215,C216,C217,C218), C123(C128,C127,C126,C125,C124),
 C93(C98,C97,C96,C95,C94), C13(C14,C15,C16,C17,C18), C203(C208,C207,C206,C205,
 C204), C83(C84,C85,C86,C87,C88)
;
_olex2_submission_special_instructions 'No special instructions were received'

loop_
_space_group_symop_operation_xyz
'x, y, z'
'-x, -y, -z'

loop_
_atom_site_label
_atom_site_type_symbol
_atom_site_fract_x
_atom_site_fract_y
_atom_site_fract_z
_atom_site_U_iso_or_equiv
_atom_site_adp_type
_atom_site_occupancy
_atom_site_site_symmetry_order
_atom_site_calc_flag
_atom_site_refinement_flags_posn
_atom_site_refinement_flags_adp
_atom_site_refinement_flags_occupancy
_atom_site_disorder_assembly
_atom_site_disorder_group
Au0A Au 0.72285(14) 0.04611(15) 0.20673(6) 0.0387(6) Uani 1 1 d . . . . .
Au2 Au 0.94031(14) 0.18187(14) 0.28825(6) 0.0343(6) Uani 1 1 d . . . . .
Au3 Au 0.81930(14) 0.04362(15) 0.29507(6) 0.0389(6) Uani 1 1 d . . . . .
Au4 Au 0.71477(14) 0.09855(15) 0.28411(6) 0.0365(6) Uani 1 1 d . . . . .
Au5 Au 0.74016(14) 0.18321(14) 0.22985(6) 0.0358(6) Uani 1 1 d . . . . .
Au6 Au 0.84300(15) 0.23538(15) 0.30824(6) 0.0402(6) Uani 1 1 d . . . . .
Au7 Au 0.88192(13) 0.10010(14) 0.22436(6) 0.0358(6) Uani 1 1 d . . . . .
Au8 Au 0.59770(14) 0.04975(16) 0.22616(6) 0.0422(7) Uani 1 1 d . . . . .
Au9 Au 0.80217(14) 0.01251(16) 0.15808(6) 0.0427(7) Uani 1 1 d . . . . .
Au10 Au 0.70400(16) 0.23305(16) 0.28982(6) 0.0443(7) Uani 1 1 d . . . . .
Au11 Au 0.97931(15) 0.26915(15) 0.35340(7) 0.0436(6) Uani 1 1 d . . . . .
Au12 Au 0.71820(15) 0.16497(16) 0.34754(6) 0.0431(7) Uani 1 1 d . . . . .
Au13 Au 0.89113(14) 0.23710(15) 0.21573(6) 0.0396(6) Uani 1 1 d . . . A 1
Au14 Au 0.84659(15) 0.13588(17) 0.35911(6) 0.0445(7) Uani 1 1 d . . . . .
Au15 Au 0.70638(14) 0.00833(16) 0.33981(7) 0.0430(7) Uani 1 1 d D . . . .
Au16 Au 0.64302(14) 0.11640(17) 0.16695(6) 0.0456(7) Uani 1 1 d . . . . .
Au17 Au 0.94673(14) 0.16909(17) 0.16871(6) 0.0448(7) Uani 1 1 d . . . . .
Au18 Au 0.97042(14) 0.11428(16) 0.34352(6) 0.0410(6) Uani 1 1 d . . . . .
Au19 Au 1.02739(14) 0.23418(16) 0.23393(7) 0.0424(6) Uani 1 1 d . . . . .
Au20 Au 0.78781(14) -0.04266(15) 0.22819(7) 0.0408(6) Uani 1 1 d D . . . .
Au21 Au 0.97996(16) 0.32252(15) 0.28214(7) 0.0452(7) Uani 1 1 d . . . . .
Au22 Au 0.53954(15) -0.02214(18) 0.29680(7) 0.0527(7) Uani 1 1 d D U . . .
Au23 Au 0.68059(16) 0.1309(2) 0.08543(6) 0.0571(8) Uani 1 1 d D U . . .
Au24 Au 0.83652(15) 0.00227(16) 0.36525(7) 0.0453(7) Uani 1 1 d . . . . .
Au25 Au 0.66648(14) -0.04334(15) 0.26356(7) 0.0432(6) Uani 1 1 d D . . . .
Au26 Au 0.93735(15) -0.01919(17) 0.19792(7) 0.0465(7) Uani 1 1 d . U . . .
Au27 Au 0.94585(15) 0.12639(18) 0.42650(6) 0.0489(7) Uani 1 1 d D U . . .
Au28 Au 0.84107(17) 0.32337(15) 0.25181(7) 0.0478(7) Uani 1 1 d . . . . .
Au29 Au 0.94999(14) 0.05015(15) 0.27671(6) 0.0387(6) Uani 1 1 d . . . . .
Au30 Au 0.66557(15) 0.00668(17) 0.13217(7) 0.0493(7) Uani 1 1 d . . . . .
Au31 Au 0.77636(17) 0.1284(2) 0.42497(7) 0.0572(8) Uani 1 1 d . U . . .
Au32 Au 0.78937(15) 0.14086(17) 0.15321(6) 0.0453(7) Uani 1 1 d . . . A 1
Au33 Au 0.78876(17) 0.27223(17) 0.17456(7) 0.0478(7) Uani 1 1 d . . . A 1
Au34 Au 0.86302(18) 0.26606(18) 0.38518(7) 0.0546(8) Uani 1 1 d . . . . .
Au35 Au 0.68199(19) 0.30862(19) 0.21925(8) 0.0595(8) Uani 1 1 d . U . . .
Au36 Au 0.85311(17) 0.1353(2) 0.08696(7) 0.0580(9) Uani 1 1 d . . . . .
Au37 Au 1.12298(16) 0.30491(18) 0.31303(8) 0.0550(7) Uani 1 1 d D U . . .
Au38 Au 0.90382(17) 0.27286(18) 0.14283(8) 0.0554(8) Uani 1 1 d . . . A 1
Au39 Au 0.80888(18) -0.12170(17) 0.29582(8) 0.0555(7) Uani 1 1 d D U . . .
Au40 Au 0.56759(18) -0.11977(19) 0.18746(9) 0.0644(8) Uani 1 1 d D U . . .
Au41 Au 1.0323(2) 0.3989(2) 0.20412(10) 0.0769(10) Uani 1 1 d D U . . .
Au42 Au 0.8611(3) 0.3934(2) 0.33834(10) 0.0865(10) Uani 1 1 d D U . . .
F49 F 1.159(2) 0.097(3) 0.4395(11) 0.080(4) Uani 1 1 d . U . . .
F65 F 1.089(2) 0.204(2) 0.0633(10) 0.120(5) Uani 1 1 d D U . . .
F61 F 0.6839(13) 0.1202(16) -0.0269(7) 0.063(2) Uani 1 1 d D U . . .
F23 F 0.601(2) 0.366(2) 0.1169(13) 0.128(9) Uani 1 1 d D U . . .
F9 F 1.223(2) 0.5536(19) 0.2814(8) 0.081(3) Uani 1 1 d D U . . .
F52 F 0.9318(16) 0.1114(15) 0.5396(7) 0.055(2) Uani 1 1 d D U . . .
F44 F 1.188(2) 0.069(2) 0.2661(11) 0.062(4) Uani 1 1 d . U . . .
F30 F 0.4160(19) -0.156(2) 0.4308(9) 0.056(2) Uani 1 1 d . U . . .
F43 F 1.146(2) -0.050(2) 0.2564(11) 0.063(4) Uani 1 1 d . U . . .
F26 F 0.3786(13) 0.0675(15) 0.2399(7) 0.057(2) Uani 1 1 d D U . . .
F48 F 0.9623(13) -0.0567(13) 0.0912(7) 0.052(2) Uani 1 1 d D U . . .
F56 F 0.607(2) 0.188(2) 0.4558(9) 0.061(2) Uani 1 1 d . U . . .
F28 F 0.4782(19) -0.047(2) 0.3993(9) 0.056(2) Uani 1 1 d . U . . .
F25 F 0.2650(14) 0.0253(17) 0.2075(7) 0.057(2) Uani 1 1 d D U . . .
F46 F 0.8855(15) -0.1662(15) 0.1050(6) 0.051(2) Uani 1 1 d D U . . .
F60 F 0.4359(17) 0.1145(14) 0.0677(7) 0.062(2) Uani 1 1 d D U . . .
F45 F 1.258(2) 0.025(2) 0.2937(11) 0.062(4) Uani 1 1 d . U . . .
F27 F 0.2971(16) -0.0513(14) 0.2345(7) 0.057(2) Uani 1 1 d D U . . .
F29 F 0.4428(19) -0.167(2) 0.3764(9) 0.056(2) Uani 1 1 d . U . . .
F2 F 1.333(2) 0.368(2) 0.2636(9) 0.058(2) Uani 1 1 d . U . . .
F19 F 0.5405(16) 0.3631(16) 0.2774(7) 0.065(2) Uani 1 1 d D U . . .
F51 F 1.199(2) 0.213(3) 0.4549(11) 0.080(4) Uani 1 1 d . U . . .
F55 F 0.554(2) 0.076(2) 0.4497(9) 0.061(2) Uani 1 1 d . U . . .
F3 F 1.279(3) 0.245(3) 0.2430(12) 0.083(14) Uani 1 1 d . . . . .
F64 F 1.0210(18) 0.084(2) 0.0552(10) 0.120(5) Uani 1 1 d D U . . .
F41 F 0.9142(16) -0.2002(16) 0.3732(7) 0.060(2) Uani 1 1 d D U . . .
F20 F 0.4593(17) 0.2471(14) 0.2812(7) 0.065(2) Uani 1 1 d D U . . .
F53 F 0.9332(16) 0.1753(17) 0.5877(5) 0.055(2) Uani 1 1 d D U . . .
F50 F 1.288(2) 0.181(3) 0.4572(11) 0.080(4) Uani 1 1 d . U . . .
F66 F 1.140(2) 0.138(3) 0.0459(9) 0.120(5) Uani 1 1 d D U . . .
F22 F 0.714(2) 0.463(2) 0.1375(11) 0.128(9) Uani 1 1 d D U . . .
F34 F 0.395(3) -0.197(3) 0.1049(14) 0.091(6) Uani 1 1 d . U . . .
F1 F 1.386(2) 0.348(2) 0.2306(9) 0.058(2) Uani 1 1 d . U . . .
F39 F 0.8603(13) -0.2325(15) 0.1968(8) 0.063(2) Uani 1 1 d D U . . .
F59 F 0.5283(13) 0.2289(17) 0.0724(7) 0.063(2) Uani 1 1 d D U . . .
F54 F 0.9503(15) 0.2229(14) 0.5359(7) 0.056(2) Uani 1 1 d D U . . .
F10 F 0.9447(16) 0.4760(18) 0.0914(9) 0.082(3) Uani 1 1 d D U . . .
F40 F 0.7918(13) -0.2595(16) 0.3776(8) 0.060(2) Uani 1 1 d D U . . .
F36 F 0.456(3) -0.253(3) 0.0877(13) 0.091(6) Uani 1 1 d . U . . .
F7 F 1.229(2) 0.4540(14) 0.2962(9) 0.081(3) Uani 1 1 d D U . . .
F57 F 0.490(2) 0.124(2) 0.4637(9) 0.061(2) Uani 1 1 d . U . . .
F63 F 0.7428(17) 0.1766(18) -0.0714(5) 0.064(2) Uani 1 1 d D U . . .
F58 F 0.4080(15) 0.2045(18) 0.0658(7) 0.062(2) Uani 1 1 d D U . . .
F5 F 1.2602(17) 0.4419(14) 0.4239(8) 0.062(2) Uani 1 1 d D U . . .
F21 F 0.4475(17) 0.3353(18) 0.3091(8) 0.065(2) Uani 1 1 d D U . . .
F62 F 0.7822(16) 0.2316(14) -0.0160(7) 0.064(2) Uani 1 1 d D U . . .
F35 F 0.341(3) -0.297(3) 0.0622(13) 0.091(6) Uani 1 1 d . U . . .
F13 F 0.870(2) 0.583(2) 0.2921(8) 0.091(3) Uani 1 1 d D U . . .
F47 F 0.9243(16) -0.1535(16) 0.0521(6) 0.052(2) Uani 1 1 d D U . . .
F4 F 1.2280(16) 0.3251(15) 0.4131(7) 0.061(2) Uani 1 1 d D U . . .
F37 F 0.7555(17) -0.3106(17) 0.2162(7) 0.064(2) Uani 1 1 d D U . . .
F24 F 0.647(3) 0.462(3) 0.0862(12) 0.128(9) Uani 1 1 d D U . . .
F42 F 0.8721(18) -0.2866(14) 0.4096(8) 0.060(2) Uani 1 1 d D U . . .
F15 F 0.7539(19) 0.5028(17) 0.2636(10) 0.092(3) Uani 1 1 d D U . . .
F8 F 1.3137(15) 0.5630(14) 0.3245(9) 0.082(3) Uani 1 1 d D U . . .
F6 F 1.3040(14) 0.3888(18) 0.4631(7) 0.061(2) Uani 1 1 d D U . . .
F38 F 0.7875(18) -0.3449(15) 0.1682(8) 0.063(2) Uani 1 1 d D U . . .
F12 F 1.026(2) 0.5462(16) 0.0576(9) 0.082(3) Uani 1 1 d D U . . .
F32 F 0.4145(14) -0.2175(13) 0.2873(8) 0.075(2) Uani 1 1 d D U . . .
F17 F 1.002(2) 0.5329(16) 0.5026(7) 0.091(2) Uani 1 1 d D U . . .
F14 F 0.806(2) 0.6184(18) 0.2523(9) 0.091(3) Uani 1 1 d D U . . .
F33 F 0.3597(11) -0.3324(14) 0.2981(7) 0.075(2) Uani 1 1 d D U . . .
F11 F 1.0696(18) 0.5185(17) 0.1083(8) 0.082(3) Uani 1 1 d D U . . .
F16 F 0.928(2) 0.5113(18) 0.4502(8) 0.091(3) Uani 1 1 d D U . . .
F31 F 0.4191(16) -0.3004(18) 0.2508(6) 0.075(2) Uani 1 1 d D U . . .
F18 F 1.0127(19) 0.4700(18) 0.4575(9) 0.091(2) Uani 1 1 d D U . . .
C141 C 0.719(5) 0.331(5) 0.170(3) 0.128(9) Uani 1 1 d . U . . .
C79 C 0.7881(15) -0.2873(15) 0.1866(7) 0.0618(18) Uani 1 1 d D U . . .
C103 C 0.521(3) -0.109(3) 0.0665(6) 0.091(6) Uani 1 1 d DG U . . .
C108 C 0.454(3) -0.172(3) 0.0524(12) 0.091(6) Uani 1 1 d G U . . .
C107 C 0.425(2) -0.183(2) 0.0157(14) 0.091(6) Uani 1 1 d G U . . .
H107 H 0.3790 -0.2268 0.0060 0.109 Uiso 1 1 calc R U . . .
C106 C 0.464(3) -0.131(3) -0.0069(7) 0.091(6) Uani 1 1 d G U . . .
H106 H 0.4443 -0.1389 -0.0319 0.109 Uiso 1 1 calc R U . . .
C105 C 0.531(3) -0.068(3) 0.0073(11) 0.091(6) Uani 1 1 d G U . . .
H105 H 0.5579 -0.0320 -0.0081 0.109 Uiso 1 1 calc R U . . .
C104 C 0.560(2) -0.056(2) 0.0440(13) 0.091(6) Uani 1 1 d G U . . .
H104 H 0.6062 -0.0131 0.0536 0.109 Uiso 1 1 calc R U . . .
C109 C 0.413(5) -0.227(5) 0.076(3) 0.091(6) Uani 1 1 d . U . . .
C219 C 0.7530(15) 0.1670(16) -0.0361(6) 0.0623(18) Uani 1 1 d D U . . .
C151 C 0.865(6) 0.419(4) 0.2902(9) 0.0874(13) Uani 1 1 d D U . . .
C149 C 0.666(2) 0.420(2) 0.1077(10) 0.128(9) Uani 1 1 d D U . . .
C29 C 1.2400(16) 0.5208(16) 0.3088(8) 0.0805(19) Uani 1 1 d D U . . .
C223 C 1.080(3) 0.133(4) 0.1375(10) 0.119(4) Uani 1 1 d G U . . .
C224 C 1.104(3) 0.121(4) 0.1720(9) 0.119(4) Uani 1 1 d G U . . .
H224 H 1.0759 0.1197 0.1909 0.143 Uiso 1 1 calc R U . . .
C225 C 1.169(3) 0.113(4) 0.1789(9) 0.119(4) Uani 1 1 d G U . . .
H225 H 1.1852 0.1048 0.2025 0.143 Uiso 1 1 calc R U . . .
C226 C 1.210(3) 0.115(4) 0.1513(12) 0.119(4) Uani 1 1 d G U . . .
H226 H 1.2542 0.1093 0.1561 0.143 Uiso 1 1 calc R U . . .
C227 C 1.186(3) 0.127(4) 0.1169(10) 0.120(4) Uani 1 1 d G U . . .
H227 H 1.2139 0.1286 0.0980 0.143 Uiso 1 1 calc R U . . .
C228 C 1.121(3) 0.136(3) 0.1100(7) 0.120(4) Uani 1 1 d DG U . . .
C163 C 0.8506(16) 0.3531(15) 0.4592(5) 0.0893(17) Uani 1 1 d DG U . . .
C168 C 0.9023(16) 0.4112(14) 0.4847(6) 0.0900(18) Uani 1 1 d DG U . . .
C167 C 0.900(2) 0.4044(18) 0.5212(6) 0.0901(19) Uani 1 1 d DG U . . .
H167 H 0.9354 0.4440 0.5387 0.108 Uiso 1 1 calc R U . . .
C166 C 0.846(2) 0.340(2) 0.5323(6) 0.0900(19) Uani 1 1 d G U . . .
H166 H 0.8445 0.3349 0.5573 0.108 Uiso 1 1 calc R U . . .
C165 C 0.794(2) 0.2815(17) 0.5068(8) 0.0898(19) Uani 1 1 d G U . . .
H165 H 0.7574 0.2372 0.5143 0.108 Uiso 1 1 calc R U . . .
C164 C 0.7966(19) 0.2883(15) 0.4702(7) 0.0896(18) Uani 1 1 d DG U . . .
H164 H 0.7612 0.2486 0.4528 0.107 Uiso 1 1 calc R U . . .
C172 C 1.084(4) 0.140(5) 0.386(2) 0.079(4) Uani 1 1 d . U . . .
C179 C 1.220(4) 0.173(6) 0.440(2) 0.080(4) Uani 1 1 d . U . . .
C71 C 0.779(4) -0.1490(15) 0.2451(5) 0.0568(11) Uani 1 1 d D U . . .
C22 C 1.080(5) 0.445(5) 0.290(2) 0.0784(15) Uani 1 1 d . U . . .
C72 C 0.752(4) -0.173(4) 0.2139(6) 0.0582(13) Uani 1 1 d D U . . .
C119 C 0.3226(14) 0.0095(15) 0.2176(6) 0.0562(17) Uani 1 1 d D U . . .
C49 C 1.2434(14) 0.3794(15) 0.4391(7) 0.0600(18) Uani 1 1 d D U . . .
C212 C 0.7888(19) 0.118(2) 0.0363(8) 0.0595(13) Uani 1 1 d D U . . .
C32 C 1.167(3) 0.305(4) 0.2367(7) 0.0563(13) Uani 1 1 d D U . . .
C182 C 0.838(3) 0.128(3) 0.4782(11) 0.0513(13) Uani 1 1 d D U . . .
C122 C 0.604(4) -0.053(4) 0.3715(17) 0.0537(13) Uani 1 1 d . U . . .
C191 C 0.680(4) 0.121(4) 0.4037(17) 0.0579(11) Uani 1 1 d . U . . .
C192 C 0.627(4) 0.141(4) 0.3853(17) 0.0585(13) Uani 1 1 d . U . . .
C112 C 0.473(3) 0.002(3) 0.2219(9) 0.0542(13) Uani 1 1 d D U . . .
C181 C 0.871(3) 0.119(4) 0.4547(11) 0.0500(11) Uani 1 1 d D U . . .
C143 C 0.737(3) 0.345(2) 0.1034(12) 0.128(9) Uani 1 1 d G U . . .
C144 C 0.774(3) 0.317(3) 0.0835(19) 0.128(9) Uani 1 1 d G U . . .
H144 H 0.7949 0.2885 0.0945 0.154 Uiso 1 1 calc R U . . .
C145 C 0.778(3) 0.330(3) 0.0477(19) 0.128(9) Uani 1 1 d G U . . .
H145 H 0.8030 0.3105 0.0341 0.154 Uiso 1 1 calc R U . . .
C146 C 0.747(4) 0.371(3) 0.0317(13) 0.128(9) Uani 1 1 d G U . . .
H146 H 0.7503 0.3802 0.0072 0.154 Uiso 1 1 calc R U . . .
C147 C 0.711(3) 0.400(3) 0.0516(16) 0.128(9) Uani 1 1 d G U . . .
H147 H 0.6896 0.4278 0.0406 0.154 Uiso 1 1 calc R U . . .
C148 C 0.7062(19) 0.386(2) 0.0874(15) 0.128(9) Uani 1 1 d DG U . . .
C211 C 0.752(2) 0.132(3) 0.0554(11) 0.0583(11) Uani 1 1 d D U . . .
C52 C 1.034(4) -0.006(4) 0.280(2) 0.061(3) Uani 1 1 d . U . . .
C171 C 1.034(4) 0.140(5) 0.399(2) 0.079(4) Uani 1 1 d . U . . .
C43 C 1.1039(19) 0.333(2) 0.4339(5) 0.0581(15) Uani 1 1 d DG U . . .
C44 C 1.0365(14) 0.314(3) 0.4475(7) 0.0582(17) Uani 1 1 d G U . . .
H44 H 0.9896 0.2981 0.4315 0.070 Uiso 1 1 calc R U . . .
C45 C 1.0378(15) 0.320(2) 0.4846(8) 0.0584(18) Uani 1 1 d G U . . .
H45 H 0.9918 0.3069 0.4939 0.070 Uiso 1 1 calc R U . . .
C46 C 1.1065(19) 0.344(3) 0.5081(5) 0.0587(18) Uani 1 1 d G U . . .
H46 H 1.1074 0.3471 0.5335 0.070 Uiso 1 1 calc R U . . .
C47 C 1.1739(15) 0.362(2) 0.4945(7) 0.0589(17) Uani 1 1 d G U . . .
H47 H 1.2208 0.3787 0.5106 0.071 Uiso 1 1 calc R U . . .
C48 C 1.1726(14) 0.357(2) 0.4574(7) 0.0590(16) Uani 1 1 d DG U . . .
C222 C 1.011(6) 0.147(7) 0.127(2) 0.119(4) Uani 1 1 d . U . . .
C111 C 0.499(3) -0.011(4) 0.2502(8) 0.0535(11) Uani 1 1 d D U . . .
C121 C 0.582(4) -0.040(4) 0.3424(17) 0.0532(11) Uani 1 1 d . U . . .
C73 C 0.726(2) -0.204(2) 0.1739(5) 0.0596(15) Uani 1 1 d DG U . . .
C78 C 0.7417(19) -0.2591(19) 0.1624(7) 0.0607(16) Uani 1 1 d DG U . . .
C77 C 0.714(2) -0.2930(19) 0.1272(9) 0.0607(17) Uani 1 1 d G U . . .
H77 H 0.7245 -0.3307 0.1194 0.073 Uiso 1 1 calc R U . . .
C76 C 0.670(2) -0.272(2) 0.1035(6) 0.0606(18) Uani 1 1 d G U . . .
H76 H 0.6515 -0.2949 0.0794 0.073 Uiso 1 1 calc R U . . .
C75 C 0.655(2) -0.216(2) 0.1150(8) 0.0603(17) Uani 1 1 d G U . . .
H75 H 0.6252 -0.2019 0.0987 0.072 Uiso 1 1 calc R U . . .
C74 C 0.683(3) -0.183(2) 0.1502(9) 0.0599(17) Uani 1 1 d G U . . .
H74 H 0.6720 -0.1448 0.1580 0.072 Uiso 1 1 calc R U . . .
C53 C 1.068(2) -0.013(3) 0.3115(9) 0.062(3) Uani 1 1 d G U . . .
C54 C 1.0292(18) -0.029(3) 0.3407(12) 0.062(3) Uani 1 1 d G U . . .
H54 H 0.9782 -0.0362 0.3379 0.074 Uiso 1 1 calc R U . . .
C55 C 1.065(2) -0.034(3) 0.3740(10) 0.062(3) Uani 1 1 d G U . . .
H55 H 1.0380 -0.0448 0.3940 0.074 Uiso 1 1 calc R U . . .
C56 C 1.139(2) -0.023(3) 0.3781(9) 0.062(3) Uani 1 1 d G U . . .
H56 H 1.1636 -0.0266 0.4009 0.074 Uiso 1 1 calc R U . . .
C57 C 1.1785(18) -0.007(3) 0.3489(12) 0.062(3) Uani 1 1 d G U . . .
H57 H 1.2295 0.0002 0.3517 0.074 Uiso 1 1 calc R U . . .
C58 C 1.143(2) -0.002(3) 0.3156(10) 0.062(3) Uani 1 1 d G U . . .
C193 C 0.5511(19) 0.126(3) 0.3767(10) 0.0592(15) Uani 1 1 d G U . . .
C194 C 0.521(2) 0.121(3) 0.3407(9) 0.0593(17) Uani 1 1 d G U . . .
H194 H 0.5501 0.1238 0.3223 0.071 Uiso 1 1 calc R U . . .
C195 C 0.447(2) 0.112(3) 0.3314(7) 0.0595(18) Uani 1 1 d G U . . .
H195 H 0.4262 0.1086 0.3068 0.071 Uiso 1 1 calc R U . . .
C196 C 0.4040(18) 0.108(3) 0.3582(10) 0.0596(18) Uani 1 1 d G U . . .
H196 H 0.3537 0.1023 0.3519 0.072 Uiso 1 1 calc R U . . .
C197 C 0.435(2) 0.114(3) 0.3943(9) 0.0597(17) Uani 1 1 d G U . . .
H197 H 0.4051 0.1111 0.4126 0.072 Uiso 1 1 calc R U . . .
C198 C 0.508(2) 0.123(3) 0.4035(7) 0.0597(16) Uani 1 1 d G U . . .
C133 C 0.6152(17) 0.3067(15) 0.3321(7) 0.0622(15) Uani 1 1 d G U . . .
C138 C 0.5496(16) 0.3135(14) 0.3328(6) 0.0630(16) Uani 1 1 d DG U . . .
C137 C 0.5248(17) 0.316(2) 0.3654(9) 0.0628(17) Uani 1 1 d G U . . .
H137 H 0.4800 0.3211 0.3659 0.075 Uiso 1 1 calc R U . . .
C136 C 0.566(2) 0.312(2) 0.3973(6) 0.0627(18) Uani 1 1 d G U . . .
H136 H 0.5487 0.3144 0.4196 0.075 Uiso 1 1 calc R U . . .
C135 C 0.631(2) 0.306(2) 0.3967(7) 0.0626(18) Uani 1 1 d G U . . .
H135 H 0.6591 0.3029 0.4185 0.075 Uiso 1 1 calc R U . . .
C134 C 0.6560(17) 0.303(2) 0.3640(9) 0.0624(17) Uani 1 1 d G U . . .
H134 H 0.7008 0.2980 0.3636 0.075 Uiso 1 1 calc R U . . .
C33 C 1.1952(18) 0.307(3) 0.1997(5) 0.0568(15) Uani 1 1 d DG U . . .
C38 C 1.2703(18) 0.322(3) 0.1994(7) 0.0573(17) Uani 1 1 d DG U . . .
C37 C 1.3015(16) 0.339(3) 0.1678(9) 0.0573(18) Uani 1 1 d G U . . .
H37 H 1.3528 0.3487 0.1676 0.069 Uiso 1 1 calc R U . . .
C36 C 1.258(2) 0.341(2) 0.1366(7) 0.0572(18) Uani 1 1 d G U . . .
H36 H 1.2788 0.3526 0.1150 0.069 Uiso 1 1 calc R U . . .
C35 C 1.182(2) 0.326(3) 0.1369(6) 0.0571(18) Uani 1 1 d G U . . .
H35 H 1.1524 0.3280 0.1156 0.069 Uiso 1 1 calc R U . . .
C34 C 1.1512(16) 0.309(3) 0.1685(7) 0.0570(17) Uani 1 1 d DG U . . .
H34 H 1.0999 0.2993 0.1687 0.068 Uiso 1 1 calc R U . . .
C139 C 0.4984(15) 0.3162(16) 0.2991(7) 0.0639(18) Uani 1 1 d D U . . .
C132 C 0.638(3) 0.304(2) 0.3001(17) 0.0613(13) Uani 1 1 d . U . . .
C113 C 0.4186(17) -0.009(2) 0.1855(5) 0.0550(15) Uani 1 1 d DG U . . .
C114 C 0.4438(18) -0.019(3) 0.1540(8) 0.0552(16) Uani 1 1 d G U . . .
H114 H 0.4886 -0.0238 0.1551 0.066 Uiso 1 1 calc R U . . .
C115 C 0.403(2) -0.020(3) 0.1206(6) 0.0554(17) Uani 1 1 d G U . . .
H115 H 0.4206 -0.0266 0.0991 0.066 Uiso 1 1 calc R U . . .
C116 C 0.338(2) -0.013(3) 0.1189(5) 0.0556(17) Uani 1 1 d G U . . .
H116 H 0.3101 -0.0138 0.0961 0.067 Uiso 1 1 calc R U . . .
C117 C 0.3125(17) -0.003(2) 0.1505(7) 0.0557(17) Uani 1 1 d G U . . .
H117 H 0.2677 0.0018 0.1493 0.067 Uiso 1 1 calc R U . . .
C118 C 0.3529(17) -0.002(2) 0.1838(5) 0.0556(16) Uani 1 1 d DG U . . .
C161 C 0.855(5) 0.366(5) 0.3869(8) 0.0874(13) Uani 1 1 d D U . . .
C12 C 1.012(3) 0.374(3) 0.1210(4) 0.0785(15) Uani 1 1 d D U . . .
C202 C 0.573(3) 0.154(4) 0.1309(12) 0.0590(13) Uani 1 1 d D U . . .
C21 C 1.054(5) 0.418(5) 0.256(2) 0.0776(12) Uani 1 1 d . U . . .
C31 C 1.152(3) 0.302(4) 0.2666(8) 0.0557(11) Uani 1 1 d D U . . .
C173 C 1.157(2) 0.166(3) 0.3729(12) 0.079(4) Uani 1 1 d G U . . .
C178 C 1.218(3) 0.176(3) 0.3989(10) 0.079(4) Uani 1 1 d G U . . .
C177 C 1.290(2) 0.198(3) 0.3893(11) 0.079(4) Uani 1 1 d G U . . .
H177 H 1.3314 0.2047 0.4070 0.095 Uiso 1 1 calc R U . . .
C176 C 1.300(2) 0.208(3) 0.3537(12) 0.079(4) Uani 1 1 d G U . . .
H176 H 1.3489 0.2230 0.3471 0.095 Uiso 1 1 calc R U . . .
C175 C 1.239(3) 0.198(3) 0.3277(9) 0.079(4) Uani 1 1 d G U . . .
H175 H 1.2458 0.2055 0.3033 0.095 Uiso 1 1 calc R U . . .
C174 C 1.167(2) 0.177(3) 0.3373(11) 0.079(4) Uani 1 1 d G U . . .
H174 H 1.1253 0.1697 0.3195 0.095 Uiso 1 1 calc R U . . .
C41 C 1.107(4) 0.321(4) 0.3609(6) 0.0560(11) Uani 1 1 d D U . . .
C62 C 0.838(4) -0.050(4) 0.1182(16) 0.0484(13) Uani 1 1 d . U . . .
C129 C 0.476(4) -0.114(4) 0.4073(17) 0.0553(17) Uani 1 1 d . U . . .
C183 C 0.7858(15) 0.107(2) 0.5076(6) 0.0525(15) Uani 1 1 d DG U . . .
C184 C 0.7062(15) 0.074(2) 0.5009(6) 0.0528(16) Uani 1 1 d G U . . .
H184 H 0.6793 0.0559 0.4769 0.063 Uiso 1 1 calc R U . . .
C185 C 0.6659(10) 0.066(2) 0.5293(8) 0.0530(17) Uani 1 1 d G U . . .
H185 H 0.6114 0.0433 0.5247 0.064 Uiso 1 1 calc R U . . .
C186 C 0.7052(16) 0.092(2) 0.5643(7) 0.0531(17) Uani 1 1 d G U . . .
H186 H 0.6776 0.0867 0.5838 0.064 Uiso 1 1 calc R U . . .
C187 C 0.7848(16) 0.125(2) 0.5710(5) 0.0532(17) Uani 1 1 d G U . . .
H187 H 0.8116 0.1427 0.5950 0.064 Uiso 1 1 calc R U . . .
C188 C 0.8251(10) 0.1326(19) 0.5426(7) 0.0534(16) Uani 1 1 d DG U . . .
C199 C 0.544(4) 0.136(5) 0.4484(17) 0.0602(18) Uani 1 1 d . U . . .
C101 C 0.564(4) -0.100(4) 0.1386(6) 0.091(6) Uani 1 1 d D U . . .
C63 C 0.8076(19) -0.075(2) 0.0805(7) 0.0494(14) Uani 1 1 d G U . . .
C68 C 0.8335(15) -0.115(2) 0.0612(8) 0.0501(16) Uani 1 1 d DG U . . .
C67 C 0.7997(19) -0.143(2) 0.0257(8) 0.0501(17) Uani 1 1 d G U . . .
H67 H 0.8174 -0.1706 0.0125 0.060 Uiso 1 1 calc R U . . .
C66 C 0.740(2) -0.133(2) 0.0094(7) 0.0501(17) Uani 1 1 d G U . . .
H66 H 0.7167 -0.1524 -0.0149 0.060 Uiso 1 1 calc R U . . .
C65 C 0.7139(19) -0.093(2) 0.0287(9) 0.0500(17) Uani 1 1 d G U . . .
H65 H 0.6730 -0.0856 0.0176 0.060 Uiso 1 1 calc R U . . .
C64 C 0.748(2) -0.064(2) 0.0642(9) 0.0497(16) Uani 1 1 d G U . . .
H64 H 0.7300 -0.0369 0.0774 0.060 Uiso 1 1 calc R U . . .
C131 C 0.650(4) 0.304(3) 0.2662(17) 0.0604(11) Uani 1 1 d . U . . .
C153 C 0.884(3) 0.496(2) 0.2313(8) 0.0892(17) Uani 1 1 d DG U . . .
C154 C 0.916(3) 0.485(2) 0.2024(10) 0.0893(18) Uani 1 1 d DG U . . .
H154 H 0.9356 0.4514 0.2033 0.107 Uiso 1 1 calc R U . . .
C155 C 0.918(3) 0.522(3) 0.1722(9) 0.0895(19) Uani 1 1 d G U . . .
H155 H 0.9393 0.5145 0.1525 0.107 Uiso 1 1 calc R U . . .
C156 C 0.889(3) 0.571(3) 0.1709(9) 0.0897(19) Uani 1 1 d G U . . .
H156 H 0.8903 0.5971 0.1503 0.108 Uiso 1 1 calc R U . . .
C157 C 0.857(3) 0.583(2) 0.1999(10) 0.0898(19) Uani 1 1 d G U . . .
H157 H 0.8376 0.6166 0.1990 0.108 Uiso 1 1 calc R U . . .
C158 C 0.855(3) 0.546(2) 0.2300(8) 0.0899(18) Uani 1 1 d DG U . . .
C162 C 0.853(3) 0.359(2) 0.4182(5) 0.0883(15) Uani 1 1 d D U . . .
C39 C 1.311(4) 0.312(4) 0.2349(18) 0.0577(18) Uani 1 1 d . U . . .
C61 C 0.884(4) -0.030(4) 0.1503(16) 0.0474(10) Uani 1 1 d . U . . .
C23 C 1.108(2) 0.480(3) 0.3267(9) 0.0792(16) Uani 1 1 d G U . . .
C24 C 1.0619(17) 0.473(3) 0.3527(13) 0.0794(18) Uani 1 1 d G U . . .
H24 H 1.0079 0.4517 0.3457 0.095 Uiso 1 1 calc R U . . .
C25 C 1.095(3) 0.496(3) 0.3887(11) 0.0796(19) Uani 1 1 d G U . . .
H25 H 1.0636 0.4912 0.4065 0.095 Uiso 1 1 calc R U . . .
C26 C 1.174(3) 0.527(3) 0.3988(8) 0.0797(19) Uani 1 1 d G U . . .
H26 H 1.1965 0.5430 0.4235 0.096 Uiso 1 1 calc R U . . .
C27 C 1.2198(18) 0.534(3) 0.3729(11) 0.0798(19) Uani 1 1 d G U . . .
H27 H 1.2738 0.5553 0.3798 0.096 Uiso 1 1 calc R U . . .
C28 C 1.187(2) 0.511(2) 0.3368(10) 0.0798(18) Uani 1 1 d DG U . . .
C221 C 0.947(6) 0.129(8) 0.110(2) 0.119(5) Uani 1 1 d . U . . .
C213 C 0.8233(13) 0.1091(15) 0.0025(6) 0.0606(15) Uani 1 1 d DG U . . .
C214 C 0.8714(17) 0.0778(19) 0.0052(6) 0.0609(17) Uani 1 1 d DG U . . .
H214 H 0.8833 0.0620 0.0275 0.073 Uiso 1 1 calc R U . . .
C215 C 0.9022(19) 0.070(2) -0.0246(7) 0.0611(18) Uani 1 1 d G U . . .
H215 H 0.9351 0.0481 -0.0228 0.073 Uiso 1 1 calc R U . . .
C216 C 0.885(2) 0.093(2) -0.0572(6) 0.0613(18) Uani 1 1 d G U . . .
H216 H 0.9058 0.0870 -0.0776 0.074 Uiso 1 1 calc R U . . .
C217 C 0.8366(17) 0.1240(18) -0.0599(5) 0.0614(17) Uani 1 1 d G U . . .
H217 H 0.8247 0.1397 -0.0821 0.074 Uiso 1 1 calc R U . . .
C218 C 0.8059(11) 0.1322(13) -0.0300(7) 0.0615(16) Uani 1 1 d DG U . . .
C59 C 1.187(4) 0.009(4) 0.282(2) 0.062(3) Uani 1 1 d . U . . .
C201 C 0.613(3) 0.145(4) 0.1119(13) 0.0580(11) Uani 1 1 d D U . . .
C81 C 0.834(4) -0.106(3) 0.3471(4) 0.0563(11) Uani 1 1 d D U . . .
C82 C 0.854(4) -0.095(3) 0.3795(4) 0.0570(13) Uani 1 1 d D U . . .
C102 C 0.550(4) -0.099(4) 0.1060(5) 0.091(6) Uani 1 1 d D U . . .
C169 C 0.9634(17) 0.4844(15) 0.4729(7) 0.091(2) Uani 1 1 d D U . . .
C42 C 1.101(4) 0.330(4) 0.3922(6) 0.0570(13) Uani 1 1 d D U . . .
C123 C 0.611(2) -0.080(3) 0.4079(9) 0.0543(15) Uani 1 1 d G U . . .
C128 C 0.5457(17) -0.114(3) 0.4236(10) 0.0548(16) Uani 1 1 d G U . . .
C127 C 0.5493(17) -0.139(3) 0.4573(10) 0.0547(17) Uani 1 1 d G U . . .
H127 H 0.5044 -0.1619 0.4680 0.066 Uiso 1 1 calc R U . . .
C126 C 0.619(2) -0.130(3) 0.4754(8) 0.0547(17) Uani 1 1 d G U . . .
H126 H 0.6211 -0.1470 0.4984 0.066 Uiso 1 1 calc R U . . .
C125 C 0.6844(17) -0.096(3) 0.4597(10) 0.0546(17) Uani 1 1 d G U . . .
H125 H 0.7318 -0.0901 0.4721 0.066 Uiso 1 1 calc R U . . .
C124 C 0.6809(17) -0.071(3) 0.4260(10) 0.0544(16) Uani 1 1 d G U . . .
H124 H 0.7258 -0.0482 0.4153 0.065 Uiso 1 1 calc R U . . .
C142 C 0.736(4) 0.330(4) 0.136(3) 0.128(9) Uani 1 1 d . U . . .
C152 C 0.867(5) 0.444(3) 0.2614(9) 0.0883(15) Uani 1 1 d D U . . .
C92 C 0.5724(15) -0.1750(9) 0.2613(4) 0.0685(14) Uani 1 1 d D U . . .
C69 C 0.9031(14) -0.1235(15) 0.0779(6) 0.0507(17) Uani 1 1 d D U . . .
C93 C 0.5666(10) -0.2160(11) 0.3009(4) 0.0705(16) Uani 1 1 d DG U . . .
C98 C 0.4960(10) -0.2647(11) 0.3098(5) 0.0719(17) Uani 1 1 d DG U . . .
C97 C 0.4893(10) -0.2775(16) 0.3455(5) 0.0719(18) Uani 1 1 d DG U . . .
H97 H 0.4411 -0.3108 0.3516 0.086 Uiso 1 1 calc R U . . .
C96 C 0.5533(10) -0.2416(13) 0.3724(4) 0.0717(18) Uani 1 1 d DG U . . .
H96 H 0.5487 -0.2503 0.3969 0.086 Uiso 1 1 calc R U . . .
C95 C 0.6239(10) -0.1928(9) 0.3635(4) 0.0714(18) Uani 1 1 d DG U . . .
H95 H 0.6676 -0.1683 0.3819 0.086 Uiso 1 1 calc R U . . .
C94 C 0.6305(9) -0.1800(13) 0.3278(5) 0.0709(17) Uani 1 1 d DG U . . .
H94 H 0.6788 -0.1467 0.3217 0.085 Uiso 1 1 calc R U . . .
C209 C 0.4592(15) 0.1842(16) 0.0811(6) 0.0614(18) Uani 1 1 d D U . . .
C229 C 1.0933(19) 0.141(2) 0.0691(7) 0.120(4) Uani 1 1 d D U . . .
C99 C 0.4162(12) -0.2813(14) 0.2833(6) 0.0732(19) Uani 1 1 d D U . . .
C11 C 1.018(4) 0.390(4) 0.1528(4) 0.0777(12) Uani 1 1 d D U . . .
C13 C 1.0058(18) 0.3676(17) 0.0793(4) 0.0793(16) Uani 1 1 d DG U . . .
C14 C 0.999(3) 0.3049(17) 0.0610(7) 0.0795(18) Uani 1 1 d DG U . . .
H14 H 0.9996 0.2666 0.0741 0.095 Uiso 1 1 calc R U . . .
C15 C 0.992(3) 0.2983(18) 0.0236(8) 0.0796(19) Uani 1 1 d G U . . .
H15 H 0.9876 0.2554 0.0111 0.096 Uiso 1 1 calc R U . . .
C16 C 0.991(3) 0.354(2) 0.0045(5) 0.0798(19) Uani 1 1 d G U . . .
H16 H 0.9866 0.3497 -0.0211 0.096 Uiso 1 1 calc R U . . .
C17 C 0.998(2) 0.4170(18) 0.0228(7) 0.0799(19) Uani 1 1 d G U . . .
H17 H 0.9976 0.4553 0.0097 0.096 Uiso 1 1 calc R U . . .
C18 C 1.0052(18) 0.4236(14) 0.0602(8) 0.0800(18) Uani 1 1 d DG U . . .
C203 C 0.514(2) 0.174(3) 0.1447(7) 0.0599(15) Uani 1 1 d DG U . . .
C208 C 0.4634(19) 0.189(2) 0.1222(5) 0.0606(16) Uani 1 1 d DG U . . .
C207 C 0.414(2) 0.208(3) 0.1367(7) 0.0606(17) Uani 1 1 d G U . . .
H207 H 0.3798 0.2189 0.1214 0.073 Uiso 1 1 calc R U . . .
C206 C 0.415(2) 0.212(3) 0.1738(8) 0.0605(18) Uani 1 1 d G U . . .
H206 H 0.3815 0.2254 0.1838 0.073 Uiso 1 1 calc R U . . .
C205 C 0.465(2) 0.197(3) 0.1963(5) 0.0604(18) Uani 1 1 d G U . . .
H205 H 0.4661 0.1994 0.2217 0.072 Uiso 1 1 calc R U . . .
C204 C 0.515(2) 0.177(3) 0.1817(6) 0.0601(17) Uani 1 1 d G U . . .
H204 H 0.5490 0.1669 0.1971 0.072 Uiso 1 1 calc R U . . .
C189 C 0.9124(13) 0.1615(15) 0.5514(6) 0.0543(17) Uani 1 1 d D U . . .
C89 C 0.8641(15) -0.2308(14) 0.3959(7) 0.0590(18) Uani 1 1 d D U . . .
C91 C 0.572(2) -0.1505(12) 0.2352(5) 0.0665(12) Uani 1 1 d D U . . .
C83 C 0.868(2) -0.1116(17) 0.4193(4) 0.0577(15) Uani 1 1 d DG U . . .
C84 C 0.883(3) -0.0593(16) 0.4476(6) 0.0578(16) Uani 1 1 d DG U . . .
H84 H 0.8767 -0.0175 0.4429 0.069 Uiso 1 1 calc R U . . .
C85 C 0.906(3) -0.0684(18) 0.4827(5) 0.0579(17) Uani 1 1 d G U . . .
H85 H 0.9157 -0.0326 0.5020 0.070 Uiso 1 1 calc R U . . .
C86 C 0.915(3) -0.130(2) 0.4896(5) 0.0581(18) Uani 1 1 d G U . . .
H86 H 0.9305 -0.1358 0.5136 0.070 Uiso 1 1 calc R U . . .
C87 C 0.900(2) -0.1819(17) 0.4614(8) 0.0582(17) Uani 1 1 d G U . . .
H87 H 0.9064 -0.2238 0.4661 0.070 Uiso 1 1 calc R U . . .
C88 C 0.877(2) -0.1729(15) 0.4262(6) 0.0583(16) Uani 1 1 d DG U . . .
C19 C 1.0116(17) 0.4932(15) 0.0799(7) 0.0807(19) Uani 1 1 d D U . . .
C51 C 1.000(4) -0.012(4) 0.251(2) 0.061(4) Uani 1 1 d . U . . .
C159 C 0.8201(19) 0.5632(17) 0.2609(8) 0.091(2) Uani 1 1 d D U . . .

loop_
_atom_site_aniso_label
_atom_site_aniso_U_11
_atom_site_aniso_U_22
_atom_site_aniso_U_33
_atom_site_aniso_U_23
_atom_site_aniso_U_13
_atom_site_aniso_U_12
Au0A 0.0338(14) 0.0732(18) 0.0296(13) 0.0042(12) 0.0050(10) 0.0423(14)
Au2 0.0349(13) 0.0577(16) 0.0242(12) 0.0051(10) 0.0046(10) 0.0336(13)
Au3 0.0337(14) 0.0725(18) 0.0321(13) 0.0123(12) 0.0090(11) 0.0416(14)
Au4 0.0343(14) 0.0675(17) 0.0255(12) 0.0085(11) 0.0041(10) 0.0388(13)
Au5 0.0347(14) 0.0610(16) 0.0244(12) 0.0046(11) -0.0011(10) 0.0347(13)
Au6 0.0387(14) 0.0689(18) 0.0281(13) 0.0116(12) 0.0047(11) 0.0379(14)
Au7 0.0268(13) 0.0643(17) 0.0224(12) 0.0005(11) -0.0017(10) 0.0283(13)
Au8 0.0283(13) 0.087(2) 0.0311(13) 0.0116(12) 0.0073(10) 0.0423(14)
Au9 0.0351(14) 0.0809(19) 0.0280(13) -0.0042(12) -0.0023(11) 0.0432(14)
Au10 0.0536(16) 0.0802(19) 0.0276(13) 0.0071(12) 0.0052(12) 0.0556(16)
Au11 0.0459(16) 0.0642(18) 0.0273(13) -0.0034(12) 0.0007(11) 0.0336(14)
Au12 0.0433(15) 0.087(2) 0.0253(13) 0.0110(12) 0.0061(11) 0.0524(15)
Au13 0.0386(14) 0.0650(17) 0.0251(13) 0.0027(11) 0.0006(11) 0.0341(14)
Au14 0.0385(15) 0.090(2) 0.0287(13) 0.0081(13) 0.0053(11) 0.0498(15)
Au15 0.0313(14) 0.081(2) 0.0365(14) 0.0187(13) 0.0103(11) 0.0409(14)
Au16 0.0342(14) 0.101(2) 0.0223(12) 0.0078(13) 0.0013(10) 0.0504(16)
Au17 0.0309(14) 0.092(2) 0.0229(12) 0.0098(12) 0.0043(10) 0.0390(15)
Au18 0.0326(14) 0.087(2) 0.0228(12) 0.0098(12) 0.0055(10) 0.0436(14)
Au19 0.0287(13) 0.0747(19) 0.0287(13) 0.0064(12) 0.0027(11) 0.0292(14)
Au20 0.0358(14) 0.0614(17) 0.0421(15) 0.0039(12) 0.0049(11) 0.0376(14)
Au21 0.0492(16) 0.0570(17) 0.0344(14) 0.0019(12) 0.0022(12) 0.0308(14)
Au22 0.0355(14) 0.106(2) 0.0381(14) 0.0206(14) 0.0127(11) 0.0485(15)
Au23 0.0517(16) 0.129(2) 0.0183(12) 0.0120(13) 0.0070(11) 0.0652(17)
Au24 0.0373(15) 0.0770(19) 0.0433(15) 0.0216(13) 0.0121(12) 0.0427(15)
Au25 0.0296(14) 0.0672(18) 0.0407(15) 0.0070(12) 0.0072(11) 0.0291(13)
Au26 0.0414(15) 0.0842(19) 0.0339(14) -0.0055(12) 0.0013(11) 0.0485(15)
Au27 0.0450(15) 0.106(2) 0.0209(12) 0.0128(13) 0.0067(11) 0.0556(16)
Au28 0.0597(18) 0.0589(17) 0.0397(15) 0.0055(12) 0.0013(13) 0.0423(15)
Au29 0.0322(13) 0.0772(18) 0.0293(13) 0.0056(12) 0.0039(10) 0.0449(14)
Au30 0.0343(14) 0.090(2) 0.0363(15) -0.0059(13) -0.0034(11) 0.0434(15)
Au31 0.0532(17) 0.119(2) 0.0318(14) 0.0177(14) 0.0115(12) 0.0663(18)
Au32 0.0386(15) 0.093(2) 0.0243(13) 0.0060(13) 0.0019(11) 0.0489(15)
Au33 0.0573(17) 0.079(2) 0.0294(14) 0.0179(13) 0.0075(12) 0.0494(16)
Au34 0.0603(19) 0.088(2) 0.0369(15) -0.0035(14) 0.0015(13) 0.0552(18)
Au35 0.073(2) 0.104(2) 0.0392(15) 0.0201(15) 0.0120(14) 0.0717(19)
Au36 0.0484(17) 0.123(3) 0.0227(13) 0.0052(14) 0.0044(12) 0.0575(19)
Au37 0.0394(15) 0.0823(19) 0.0418(15) -0.0075(13) -0.0042(12) 0.0314(14)
Au38 0.0551(18) 0.084(2) 0.0421(16) 0.0217(15) 0.0136(14) 0.0431(17)
Au39 0.0567(17) 0.0730(18) 0.0570(17) 0.0144(14) 0.0117(14) 0.0465(15)
Au40 0.0467(17) 0.088(2) 0.0613(19) -0.0048(16) 0.0006(14) 0.0373(17)
Au41 0.074(2) 0.080(2) 0.066(2) 0.0206(17) 0.0103(17) 0.0276(18)
Au42 0.129(3) 0.091(2) 0.062(2) -0.0098(17) 0.002(2) 0.075(2)
F49 0.056(6) 0.156(8) 0.056(7) 0.008(7) -0.007(6) 0.077(6)
F65 0.097(7) 0.264(8) 0.043(7) 0.018(8) 0.004(7) 0.124(7)
F61 0.055(3) 0.130(4) 0.023(3) 0.011(3) 0.005(3) 0.062(3)
F23 0.132(11) 0.132(10) 0.125(11) 0.023(6) 0.023(6) 0.065(7)
F9 0.077(4) 0.083(4) 0.069(4) 0.020(3) 0.009(3) 0.026(3)
F52 0.049(3) 0.108(4) 0.025(3) 0.013(3) 0.005(3) 0.052(3)
F44 0.043(6) 0.090(7) 0.068(7) 0.018(6) 0.017(6) 0.040(6)
F30 0.039(3) 0.107(4) 0.039(3) 0.020(3) 0.012(3) 0.047(3)
F43 0.043(6) 0.090(7) 0.068(7) 0.018(6) 0.017(6) 0.039(6)
F26 0.038(3) 0.108(4) 0.041(3) 0.017(3) 0.013(3) 0.047(3)
F48 0.044(3) 0.088(3) 0.037(3) -0.005(3) 0.000(3) 0.045(3)
F56 0.056(3) 0.120(4) 0.034(3) 0.018(3) 0.011(3) 0.064(3)
F28 0.039(3) 0.107(4) 0.039(3) 0.021(3) 0.012(3) 0.046(3)
F25 0.039(3) 0.108(4) 0.041(3) 0.019(3) 0.012(3) 0.046(3)
F46 0.044(3) 0.087(3) 0.037(3) -0.005(3) 0.000(3) 0.045(3)
F60 0.055(3) 0.132(4) 0.022(3) 0.013(3) 0.004(3) 0.063(3)
F45 0.042(6) 0.090(7) 0.068(7) 0.019(6) 0.017(6) 0.040(6)
F27 0.038(3) 0.108(4) 0.040(3) 0.018(3) 0.013(3) 0.046(3)
F29 0.039(3) 0.107(4) 0.040(3) 0.021(3) 0.011(3) 0.046(3)
F2 0.041(3) 0.085(3) 0.043(3) -0.006(3) -0.005(3) 0.029(3)
F19 0.077(3) 0.107(4) 0.041(3) 0.017(3) 0.012(3) 0.068(3)
F51 0.056(6) 0.156(8) 0.056(7) 0.007(7) -0.006(6) 0.076(6)
F55 0.056(3) 0.121(4) 0.034(3) 0.019(3) 0.011(3) 0.063(3)
F3 0.11(4) 0.10(3) 0.08(3) 0.03(3) 0.05(3) 0.07(3)
F64 0.097(7) 0.264(8) 0.043(7) 0.017(8) 0.004(7) 0.124(7)
F41 0.060(3) 0.075(3) 0.060(3) 0.014(3) 0.011(3) 0.045(3)
F20 0.077(3) 0.108(4) 0.041(3) 0.017(3) 0.012(3) 0.067(3)
F53 0.050(3) 0.108(4) 0.025(3) 0.013(3) 0.005(3) 0.052(3)
F50 0.056(6) 0.156(8) 0.056(7) 0.007(7) -0.006(6) 0.076(6)
F66 0.097(7) 0.264(8) 0.044(7) 0.017(8) 0.004(7) 0.124(7)
F22 0.132(11) 0.132(10) 0.125(11) 0.023(6) 0.023(6) 0.065(7)
F34 0.086(8) 0.099(8) 0.092(8) 0.009(6) 0.010(6) 0.049(6)
F1 0.041(3) 0.085(3) 0.043(3) -0.006(3) -0.005(3) 0.029(3)
F39 0.063(3) 0.077(3) 0.061(3) 0.014(3) 0.010(3) 0.043(3)
F59 0.056(3) 0.131(4) 0.023(3) 0.013(3) 0.004(3) 0.063(3)
F54 0.050(3) 0.109(4) 0.025(3) 0.013(3) 0.005(3) 0.051(3)
F10 0.078(4) 0.082(4) 0.068(4) 0.019(3) 0.010(3) 0.026(3)
F40 0.060(3) 0.075(3) 0.060(3) 0.014(3) 0.010(3) 0.044(3)
F36 0.086(8) 0.099(8) 0.092(8) 0.009(6) 0.010(6) 0.049(6)
F7 0.076(4) 0.082(4) 0.069(4) 0.019(3) 0.009(3) 0.026(3)
F57 0.056(3) 0.121(4) 0.034(3) 0.018(3) 0.011(3) 0.064(3)
F63 0.056(3) 0.131(4) 0.023(3) 0.011(3) 0.006(3) 0.061(3)
F58 0.055(3) 0.131(4) 0.023(3) 0.013(3) 0.004(3) 0.063(3)
F5 0.045(3) 0.086(3) 0.045(3) -0.007(3) -0.005(3) 0.028(3)
F21 0.077(3) 0.107(4) 0.041(3) 0.017(3) 0.012(3) 0.068(3)
F62 0.057(3) 0.131(4) 0.023(3) 0.012(3) 0.005(3) 0.061(3)
F35 0.086(8) 0.099(8) 0.092(8) 0.009(6) 0.010(6) 0.049(6)
F13 0.132(4) 0.094(4) 0.065(4) -0.009(3) 0.002(4) 0.072(4)
F47 0.044(3) 0.088(3) 0.037(3) -0.006(3) 0.000(3) 0.045(3)
F4 0.044(3) 0.086(3) 0.045(3) -0.008(3) -0.005(3) 0.028(3)
F37 0.063(3) 0.077(3) 0.061(3) 0.014(3) 0.010(3) 0.042(3)
F24 0.132(11) 0.132(10) 0.125(11) 0.023(6) 0.023(6) 0.065(7)
F42 0.060(3) 0.076(3) 0.060(3) 0.015(3) 0.010(3) 0.044(3)
F15 0.132(4) 0.094(4) 0.066(4) -0.009(3) 0.002(4) 0.072(4)
F8 0.077(4) 0.083(4) 0.069(4) 0.019(3) 0.009(3) 0.025(3)
F6 0.045(3) 0.086(3) 0.045(3) -0.007(3) -0.005(3) 0.028(3)
F38 0.063(3) 0.077(3) 0.061(3) 0.014(3) 0.010(3) 0.043(3)
F12 0.078(4) 0.083(4) 0.068(4) 0.019(3) 0.010(3) 0.025(3)
F32 0.053(3) 0.094(4) 0.066(3) -0.004(3) -0.001(3) 0.030(3)
F17 0.131(4) 0.094(3) 0.064(3) -0.010(3) 0.002(3) 0.072(3)
F14 0.132(4) 0.094(4) 0.065(4) -0.009(3) 0.001(4) 0.072(4)
F33 0.054(3) 0.094(4) 0.065(3) -0.004(3) -0.001(3) 0.029(3)
F11 0.078(4) 0.082(4) 0.068(4) 0.019(3) 0.010(3) 0.025(3)
F16 0.132(4) 0.094(4) 0.064(4) -0.009(3) 0.001(3) 0.072(4)
F31 0.054(3) 0.094(4) 0.065(3) -0.004(3) -0.001(3) 0.030(3)
F18 0.131(4) 0.094(3) 0.064(3) -0.010(3) 0.002(3) 0.072(3)
C141 0.132(11) 0.132(10) 0.125(11) 0.023(6) 0.023(6) 0.065(7)
C79 0.062(3) 0.077(3) 0.060(3) 0.014(2) 0.010(2) 0.043(3)
C103 0.086(8) 0.099(8) 0.092(8) 0.009(6) 0.010(6) 0.049(6)
C108 0.086(8) 0.099(8) 0.092(8) 0.009(6) 0.010(6) 0.049(6)
C107 0.086(8) 0.099(8) 0.092(8) 0.009(6) 0.010(6) 0.049(6)
C106 0.086(8) 0.099(8) 0.092(8) 0.009(6) 0.010(6) 0.049(6)
C105 0.086(8) 0.099(8) 0.092(8) 0.009(6) 0.010(6) 0.049(6)
C104 0.086(8) 0.099(8) 0.092(8) 0.009(6) 0.010(6) 0.049(6)
C109 0.086(8) 0.099(8) 0.092(8) 0.009(6) 0.010(6) 0.049(6)
C219 0.055(3) 0.131(3) 0.022(2) 0.011(2) 0.005(2) 0.062(3)
C151 0.129(3) 0.091(2) 0.063(2) -0.010(2) 0.002(2) 0.075(2)
C149 0.132(11) 0.132(10) 0.125(11) 0.023(6) 0.023(6) 0.065(7)
C29 0.076(3) 0.082(3) 0.069(3) 0.020(3) 0.009(3) 0.026(3)
C223 0.096(7) 0.264(8) 0.043(7) 0.018(7) 0.004(6) 0.125(7)
C224 0.096(7) 0.264(8) 0.043(7) 0.018(7) 0.004(6) 0.125(7)
C225 0.096(7) 0.264(8) 0.043(7) 0.018(7) 0.004(6) 0.125(7)
C226 0.096(7) 0.264(8) 0.043(7) 0.018(7) 0.004(6) 0.125(7)
C227 0.096(7) 0.264(8) 0.043(7) 0.018(7) 0.004(6) 0.125(7)
C228 0.096(7) 0.264(8) 0.043(7) 0.018(7) 0.004(6) 0.125(7)
C163 0.130(3) 0.093(3) 0.063(3) -0.010(2) 0.002(3) 0.073(3)
C168 0.131(3) 0.093(3) 0.064(3) -0.010(2) 0.002(3) 0.073(3)
C167 0.131(3) 0.093(3) 0.064(3) -0.010(3) 0.002(3) 0.073(3)
C166 0.131(3) 0.093(3) 0.064(3) -0.010(3) 0.002(3) 0.073(3)
C165 0.131(3) 0.093(3) 0.064(3) -0.010(3) 0.002(3) 0.073(3)
C164 0.131(3) 0.093(3) 0.063(3) -0.010(3) 0.002(3) 0.073(3)
C172 0.055(6) 0.156(8) 0.055(7) 0.007(7) -0.006(6) 0.078(6)
C179 0.055(6) 0.156(8) 0.055(7) 0.007(7) -0.006(6) 0.077(6)
C71 0.0578(19) 0.074(2) 0.0577(19) 0.0144(17) 0.0114(17) 0.0459(18)
C22 0.075(2) 0.081(3) 0.067(2) 0.020(2) 0.010(2) 0.027(2)
C72 0.059(2) 0.075(2) 0.058(2) 0.0143(19) 0.0111(19) 0.045(2)
C119 0.038(2) 0.108(3) 0.040(3) 0.018(2) 0.013(2) 0.047(2)
C49 0.044(3) 0.085(3) 0.044(3) -0.007(2) -0.005(2) 0.029(3)
C212 0.053(2) 0.130(3) 0.0202(18) 0.0118(19) 0.0063(17) 0.064(2)
C32 0.040(2) 0.083(2) 0.043(2) -0.0067(19) -0.0046(18) 0.031(2)
C182 0.047(2) 0.107(3) 0.0224(18) 0.0129(18) 0.0062(17) 0.054(2)
C122 0.0365(19) 0.106(2) 0.0384(19) 0.0208(19) 0.0123(17) 0.048(2)
C191 0.0537(19) 0.120(3) 0.0322(17) 0.0179(17) 0.0113(16) 0.066(2)
C192 0.054(2) 0.120(3) 0.0326(19) 0.018(2) 0.0112(18) 0.065(2)
C112 0.0365(19) 0.107(2) 0.0390(19) 0.0195(19) 0.0130(17) 0.048(2)
C181 0.0458(18) 0.106(2) 0.0217(16) 0.0129(16) 0.0064(14) 0.0549(18)
C143 0.132(11) 0.132(10) 0.125(11) 0.023(6) 0.023(6) 0.065(7)
C144 0.132(11) 0.132(10) 0.125(11) 0.023(6) 0.023(6) 0.065(7)
C145 0.132(11) 0.132(10) 0.125(11) 0.023(6) 0.023(6) 0.065(7)
C146 0.132(11) 0.132(10) 0.125(11) 0.023(6) 0.023(6) 0.065(7)
C147 0.132(11) 0.132(10) 0.125(11) 0.023(6) 0.023(6) 0.065(7)
C148 0.132(11) 0.132(10) 0.125(11) 0.023(6) 0.023(6) 0.065(7)
C211 0.0526(18) 0.129(3) 0.0193(15) 0.0119(16) 0.0066(15) 0.0644(19)
C52 0.042(6) 0.089(7) 0.068(7) 0.018(6) 0.017(6) 0.041(6)
C171 0.055(6) 0.156(8) 0.055(7) 0.007(7) -0.006(6) 0.078(6)
C43 0.042(2) 0.084(3) 0.043(2) -0.007(2) -0.005(2) 0.030(2)
C44 0.042(2) 0.084(3) 0.043(2) -0.007(2) -0.005(2) 0.030(2)
C45 0.042(2) 0.084(3) 0.043(2) -0.007(2) -0.005(2) 0.030(2)
C46 0.043(2) 0.084(3) 0.043(3) -0.007(2) -0.005(2) 0.029(2)
C47 0.043(2) 0.084(3) 0.044(2) -0.007(2) -0.005(2) 0.029(2)
C48 0.043(2) 0.084(3) 0.044(2) -0.007(2) -0.005(2) 0.029(2)
C222 0.096(7) 0.264(8) 0.043(7) 0.018(7) 0.004(6) 0.125(7)
C111 0.0360(17) 0.106(2) 0.0386(17) 0.0200(17) 0.0129(15) 0.0480(18)
C121 0.0360(17) 0.106(2) 0.0383(17) 0.0207(17) 0.0125(15) 0.0482(18)
C73 0.060(2) 0.075(2) 0.059(2) 0.014(2) 0.011(2) 0.044(2)
C78 0.061(2) 0.076(3) 0.060(3) 0.014(2) 0.011(2) 0.044(2)
C77 0.061(3) 0.076(3) 0.060(3) 0.014(2) 0.011(2) 0.044(2)
C76 0.061(3) 0.076(3) 0.059(3) 0.014(2) 0.011(2) 0.044(2)
C75 0.061(3) 0.076(3) 0.059(3) 0.014(2) 0.011(2) 0.044(2)
C74 0.060(3) 0.076(3) 0.059(3) 0.014(2) 0.011(2) 0.044(2)
C53 0.042(6) 0.090(7) 0.068(7) 0.018(6) 0.017(6) 0.041(5)
C54 0.042(6) 0.089(7) 0.068(7) 0.018(6) 0.017(6) 0.041(6)
C55 0.042(6) 0.089(7) 0.068(7) 0.018(6) 0.017(6) 0.041(6)
C56 0.042(6) 0.090(7) 0.068(7) 0.018(6) 0.017(6) 0.041(6)
C57 0.042(6) 0.090(7) 0.068(7) 0.018(6) 0.017(6) 0.041(6)
C58 0.042(6) 0.090(7) 0.068(7) 0.018(6) 0.017(6) 0.040(5)
C193 0.055(2) 0.120(3) 0.033(2) 0.018(2) 0.011(2) 0.065(2)
C194 0.055(2) 0.120(3) 0.033(2) 0.018(2) 0.011(2) 0.065(3)
C195 0.055(3) 0.120(3) 0.033(2) 0.018(2) 0.011(2) 0.065(3)
C196 0.055(3) 0.120(3) 0.033(2) 0.018(2) 0.011(2) 0.065(3)
C197 0.055(3) 0.120(3) 0.033(2) 0.018(2) 0.011(2) 0.065(3)
C198 0.055(2) 0.120(3) 0.033(2) 0.018(2) 0.011(2) 0.065(2)
C133 0.075(3) 0.106(3) 0.040(2) 0.018(2) 0.012(2) 0.070(2)
C138 0.076(3) 0.106(3) 0.041(2) 0.018(2) 0.012(2) 0.069(3)
C137 0.075(3) 0.106(3) 0.041(2) 0.018(2) 0.012(2) 0.069(3)
C136 0.075(3) 0.106(3) 0.040(3) 0.018(2) 0.012(2) 0.069(3)
C135 0.075(3) 0.106(3) 0.040(2) 0.018(2) 0.012(2) 0.069(3)
C134 0.075(3) 0.106(3) 0.040(2) 0.018(2) 0.012(2) 0.070(3)
C33 0.040(2) 0.083(3) 0.043(2) -0.006(2) -0.005(2) 0.030(2)
C38 0.041(2) 0.084(3) 0.043(2) -0.006(2) -0.005(2) 0.030(2)
C37 0.041(2) 0.084(3) 0.043(2) -0.006(2) -0.005(2) 0.030(2)
C36 0.041(2) 0.084(3) 0.043(3) -0.006(2) -0.005(2) 0.030(2)
C35 0.040(2) 0.084(3) 0.043(2) -0.006(2) -0.005(2) 0.030(2)
C34 0.040(2) 0.084(3) 0.043(2) -0.006(2) -0.005(2) 0.030(2)
C139 0.076(3) 0.107(3) 0.041(3) 0.018(3) 0.012(2) 0.069(3)
C132 0.074(2) 0.105(3) 0.040(2) 0.019(2) 0.0120(19) 0.070(2)
C113 0.037(2) 0.107(3) 0.039(2) 0.019(2) 0.013(2) 0.047(2)
C114 0.037(2) 0.107(3) 0.040(2) 0.019(2) 0.013(2) 0.047(2)
C115 0.037(2) 0.107(3) 0.040(2) 0.019(2) 0.013(2) 0.047(2)
C116 0.037(2) 0.108(3) 0.040(2) 0.019(2) 0.013(2) 0.047(2)
C117 0.037(2) 0.108(3) 0.040(2) 0.019(2) 0.013(2) 0.047(2)
C118 0.037(2) 0.108(3) 0.040(2) 0.019(2) 0.013(2) 0.047(2)
C161 0.129(3) 0.092(2) 0.062(2) -0.010(2) 0.002(2) 0.075(2)
C12 0.076(2) 0.081(3) 0.067(2) 0.020(2) 0.010(2) 0.027(2)
C202 0.053(2) 0.130(3) 0.0199(18) 0.0125(19) 0.0058(17) 0.064(2)
C21 0.075(2) 0.080(2) 0.066(2) 0.0204(19) 0.010(2) 0.027(2)
C31 0.0397(18) 0.083(2) 0.0422(18) -0.0071(17) -0.0044(15) 0.0310(17)
C173 0.055(6) 0.156(8) 0.055(7) 0.007(7) -0.006(6) 0.077(6)
C178 0.055(6) 0.156(8) 0.055(7) 0.007(7) -0.006(6) 0.077(6)
C177 0.055(6) 0.156(8) 0.055(7) 0.007(7) -0.006(6) 0.077(6)
C176 0.055(6) 0.156(8) 0.055(7) 0.007(7) -0.006(6) 0.077(6)
C175 0.055(6) 0.156(8) 0.055(7) 0.007(7) -0.006(6) 0.077(6)
C174 0.055(6) 0.156(8) 0.055(7) 0.007(7) -0.006(6) 0.077(6)
C41 0.0402(18) 0.083(2) 0.0423(18) -0.0074(17) -0.0043(15) 0.0310(17)
C62 0.043(2) 0.085(2) 0.0348(19) -0.0057(18) 0.0010(17) 0.047(2)
C129 0.038(2) 0.107(3) 0.039(3) 0.021(2) 0.012(2) 0.047(2)
C183 0.048(2) 0.107(3) 0.023(2) 0.013(2) 0.0060(19) 0.053(2)
C184 0.048(2) 0.107(3) 0.023(2) 0.013(2) 0.006(2) 0.053(2)
C185 0.048(2) 0.108(3) 0.023(2) 0.013(2) 0.006(2) 0.053(2)
C186 0.048(2) 0.108(3) 0.024(2) 0.013(2) 0.006(2) 0.053(3)
C187 0.048(2) 0.108(3) 0.024(2) 0.013(2) 0.006(2) 0.053(2)
C188 0.048(2) 0.108(3) 0.024(2) 0.013(2) 0.006(2) 0.053(2)
C199 0.055(3) 0.120(3) 0.034(2) 0.018(3) 0.011(2) 0.064(3)
C101 0.086(8) 0.099(8) 0.092(8) 0.009(6) 0.010(6) 0.049(6)
C63 0.043(2) 0.086(2) 0.035(2) -0.006(2) 0.001(2) 0.046(2)
C68 0.043(2) 0.087(3) 0.036(2) -0.006(2) 0.001(2) 0.046(2)
C67 0.043(2) 0.087(3) 0.036(2) -0.006(2) 0.001(2) 0.046(2)
C66 0.044(2) 0.087(3) 0.036(2) -0.006(2) 0.001(2) 0.046(2)
C65 0.043(2) 0.086(3) 0.035(2) -0.006(2) 0.001(2) 0.046(2)
C64 0.043(2) 0.086(3) 0.035(2) -0.006(2) 0.001(2) 0.046(2)
C131 0.074(2) 0.104(2) 0.0396(18) 0.0195(18) 0.0120(17) 0.071(2)
C153 0.130(3) 0.092(3) 0.064(3) -0.009(2) 0.002(3) 0.074(3)
C154 0.130(3) 0.093(3) 0.064(3) -0.009(3) 0.002(3) 0.074(3)
C155 0.131(3) 0.093(3) 0.064(3) -0.009(3) 0.002(3) 0.073(3)
C156 0.131(3) 0.093(3) 0.064(3) -0.009(3) 0.002(3) 0.073(3)
C157 0.131(3) 0.093(3) 0.064(3) -0.009(3) 0.002(3) 0.073(3)
C158 0.131(3) 0.093(3) 0.064(3) -0.009(3) 0.002(3) 0.073(3)
C162 0.130(3) 0.092(3) 0.063(2) -0.010(2) 0.002(2) 0.074(2)
C39 0.041(3) 0.084(3) 0.043(3) -0.006(2) -0.005(2) 0.029(3)
C61 0.0420(17) 0.085(2) 0.0343(17) -0.0056(16) 0.0012(15) 0.0477(17)
C23 0.075(3) 0.081(3) 0.068(3) 0.020(2) 0.010(2) 0.026(2)
C24 0.076(3) 0.081(3) 0.068(3) 0.020(2) 0.010(3) 0.026(3)
C25 0.076(3) 0.081(3) 0.068(3) 0.020(3) 0.010(3) 0.026(3)
C26 0.076(3) 0.081(3) 0.068(3) 0.020(3) 0.010(3) 0.026(3)
C27 0.076(3) 0.082(3) 0.068(3) 0.020(3) 0.010(3) 0.026(3)
C28 0.076(3) 0.082(3) 0.068(3) 0.020(2) 0.010(3) 0.026(3)
C221 0.096(7) 0.264(8) 0.043(7) 0.018(7) 0.004(6) 0.125(7)
C213 0.054(2) 0.130(3) 0.021(2) 0.012(2) 0.006(2) 0.063(2)
C214 0.054(2) 0.130(3) 0.021(2) 0.012(2) 0.006(2) 0.063(2)
C215 0.055(3) 0.130(3) 0.021(2) 0.011(2) 0.006(2) 0.063(3)
C216 0.055(3) 0.130(3) 0.022(2) 0.011(2) 0.006(2) 0.063(3)
C217 0.055(2) 0.130(3) 0.022(2) 0.011(2) 0.006(2) 0.063(3)
C218 0.055(2) 0.130(3) 0.022(2) 0.012(2) 0.006(2) 0.063(2)
C59 0.042(6) 0.090(7) 0.068(7) 0.018(6) 0.017(6) 0.040(5)
C201 0.0523(18) 0.129(3) 0.0191(15) 0.0122(16) 0.0064(15) 0.0648(19)
C81 0.0572(19) 0.073(2) 0.058(2) 0.0144(17) 0.0114(17) 0.0462(18)
C82 0.058(2) 0.074(2) 0.058(2) 0.0143(19) 0.0111(19) 0.046(2)
C102 0.086(8) 0.099(8) 0.092(8) 0.009(6) 0.010(6) 0.049(6)
C169 0.131(3) 0.093(3) 0.064(3) -0.010(3) 0.002(3) 0.072(3)
C42 0.041(2) 0.083(2) 0.043(2) -0.0074(19) -0.0045(18) 0.030(2)
C123 0.037(2) 0.106(3) 0.039(2) 0.021(2) 0.012(2) 0.047(2)
C128 0.038(2) 0.106(3) 0.039(2) 0.021(2) 0.012(2) 0.047(2)
C127 0.038(2) 0.106(3) 0.039(2) 0.021(2) 0.012(2) 0.047(2)
C126 0.038(2) 0.106(3) 0.039(2) 0.021(2) 0.012(2) 0.047(2)
C125 0.037(2) 0.106(3) 0.039(2) 0.021(2) 0.012(2) 0.047(2)
C124 0.037(2) 0.106(3) 0.039(2) 0.021(2) 0.012(2) 0.047(2)
C142 0.132(11) 0.132(10) 0.125(11) 0.023(6) 0.023(6) 0.065(7)
C152 0.130(3) 0.092(3) 0.063(2) -0.009(2) 0.002(2) 0.074(2)
C92 0.049(2) 0.090(3) 0.063(2) -0.004(2) 0.000(2) 0.034(2)
C69 0.044(2) 0.087(3) 0.036(2) -0.005(2) 0.001(2) 0.045(2)
C93 0.051(2) 0.091(3) 0.064(3) -0.004(2) 0.000(2) 0.033(2)
C98 0.052(2) 0.092(3) 0.064(3) -0.004(2) 0.000(2) 0.032(2)
C97 0.052(3) 0.092(3) 0.064(3) -0.004(3) 0.000(2) 0.032(3)
C96 0.052(3) 0.092(3) 0.064(3) -0.004(3) 0.000(2) 0.032(3)
C95 0.051(3) 0.092(3) 0.064(3) -0.004(3) 0.000(2) 0.032(3)
C94 0.051(2) 0.092(3) 0.064(3) -0.004(2) 0.000(2) 0.032(2)
C209 0.055(3) 0.131(3) 0.022(2) 0.013(2) 0.004(2) 0.064(3)
C229 0.096(7) 0.264(8) 0.043(7) 0.017(7) 0.004(6) 0.125(7)
C99 0.053(3) 0.093(3) 0.065(3) -0.004(3) -0.001(3) 0.031(3)
C11 0.075(2) 0.080(2) 0.066(2) 0.0204(19) 0.010(2) 0.027(2)
C13 0.076(3) 0.081(3) 0.067(3) 0.020(2) 0.010(2) 0.027(2)
C14 0.076(3) 0.081(3) 0.067(3) 0.020(2) 0.010(3) 0.027(3)
C15 0.077(3) 0.081(3) 0.067(3) 0.020(3) 0.010(3) 0.026(3)
C16 0.077(3) 0.081(3) 0.067(3) 0.020(3) 0.010(3) 0.026(3)
C17 0.077(3) 0.081(3) 0.068(3) 0.020(3) 0.010(3) 0.026(3)
C18 0.077(3) 0.082(3) 0.068(3) 0.020(2) 0.010(3) 0.026(3)
C203 0.054(2) 0.130(3) 0.021(2) 0.013(2) 0.0052(19) 0.064(2)
C208 0.054(2) 0.131(3) 0.021(2) 0.013(2) 0.005(2) 0.064(2)
C207 0.054(2) 0.131(3) 0.021(2) 0.013(2) 0.005(2) 0.064(3)
C206 0.054(3) 0.131(3) 0.021(2) 0.013(2) 0.005(2) 0.064(3)
C205 0.054(2) 0.131(3) 0.021(2) 0.013(2) 0.005(2) 0.064(3)
C204 0.054(2) 0.130(3) 0.021(2) 0.013(2) 0.005(2) 0.064(2)
C189 0.049(3) 0.108(3) 0.024(2) 0.013(2) 0.006(2) 0.052(3)
C89 0.059(3) 0.075(3) 0.059(3) 0.014(2) 0.010(2) 0.045(2)
C91 0.0481(19) 0.089(2) 0.062(2) -0.0046(19) 0.0003(17) 0.0357(19)
C83 0.058(2) 0.074(2) 0.058(2) 0.014(2) 0.011(2) 0.045(2)
C84 0.058(2) 0.074(3) 0.058(3) 0.014(2) 0.011(2) 0.045(2)
C85 0.058(3) 0.074(3) 0.059(3) 0.014(2) 0.011(2) 0.045(2)
C86 0.058(3) 0.075(3) 0.059(3) 0.014(2) 0.011(2) 0.045(2)
C87 0.059(3) 0.075(3) 0.059(3) 0.014(2) 0.011(2) 0.045(2)
C88 0.059(2) 0.075(3) 0.059(3) 0.014(2) 0.011(2) 0.045(2)
C19 0.077(3) 0.082(3) 0.068(3) 0.020(3) 0.010(3) 0.026(3)
C51 0.042(6) 0.089(7) 0.068(7) 0.018(6) 0.017(6) 0.041(6)
C159 0.131(3) 0.093(3) 0.065(3) -0.009(3) 0.002(3) 0.073(3)

loop_
_atom_type_symbol
_atom_type_description
_atom_type_scat_dispersion_real
_atom_type_scat_dispersion_imag
_atom_type_scat_source
C C 0.0181 0.0091 'International Tables Vol C Tables 4.2.6.8 and 6.1.1.4'
H H 0.0000 0.0000 'International Tables Vol C Tables 4.2.6.8 and 6.1.1.4'
Au Au -4.4197 7.2980 'International Tables Vol C Tables 4.2.6.8 and 6.1.1.4'
F F 0.0727 0.0534 'International Tables Vol C Tables 4.2.6.8 and 6.1.1.4'

loop_
_geom_angle_atom_site_label_1
_geom_angle_atom_site_label_2
_geom_angle_atom_site_label_3
_geom_angle
_geom_angle_site_symmetry_1
_geom_angle_site_symmetry_3
_geom_angle_publ_flag
Au4 Au0A Au40 103.80(10) . . ?
Au5 Au0A Au4 53.50(8) . . ?
Au5 Au0A Au7 90.53(11) . . ?
Au5 Au0A Au9 128.53(13) . . ?
Au5 Au0A Au16 56.40(8) . . ?
Au5 Au0A Au20 137.24(12) . . ?
Au5 Au0A Au25 105.31(10) . . ?
Au5 Au0A Au30 111.93(11) . . ?
Au5 Au0A Au32 73.50(10) . . ?
Au5 Au0A Au40 131.64(10) . . ?
Au7 Au0A Au4 91.56(9) . . ?
Au7 Au0A Au9 60.03(8) . . ?
Au7 Au0A Au16 127.49(12) . . ?
Au7 Au0A Au25 102.23(10) . . ?
Au7 Au0A Au30 113.96(10) . . ?
Au7 Au0A Au32 74.03(9) . . ?
Au7 Au0A Au40 136.08(11) . . ?
Au8 Au0A Au4 55.56(8) . . ?
Au8 Au0A Au5 62.67(9) . . ?
Au8 Au0A Au7 145.51(12) . . ?
Au8 Au0A Au9 153.93(12) . . ?
Au8 Au0A Au16 56.44(8) . . ?
Au8 Au0A Au20 129.41(12) . . ?
Au8 Au0A Au25 67.91(9) . . ?
Au8 Au0A Au30 96.91(10) . . ?
Au8 Au0A Au32 114.27(11) . . ?
Au8 Au0A Au40 69.48(10) . . ?
Au9 Au0A Au4 150.33(11) . . ?
Au9 Au0A Au16 107.12(10) . . ?
Au9 Au0A Au25 120.80(11) . . ?
Au9 Au0A Au32 58.86(9) . . ?
Au9 Au0A Au40 92.94(11) . . ?
Au16 Au0A Au4 96.83(9) . . ?
Au16 Au0A Au40 91.72(10) . . ?
Au20 Au0A Au4 96.56(9) . . ?
Au20 Au0A Au7 57.09(9) . . ?
Au20 Au0A Au9 61.98(9) . . ?
Au20 Au0A Au16 165.68(12) . . ?
Au20 Au0A Au25 61.96(9) . . ?
Au20 Au0A Au30 106.96(11) . . ?
Au20 Au0A Au32 116.19(10) . . ?
Au20 Au0A Au40 80.15(10) . . ?
Au25 Au0A Au4 52.90(8) . . ?
Au25 Au0A Au16 123.82(10) . . ?
Au25 Au0A Au40 60.26(9) . . ?
Au30 Au0A Au4 151.90(10) . . ?
Au30 Au0A Au9 57.62(8) . . ?
Au30 Au0A Au16 58.79(9) . . ?
Au30 Au0A Au25 126.61(13) . . ?
Au30 Au0A Au32 57.04(9) . . ?
Au30 Au0A Au40 66.44(10) . . ?
Au32 Au0A Au4 125.06(12) . . ?
Au32 Au0A Au16 58.91(8) . . ?
Au32 Au0A Au25 175.98(12) . . ?
Au32 Au0A Au40 123.47(11) . . ?
Au3 Au2 Au6 84.62(10) . . ?
Au3 Au2 Au13 107.56(10) . . ?
Au3 Au2 Au14 54.15(8) . . ?
Au3 Au2 Au29 57.99(8) . . ?
Au3 Au2 Au37 148.13(11) . . ?
Au6 Au2 Au13 75.99(8) . . ?
Au6 Au2 Au14 54.63(7) . . ?
Au6 Au2 Au29 142.59(12) . . ?
Au6 Au2 Au37 111.37(11) . . ?
Au7 Au2 Au3 69.37(10) . . ?
Au7 Au2 Au6 111.06(11) . . ?
Au7 Au2 Au11 170.60(12) . . ?
Au7 Au2 Au13 55.78(8) . . ?
Au7 Au2 Au14 121.63(11) . . ?
Au7 Au2 Au18 115.43(12) . . ?
Au7 Au2 Au19 64.24(9) . . ?
Au7 Au2 Au29 59.69(8) . . ?
Au7 Au2 Au37 124.28(10) . . ?
Au11 Au2 Au3 107.70(11) . . ?
Au11 Au2 Au6 59.55(8) . . ?
Au11 Au2 Au13 118.74(10) . . ?
Au11 Au2 Au14 53.86(8) . . ?
Au11 Au2 Au29 127.02(11) . . ?
Au11 Au2 Au37 63.03(9) . . ?
Au13 Au2 Au14 126.67(9) . . ?
Au13 Au2 Au37 103.12(10) . . ?
Au18 Au2 Au3 65.45(9) . . ?
Au18 Au2 Au6 107.94(10) . . ?
Au18 Au2 Au11 69.70(9) . . ?
Au18 Au2 Au13 171.07(12) . . ?
Au18 Au2 Au14 54.69(7) . . ?
Au18 Au2 Au19 125.45(11) . . ?
Au18 Au2 Au29 57.88(8) . . ?
Au18 Au2 Au37 83.12(10) . . ?
Au19 Au2 Au3 131.87(12) . . ?
Au19 Au2 Au6 123.26(11) . . ?
Au19 Au2 Au11 120.11(12) . . ?
Au19 Au2 Au13 54.34(8) . . ?
Au19 Au2 Au14 173.96(12) . . ?
Au19 Au2 Au29 87.19(10) . . ?
Au19 Au2 Au37 62.83(9) . . ?
Au21 Au2 Au3 144.75(12) . . ?
Au21 Au2 Au6 61.59(9) . . ?
Au21 Au2 Au7 111.82(11) . . ?
Au21 Au2 Au11 65.04(10) . . ?
Au21 Au2 Au13 57.17(8) . . ?
Au21 Au2 Au14 106.51(10) . . ?
Au21 Au2 Au18 131.76(12) . . ?
Au21 Au2 Au19 68.67(10) . . ?
Au21 Au2 Au29 155.00(12) . . ?
Au21 Au2 Au37 62.32(10) . . ?
Au29 Au2 Au13 114.06(10) . . ?
Au29 Au2 Au14 97.12(10) . . ?
Au29 Au2 Au37 101.49(10) . . ?
Au37 Au2 Au14 111.97(9) . . ?
Au2 Au3 Au4 90.55(10) . . ?
Au2 Au3 Au7 53.43(8) . . ?
Au2 Au3 Au14 73.11(10) . . ?
Au2 Au3 Au15 128.26(12) . . ?
Au2 Au3 Au18 55.76(8) . . ?
Au2 Au3 Au20 105.42(10) . . ?
Au2 Au3 Au24 111.18(11) . . ?
Au2 Au3 Au39 131.54(10) . . ?
Au4 Au3 Au7 91.67(9) . . ?
Au4 Au3 Au14 73.68(9) . . ?
Au4 Au3 Au15 60.06(8) . . ?
Au4 Au3 Au18 126.70(12) . . ?
Au4 Au3 Au20 102.60(10) . . ?
Au4 Au3 Au24 113.67(10) . . ?
Au4 Au3 Au39 136.45(12) . . ?
Au7 Au3 Au39 104.44(10) . . ?
Au14 Au3 Au7 124.55(12) . . ?
Au14 Au3 Au18 58.50(8) . . ?
Au14 Au3 Au20 175.87(11) . . ?
Au14 Au3 Au39 123.13(11) . . ?
Au15 Au3 Au7 150.58(10) . . ?
Au15 Au3 Au14 58.78(9) . . ?
Au15 Au3 Au18 106.74(10) . . ?
Au15 Au3 Au20 121.16(12) . . ?
Au15 Au3 Au24 57.51(8) . . ?
Au15 Au3 Au39 92.74(10) . . ?
Au18 Au3 Au7 96.54(9) . . ?
Au18 Au3 Au39 91.86(9) . . ?
Au20 Au3 Au7 53.13(8) . . ?
Au20 Au3 Au18 124.07(10) . . ?
Au20 Au3 Au39 60.79(9) . . ?
Au24 Au3 Au7 151.65(10) . . ?
Au24 Au3 Au14 56.80(9) . . ?
Au24 Au3 Au18 58.60(9) . . ?
Au24 Au3 Au20 127.06(12) . . ?
Au24 Au3 Au39 66.35(9) . . ?
Au25 Au3 Au2 137.37(11) . . ?
Au25 Au3 Au4 57.12(9) . . ?
Au25 Au3 Au7 96.81(10) . . ?
Au25 Au3 Au14 116.11(10) . . ?
Au25 Au3 Au15 62.17(9) . . ?
Au25 Au3 Au18 165.98(12) . . ?
Au25 Au3 Au20 62.22(9) . . ?
Au25 Au3 Au24 107.40(11) . . ?
Au25 Au3 Au39 80.65(10) . . ?
Au29 Au3 Au2 61.98(9) . . ?
Au29 Au3 Au4 145.41(12) . . ?
Au29 Au3 Au7 55.67(8) . . ?
Au29 Au3 Au14 113.41(11) . . ?
Au29 Au3 Au15 153.68(11) . . ?
Au29 Au3 Au18 56.01(8) . . ?
Au29 Au3 Au20 68.58(9) . . ?
Au29 Au3 Au24 96.62(10) . . ?
Au29 Au3 Au25 130.38(12) . . ?
Au29 Au3 Au39 70.13(9) . . ?
Au0A Au4 Au22 103.38(10) . . ?
Au3 Au4 Au0A 75.33(8) . . ?
Au3 Au4 Au10 142.66(13) . . ?
Au3 Au4 Au15 60.22(8) . . ?
Au3 Au4 Au22 112.75(11) . . ?
Au5 Au4 Au0A 56.89(8) . . ?
Au5 Au4 Au3 111.89(10) . . ?
Au5 Au4 Au6 71.38(10) . . ?
Au5 Au4 Au8 63.91(9) . . ?
Au5 Au4 Au10 59.30(8) . . ?
Au5 Au4 Au12 114.47(12) . . ?
Au5 Au4 Au15 172.09(11) . . ?
Au5 Au4 Au22 122.67(10) . . ?
Au6 Au4 Au0A 109.72(10) . . ?
Au6 Au4 Au3 84.76(10) . . ?
Au6 Au4 Au10 57.90(9) . . ?
Au6 Au4 Au15 105.94(10) . . ?
Au6 Au4 Au22 145.68(11) . . ?
Au8 Au4 Au0A 55.08(7) . . ?
Au8 Au4 Au3 123.53(12) . . ?
Au8 Au4 Au6 133.29(12) . . ?
Au8 Au4 Au10 87.04(10) . . ?
Au8 Au4 Au15 120.13(12) . . ?
Au8 Au4 Au22 62.09(9) . . ?
Au10 Au4 Au0A 114.97(10) . . ?
Au10 Au4 Au22 99.99(10) . . ?
Au12 Au4 Au0A 171.05(13) . . ?
Au12 Au4 Au3 108.04(10) . . ?
Au12 Au4 Au6 63.00(10) . . ?
Au12 Au4 Au8 125.23(11) . . ?
Au12 Au4 Au10 57.25(8) . . ?
Au12 Au4 Au15 69.49(9) . . ?
Au12 Au4 Au22 83.15(10) . . ?
Au15 Au4 Au0A 118.76(11) . . ?
Au15 Au4 Au10 126.07(11) . . ?
Au15 Au4 Au22 63.80(8) . . ?
Au25 Au4 Au0A 58.58(9) . . ?
Au25 Au4 Au3 60.90(9) . . ?
Au25 Au4 Au5 114.19(11) . . ?
Au25 Au4 Au6 145.16(11) . . ?
Au25 Au4 Au8 70.40(10) . . ?
Au25 Au4 Au10 156.03(12) . . ?
Au25 Au4 Au12 130.36(12) . . ?
Au25 Au4 Au15 63.54(10) . . ?
Au25 Au4 Au22 62.74(9) . . ?
Au0A Au5 Au6 107.88(9) . . ?
Au0A Au5 Au8 57.74(8) . . ?
Au0A Au5 Au13 84.39(10) . . ?
Au0A Au5 Au32 54.20(8) . . ?
Au0A Au5 Au35 148.13(11) . . ?
Au4 Au5 Au0A 69.61(9) . . ?
Au4 Au5 Au6 56.08(8) . . ?
Au4 Au5 Au8 59.30(9) . . ?
Au4 Au5 Au10 64.36(9) . . ?
Au4 Au5 Au13 111.40(10) . . ?
Au4 Au5 Au16 114.67(13) . . ?
Au4 Au5 Au32 121.97(11) . . ?
Au4 Au5 Au33 171.10(12) . . ?
Au4 Au5 Au35 124.46(10) . . ?
Au6 Au5 Au32 126.80(9) . . ?
Au6 Au5 Au35 102.96(10) . . ?
Au8 Au5 Au6 114.05(10) . . ?
Au8 Au5 Au32 97.10(10) . . ?
Au8 Au5 Au35 102.22(10) . . ?
Au10 Au5 Au0A 132.20(12) . . ?
Au10 Au5 Au6 54.57(8) . . ?
Au10 Au5 Au8 87.29(10) . . ?
Au10 Au5 Au13 123.67(12) . . ?
Au10 Au5 Au32 173.56(12) . . ?
Au10 Au5 Au33 120.20(12) . . ?
Au10 Au5 Au35 62.80(8) . . ?
Au13 Au5 Au6 76.19(8) . . ?
Au13 Au5 Au8 142.11(11) . . ?
Au13 Au5 Au32 54.38(8) . . ?
Au13 Au5 Au35 111.01(11) . . ?
Au16 Au5 Au0A 64.60(9) . . ?
Au16 Au5 Au6 170.54(13) . . ?
Au16 Au5 Au8 57.50(9) . . ?
Au16 Au5 Au10 125.41(11) . . ?
Au16 Au5 Au13 107.73(10) . . ?
Au16 Au5 Au32 54.52(8) . . ?
Au16 Au5 Au33 69.76(10) . . ?
Au16 Au5 Au35 83.86(10) . . ?
Au28 Au5 Au0A 144.79(12) . . ?
Au28 Au5 Au4 112.32(11) . . ?
Au28 Au5 Au6 57.39(9) . . ?
Au28 Au5 Au8 155.39(12) . . ?
Au28 Au5 Au10 68.95(11) . . ?
Au28 Au5 Au13 61.71(10) . . ?
Au28 Au5 Au16 132.07(12) . . ?
Au28 Au5 Au32 106.09(11) . . ?
Au28 Au5 Au33 65.15(10) . . ?
Au28 Au5 Au35 61.84(10) . . ?
Au33 Au5 Au0A 107.21(11) . . ?
Au33 Au5 Au6 119.11(12) . . ?
Au33 Au5 Au8 126.68(11) . . ?
Au33 Au5 Au13 59.73(9) . . ?
Au33 Au5 Au32 53.37(8) . . ?
Au33 Au5 Au35 62.70(9) . . ?
Au35 Au5 Au32 111.47(9) . . ?
Au2 Au6 Au5 91.80(9) . . ?
Au2 Au6 Au12 127.55(12) . . ?
Au2 Au6 Au14 72.30(9) . . ?
Au2 Au6 Au28 102.22(10) . . ?
Au2 Au6 Au34 112.00(10) . . ?
Au2 Au6 Au42 136.85(14) . . ?
Au4 Au6 Au2 90.34(10) . . ?
Au4 Au6 Au5 52.54(8) . . ?
Au4 Au6 Au12 56.64(9) . . ?
Au4 Au6 Au14 73.44(10) . . ?
Au4 Au6 Au21 134.12(12) . . ?
Au4 Au6 Au28 103.42(11) . . ?
Au4 Au6 Au34 110.74(12) . . ?
Au4 Au6 Au42 132.49(12) . . ?
Au5 Au6 Au42 109.33(10) . . ?
Au10 Au6 Au2 145.22(12) . . ?
Au10 Au6 Au4 62.89(9) . . ?
Au10 Au6 Au5 54.75(8) . . ?
Au10 Au6 Au11 154.99(12) . . ?
Au10 Au6 Au12 56.92(8) . . ?
Au10 Au6 Au14 115.97(11) . . ?
Au10 Au6 Au21 127.20(12) . . ?
Au10 Au6 Au28 66.40(9) . . ?
Au10 Au6 Au34 98.76(10) . . ?
Au10 Au6 Au42 71.40(11) . . ?
Au11 Au6 Au2 59.58(8) . . ?
Au11 Au6 Au4 129.73(12) . . ?
Au11 Au6 Au5 149.82(11) . . ?
Au11 Au6 Au12 108.76(10) . . ?
Au11 Au6 Au14 59.98(9) . . ?
Au11 Au6 Au21 63.17(9) . . ?
Au11 Au6 Au28 120.74(13) . . ?
Au11 Au6 Au34 57.64(9) . . ?
Au11 Au6 Au42 88.89(12) . . ?
Au12 Au6 Au5 96.01(10) . . ?
Au12 Au6 Au14 60.43(8) . . ?
Au12 Au6 Au34 58.29(9) . . ?
Au12 Au6 Au42 88.26(12) . . ?
Au14 Au6 Au5 123.77(12) . . ?
Au14 Au6 Au42 119.00(12) . . ?
Au21 Au6 Au2 56.44(9) . . ?
Au21 Au6 Au5 94.09(10) . . ?
Au21 Au6 Au12 168.93(13) . . ?
Au21 Au6 Au14 116.82(10) . . ?
Au21 Au6 Au28 61.05(9) . . ?
Au21 Au6 Au34 110.88(12) . . ?
Au21 Au6 Au42 84.13(12) . . ?
Au28 Au6 Au5 51.85(8) . . ?
Au28 Au6 Au12 122.95(11) . . ?
Au28 Au6 Au14 173.45(12) . . ?
Au28 Au6 Au34 130.55(13) . . ?
Au28 Au6 Au42 67.41(10) . . ?
Au34 Au6 Au5 152.13(11) . . ?
Au34 Au6 Au14 55.83(9) . . ?
Au34 Au6 Au42 63.17(10) . . ?
Au0A Au7 Au3 75.49(9) . . ?
Au0A Au7 Au9 60.51(8) . . ?
Au0A Au7 Au19 142.55(12) . . ?
Au0A Au7 Au26 113.01(11) . . ?
Au2 Au7 Au0A 112.20(10) . . ?
Au2 Au7 Au3 57.20(8) . . ?
Au2 Au7 Au9 172.69(12) . . ?
Au2 Au7 Au13 71.87(9) . . ?
Au2 Au7 Au17 114.51(12) . . ?
Au2 Au7 Au19 59.54(9) . . ?
Au2 Au7 Au20 114.31(11) . . ?
Au2 Au7 Au26 122.28(10) . . ?
Au2 Au7 Au29 63.37(9) . . ?
Au3 Au7 Au26 103.14(10) . . ?
Au9 Au7 Au3 118.76(11) . . ?
Au9 Au7 Au19 125.46(11) . . ?
Au9 Au7 Au26 63.68(8) . . ?
Au13 Au7 Au0A 84.56(10) . . ?
Au13 Au7 Au3 110.33(10) . . ?
Au13 Au7 Au9 105.72(10) . . ?
Au13 Au7 Au19 57.99(9) . . ?
Au13 Au7 Au26 145.33(11) . . ?
Au17 Au7 Au0A 107.85(10) . . ?
Au17 Au7 Au3 171.44(13) . . ?
Au17 Au7 Au9 69.21(10) . . ?
Au17 Au7 Au13 62.80(9) . . ?
Au17 Au7 Au19 56.98(9) . . ?
Au17 Au7 Au26 83.00(10) . . ?
Au17 Au7 Au29 124.85(11) . . ?
Au19 Au7 Au3 115.52(10) . . ?
Au19 Au7 Au26 99.60(9) . . ?
Au20 Au7 Au0A 61.19(9) . . ?
Au20 Au7 Au3 58.45(9) . . ?
Au20 Au7 Au9 63.55(10) . . ?
Au20 Au7 Au13 145.31(11) . . ?
Au20 Au7 Au17 130.11(12) . . ?
Au20 Au7 Au19 155.97(11) . . ?
Au20 Au7 Au26 62.71(9) . . ?
Au20 Au7 Au29 70.92(10) . . ?
Au29 Au7 Au0A 124.22(12) . . ?
Au29 Au7 Au3 55.22(7) . . ?
Au29 Au7 Au9 120.38(12) . . ?
Au29 Au7 Au13 133.11(12) . . ?
Au29 Au7 Au19 86.65(10) . . ?
Au29 Au7 Au26 62.16(8) . . ?
Au0A Au8 Au4 69.37(9) . . ?
Au0A Au8 Au5 59.60(9) . . ?
Au0A Au8 Au22 117.71(10) . . ?
Au0A Au8 Au25 57.98(8) . . ?
Au4 Au8 Au5 56.79(8) . . ?
Au4 Au8 Au22 67.88(9) . . ?
Au4 Au8 Au25 53.67(8) . . ?
Au5 Au8 Au22 121.48(11) . . ?
Au5 Au8 Au25 96.87(9) . . ?
Au16 Au8 Au0A 65.62(9) . . ?
Au16 Au8 Au4 112.94(12) . . ?
Au16 Au8 Au5 58.21(9) . . ?
Au16 Au8 Au22 176.29(12) . . ?
Au16 Au8 Au25 123.07(10) . . ?
Au25 Au8 Au22 60.47(8) . . ?
C112 Au8 Au0A 150.4(16) . . ?
C112 Au8 Au4 132.8(9) . . ?
C112 Au8 Au5 145.1(16) . . ?
C112 Au8 Au16 109.7(7) . . ?
C112 Au8 Au22 68.3(6) . . ?
C112 Au8 Au25 115.0(12) . . ?
C111 Au8 Au0A 143.0(16) . . ?
C111 Au8 Au4 102.6(7) . . ?
C111 Au8 Au5 146.7(17) . . ?
C111 Au8 Au16 142.4(5) . . ?
C111 Au8 Au22 35.8(5) . . ?
C111 Au8 Au25 87.6(12) . . ?
C111 Au8 C112 32.7(7) . . ?
Au0A Au9 Au17 96.09(10) . . ?
Au0A Au9 Au20 58.26(8) . . ?
Au0A Au9 Au26 113.70(10) . . ?
Au7 Au9 Au0A 59.46(8) . . ?
Au7 Au9 Au17 53.41(8) . . ?
Au7 Au9 Au20 55.74(9) . . ?
Au7 Au9 Au26 65.57(8) . . ?
Au17 Au9 Au26 77.55(9) . . ?
Au20 Au9 Au17 107.49(10) . . ?
Au20 Au9 Au26 61.48(8) . . ?
Au30 Au9 Au0A 60.87(8) . . ?
Au30 Au9 Au7 116.44(11) . . ?
Au30 Au9 Au17 115.96(12) . . ?
Au30 Au9 Au20 106.58(11) . . ?
Au30 Au9 Au26 165.16(14) . . ?
Au30 Au9 Au32 58.75(10) . . ?
Au32 Au9 Au0A 60.91(9) . . ?
Au32 Au9 Au7 74.68(10) . . ?
Au32 Au9 Au17 58.06(9) . . ?
Au32 Au9 Au20 114.66(10) . . ?
Au32 Au9 Au26 132.72(12) . . ?
C62 Au9 Au0A 163.1(17) . . ?
C62 Au9 Au7 130.7(15) . . ?
C62 Au9 Au17 100.7(17) . . ?
C62 Au9 Au20 113.5(16) . . ?
C62 Au9 Au26 68.2(14) . . ?
C62 Au9 Au30 112.7(15) . . ?
C62 Au9 Au32 131.3(16) . . ?
C61 Au9 Au0A 147.1(15) . . ?
C61 Au9 Au7 97.4(15) . . ?
C61 Au9 Au17 85.5(18) . . ?
C61 Au9 Au20 89.8(16) . . ?
C61 Au9 Au26 34.5(15) . . ?
C61 Au9 Au30 146.1(16) . . ?
C61 Au9 Au32 140.2(18) . . ?
C61 Au9 C62 34(2) . . ?
Au4 Au10 Au28 95.84(9) . . ?
Au4 Au10 Au35 121.08(11) . . ?
Au5 Au10 Au4 56.34(8) . . ?
Au5 Au10 Au28 53.94(9) . . ?
Au5 Au10 Au35 67.22(9) . . ?
Au6 Au10 Au4 59.21(9) . . ?
Au6 Au10 Au5 70.68(9) . . ?
Au6 Au10 Au28 58.24(8) . . ?
Au6 Au10 Au35 117.35(11) . . ?
Au12 Au10 Au4 57.44(8) . . ?
Au12 Au10 Au5 111.81(11) . . ?
Au12 Au10 Au6 63.60(9) . . ?
Au12 Au10 Au28 121.48(11) . . ?
Au12 Au10 Au35 177.83(15) . . ?
Au28 Au10 Au35 59.72(9) . . ?
C132 Au10 Au4 153.6(12) . . ?
C132 Au10 Au5 135.1(15) . . ?
C132 Au10 Au6 141.8(13) . . ?
C132 Au10 Au12 111.6(15) . . ?
C132 Au10 Au28 109.5(12) . . ?
C132 Au10 Au35 68.9(15) . . ?
C131 Au10 Au4 148.8(15) . . ?
C131 Au10 Au5 103.3(16) . . ?
C131 Au10 Au6 142.0(16) . . ?
C131 Au10 Au12 143.5(16) . . ?
C131 Au10 Au28 87.3(16) . . ?
C131 Au10 Au35 37.0(16) . . ?
C131 Au10 C132 32(2) . . ?
Au2 Au11 Au14 73.55(10) . . ?
Au2 Au11 Au18 53.93(8) . . ?
Au2 Au11 Au21 55.48(8) . . ?
Au2 Au11 Au37 66.44(9) . . ?
Au6 Au11 Au2 60.87(9) . . ?
Au6 Au11 Au14 61.66(9) . . ?
Au6 Au11 Au18 97.81(10) . . ?
Au6 Au11 Au21 58.87(9) . . ?
Au6 Au11 Au37 115.14(10) . . ?
Au14 Au11 Au18 56.71(8) . . ?
Au14 Au11 Au21 114.49(11) . . ?
Au14 Au11 Au37 132.10(11) . . ?
Au18 Au11 Au37 78.35(9) . . ?
Au21 Au11 Au18 107.61(10) . . ?
Au21 Au11 Au37 61.20(9) . . ?
Au34 Au11 Au2 117.83(12) . . ?
Au34 Au11 Au6 62.85(9) . . ?
Au34 Au11 Au14 57.91(10) . . ?
Au34 Au11 Au18 112.74(12) . . ?
Au34 Au11 Au21 111.61(12) . . ?
Au34 Au11 Au37 168.74(14) . . ?
C41 Au11 Au2 100.3(8) . . ?
C41 Au11 Au6 148.0(9) . . ?
C41 Au11 Au14 142.0(18) . . ?
C41 Au11 Au18 88.9(18) . . ?
C41 Au11 Au21 89.2(11) . . ?
C41 Au11 Au34 141.9(8) . . ?
C41 Au11 Au37 35.7(5) . . ?
C41 Au11 C42 30.1(7) . . ?
C42 Au11 Au2 127.9(9) . . ?
C42 Au11 Au6 165.2(16) . . ?
C42 Au11 Au14 129.8(14) . . ?
C42 Au11 Au18 96.8(16) . . ?
C42 Au11 Au21 114.0(12) . . ?
C42 Au11 Au34 113.1(7) . . ?
C42 Au11 Au37 65.8(7) . . ?
Au4 Au12 Au6 60.35(9) . . ?
Au4 Au12 Au14 74.82(9) . . ?
Au4 Au12 Au15 57.25(8) . . ?
Au4 Au12 Au31 123.28(11) . . ?
Au4 Au12 Au34 116.58(11) . . ?
Au6 Au12 Au14 59.95(8) . . ?
Au6 Au12 Au15 96.44(9) . . ?
Au6 Au12 Au31 110.77(10) . . ?
Au10 Au12 Au4 65.32(9) . . ?
Au10 Au12 Au6 59.48(9) . . ?
Au10 Au12 Au14 118.00(11) . . ?
Au10 Au12 Au15 121.94(11) . . ?
Au10 Au12 Au31 163.72(15) . . ?
Au10 Au12 Au34 102.57(13) . . ?
Au14 Au12 Au15 54.77(9) . . ?
Au14 Au12 Au31 57.71(8) . . ?
Au15 Au12 Au31 70.02(9) . . ?
Au34 Au12 Au6 60.96(10) . . ?
Au34 Au12 Au14 56.48(9) . . ?
Au34 Au12 Au15 109.28(10) . . ?
Au34 Au12 Au31 61.53(10) . . ?
C191 Au12 Au4 133.6(19) . . ?
C191 Au12 Au6 146.3(15) . . ?
C191 Au12 Au10 149.8(14) . . ?
C191 Au12 Au14 91.7(14) . . ?
C191 Au12 Au15 78.5(18) . . ?
C191 Au12 Au31 36.0(15) . . ?
C191 Au12 Au34 89.0(18) . . ?
C192 Au12 Au4 133.1(19) . . ?
C192 Au12 Au6 164(2) . . ?
C192 Au12 Au10 115.5(15) . . ?
C192 Au12 Au14 126.5(15) . . ?
C192 Au12 Au15 98.3(19) . . ?
C192 Au12 Au31 70.1(15) . . ?
C192 Au12 Au34 109.0(18) . . ?
C192 Au12 C191 35(2) . . ?
Au2 Au13 Au41 109.50(11) . . ?
Au5 Au13 Au2 91.57(9) . . ?
Au5 Au13 Au17 128.02(12) . . ?
Au5 Au13 Au21 101.94(10) . . ?
Au5 Au13 Au32 72.77(9) . . ?
Au5 Au13 Au38 112.24(11) . . ?
Au5 Au13 Au41 136.05(12) . . ?
Au7 Au13 Au2 52.35(7) . . ?
Au7 Au13 Au5 90.28(10) . . ?
Au7 Au13 Au17 56.96(9) . . ?
Au7 Au13 Au21 103.15(10) . . ?
Au7 Au13 Au28 133.99(12) . . ?
Au7 Au13 Au32 74.05(10) . . ?
Au7 Au13 Au33 129.72(13) . . ?
Au7 Au13 Au38 111.82(11) . . ?
Au7 Au13 Au41 133.25(12) . . ?
Au17 Au13 Au2 95.98(9) . . ?
Au17 Au13 Au32 60.66(8) . . ?
Au17 Au13 Au38 59.03(9) . . ?
Au17 Au13 Au41 88.77(11) . . ?
Au19 Au13 Au2 54.74(8) . . ?
Au19 Au13 Au5 145.04(12) . . ?
Au19 Au13 Au7 62.90(9) . . ?
Au19 Au13 Au17 56.78(8) . . ?
Au19 Au13 Au21 66.30(9) . . ?
Au19 Au13 Au28 127.06(12) . . ?
Au19 Au13 Au32 116.15(11) . . ?
Au19 Au13 Au33 155.25(13) . . ?
Au19 Au13 Au38 99.05(11) . . ?
Au19 Au13 Au41 71.99(11) . . ?
Au21 Au13 Au2 51.77(8) . . ?
Au21 Au13 Au17 122.70(11) . . ?
Au21 Au13 Au32 173.82(13) . . ?
Au21 Au13 Au38 129.94(13) . . ?
Au21 Au13 Au41 67.22(10) . . ?
Au28 Au13 Au2 94.07(9) . . ?
Au28 Au13 Au5 56.37(9) . . ?
Au28 Au13 Au17 168.83(13) . . ?
Au28 Au13 Au21 61.03(9) . . ?
Au28 Au13 Au32 116.79(11) . . ?
Au28 Au13 Au38 110.10(11) . . ?
Au28 Au13 Au41 83.28(11) . . ?
Au32 Au13 Au2 124.26(11) . . ?
Au32 Au13 Au41 118.76(11) . . ?
Au33 Au13 Au2 149.58(11) . . ?
Au33 Au13 Au5 59.51(9) . . ?
Au33 Au13 Au17 109.00(10) . . ?
Au33 Au13 Au21 120.81(12) . . ?
Au33 Au13 Au28 63.12(9) . . ?
Au33 Au13 Au32 59.63(9) . . ?
Au33 Au13 Au38 57.47(9) . . ?
Au33 Au13 Au41 88.64(11) . . ?
Au38 Au13 Au2 152.62(11) . . ?
Au38 Au13 Au32 56.01(10) . . ?
Au38 Au13 Au41 62.75(10) . . ?
Au3 Au14 Au2 52.74(8) . . ?
Au3 Au14 Au6 82.65(9) . . ?
Au3 Au14 Au12 101.73(10) . . ?
Au3 Au14 Au27 117.98(10) . . ?
Au3 Au14 Au31 138.17(14) . . ?
Au6 Au14 Au2 53.07(7) . . ?
Au6 Au14 Au12 59.62(8) . . ?
Au6 Au14 Au27 142.09(13) . . ?
Au6 Au14 Au31 118.57(11) . . ?
Au11 Au14 Au2 52.59(8) . . ?
Au11 Au14 Au3 105.03(10) . . ?
Au11 Au14 Au6 58.36(9) . . ?
Au11 Au14 Au12 106.81(12) . . ?
Au11 Au14 Au18 67.06(10) . . ?
Au11 Au14 Au27 84.68(10) . . ?
Au11 Au14 Au31 116.80(12) . . ?
Au12 Au14 Au2 109.16(9) . . ?
Au12 Au14 Au27 134.40(10) . . ?
Au12 Au14 Au31 67.05(8) . . ?
Au15 Au14 Au2 110.44(10) . . ?
Au15 Au14 Au3 60.22(9) . . ?
Au15 Au14 Au6 104.78(10) . . ?
Au15 Au14 Au11 160.49(12) . . ?
Au15 Au14 Au12 67.20(9) . . ?
Au15 Au14 Au18 111.52(12) . . ?
Au15 Au14 Au27 113.05(12) . . ?
Au15 Au14 Au31 78.90(11) . . ?
Au18 Au14 Au2 50.79(7) . . ?
Au18 Au14 Au3 62.96(8) . . ?
Au18 Au14 Au6 102.60(10) . . ?
Au18 Au14 Au12 159.21(11) . . ?
Au18 Au14 Au27 66.07(8) . . ?
Au18 Au14 Au31 133.72(11) . . ?
Au24 Au14 Au2 99.34(10) . . ?
Au24 Au14 Au3 61.24(9) . . ?
Au24 Au14 Au6 143.88(12) . . ?
Au24 Au14 Au11 127.28(11) . . ?
Au24 Au14 Au12 125.46(13) . . ?
Au24 Au14 Au15 59.45(10) . . ?
Au24 Au14 Au18 61.59(9) . . ?
Au24 Au14 Au27 64.79(10) . . ?
Au24 Au14 Au31 91.62(11) . . ?
Au27 Au14 Au2 112.36(9) . . ?
Au31 Au14 Au2 168.20(13) . . ?
Au31 Au14 Au27 68.45(8) . . ?
Au34 Au14 Au2 101.91(12) . . ?
Au34 Au14 Au3 144.63(12) . . ?
Au34 Au14 Au6 62.02(10) . . ?
Au34 Au14 Au11 59.14(10) . . ?
Au34 Au14 Au12 59.98(10) . . ?
Au34 Au14 Au15 124.51(12) . . ?
Au34 Au14 Au18 123.86(14) . . ?
Au34 Au14 Au24 154.09(13) . . ?
Au34 Au14 Au27 93.27(11) . . ?
Au34 Au14 Au31 66.38(11) . . ?
Au3 Au15 Au12 96.32(10) . . ?
Au3 Au15 Au22 113.79(10) . . ?
Au3 Au15 Au25 58.18(9) . . ?
Au4 Au15 Au3 59.72(8) . . ?
Au4 Au15 Au12 53.26(8) . . ?
Au4 Au15 Au22 65.59(8) . . ?
Au4 Au15 Au25 55.76(9) . . ?
Au12 Au15 Au22 77.49(9) . . ?
Au14 Au15 Au3 61.00(9) . . ?
Au14 Au15 Au4 74.51(10) . . ?
Au14 Au15 Au12 58.02(9) . . ?
Au14 Au15 Au22 132.60(12) . . ?
Au14 Au15 Au25 114.51(11) . . ?
Au24 Au15 Au3 61.29(8) . . ?
Au24 Au15 Au4 116.85(11) . . ?
Au24 Au15 Au12 115.77(12) . . ?
Au24 Au15 Au14 58.73(9) . . ?
Au24 Au15 Au22 165.63(14) . . ?
Au24 Au15 Au25 107.22(11) . . ?
Au25 Au15 Au12 107.36(10) . . ?
Au25 Au15 Au22 61.49(8) . . ?
C122 Au15 Au3 164.8(18) . . ?
C122 Au15 Au4 127.6(15) . . ?
C122 Au15 Au12 98.3(18) . . ?
C122 Au15 Au14 131.6(18) . . ?
C122 Au15 Au22 65.7(15) . . ?
C122 Au15 Au24 115.2(14) . . ?
C122 Au15 Au25 112.8(17) . . ?
C121 Au15 Au3 146.4(16) . . ?
C121 Au15 Au4 99.1(16) . . ?
C121 Au15 Au12 88.6(19) . . ?
C121 Au15 Au14 143.1(19) . . ?
C121 Au15 Au22 35.2(16) . . ?
C121 Au15 Au24 143.8(16) . . ?
C121 Au15 Au25 88.6(17) . . ?
C121 Au15 C122 30(2) . . ?
Au0A Au16 Au23 109.63(10) . . ?
Au0A Au16 Au33 95.02(10) . . ?
Au5 Au16 Au0A 59.00(8) . . ?
Au5 Au16 Au23 128.53(12) . . ?
Au5 Au16 Au30 114.15(10) . . ?
Au5 Au16 Au32 74.79(9) . . ?
Au5 Au16 Au33 56.25(9) . . ?
Au8 Au16 Au0A 57.93(8) . . ?
Au8 Au16 Au5 64.29(9) . . ?
Au8 Au16 Au23 157.37(14) . . ?
Au8 Au16 Au30 97.78(12) . . ?
Au8 Au16 Au32 115.94(10) . . ?
Au8 Au16 Au33 120.04(11) . . ?
Au30 Au16 Au0A 58.54(9) . . ?
Au30 Au16 Au23 60.66(10) . . ?
Au30 Au16 Au32 57.04(9) . . ?
Au30 Au16 Au33 111.91(11) . . ?
Au32 Au16 Au0A 59.14(8) . . ?
Au32 Au16 Au23 60.00(8) . . ?
Au32 Au16 Au33 55.84(9) . . ?
Au33 Au16 Au23 77.56(10) . . ?
C202 Au16 Au0A 171.1(18) . . ?
C202 Au16 Au5 129.8(17) . . ?
C202 Au16 Au8 122.8(10) . . ?
C202 Au16 Au23 66.4(6) . . ?
C202 Au16 Au30 113.5(13) . . ?
C202 Au16 Au32 121.3(11) . . ?
C202 Au16 Au33 92(2) . . ?
C202 Au16 C201 31.2(7) . . ?
C201 Au16 Au0A 144.1(7) . . ?
C201 Au16 Au5 139(2) . . ?
C201 Au16 Au8 149.3(14) . . ?
C201 Au16 Au23 35.1(5) . . ?
C201 Au16 Au30 88.2(13) . . ?
C201 Au16 Au32 92.6(8) . . ?
C201 Au16 Au33 85(2) . . ?
Au7 Au17 Au9 57.38(8) . . ?
Au7 Au17 Au13 60.24(9) . . ?
Au7 Au17 Au32 75.15(9) . . ?
Au7 Au17 Au36 123.11(12) . . ?
Au7 Au17 Au38 116.40(11) . . ?
Au9 Au17 Au36 69.82(9) . . ?
Au13 Au17 Au9 96.51(10) . . ?
Au13 Au17 Au32 59.96(8) . . ?
Au13 Au17 Au36 110.63(10) . . ?
Au19 Au17 Au7 65.29(9) . . ?
Au19 Au17 Au9 121.99(11) . . ?
Au19 Au17 Au13 59.69(9) . . ?
Au19 Au17 Au32 118.29(11) . . ?
Au19 Au17 Au36 163.90(14) . . ?
Au19 Au17 Au38 102.39(13) . . ?
Au32 Au17 Au9 55.13(9) . . ?
Au32 Au17 Au36 57.30(8) . . ?
Au38 Au17 Au9 109.56(11) . . ?
Au38 Au17 Au13 60.74(9) . . ?
Au38 Au17 Au32 56.30(10) . . ?
Au38 Au17 Au36 61.86(10) . . ?
C222 Au17 Au7 134(3) . . ?
C222 Au17 Au9 98(3) . . ?
C222 Au17 Au13 164(3) . . ?
C222 Au17 Au19 117(2) . . ?
C222 Au17 Au32 125(2) . . ?
C222 Au17 Au36 68(2) . . ?
C222 Au17 Au38 108(3) . . ?
C222 Au17 C221 31(3) . . ?
C221 Au17 Au7 134(3) . . ?
C221 Au17 Au9 79(3) . . ?
C221 Au17 Au13 148(2) . . ?
C221 Au17 Au19 148(2) . . ?
C221 Au17 Au32 94(2) . . ?
C221 Au17 Au36 38(2) . . ?
C221 Au17 Au38 91(3) . . ?
Au2 Au18 Au3 58.79(8) . . ?
Au2 Au18 Au11 56.37(8) . . ?
Au2 Au18 Au14 74.52(9) . . ?
Au2 Au18 Au24 113.60(11) . . ?
Au2 Au18 Au27 128.49(11) . . ?
Au3 Au18 Au11 95.00(9) . . ?
Au3 Au18 Au27 109.79(9) . . ?
Au11 Au18 Au27 77.42(9) . . ?
Au14 Au18 Au3 58.54(8) . . ?
Au14 Au18 Au11 56.23(9) . . ?
Au14 Au18 Au27 60.47(8) . . ?
Au24 Au18 Au3 58.15(8) . . ?
Au24 Au18 Au11 111.89(10) . . ?
Au24 Au18 Au14 56.66(9) . . ?
Au24 Au18 Au27 61.21(9) . . ?
Au29 Au18 Au2 63.79(9) . . ?
Au29 Au18 Au3 57.54(8) . . ?
Au29 Au18 Au11 119.68(11) . . ?
Au29 Au18 Au14 114.93(10) . . ?
Au29 Au18 Au24 97.37(12) . . ?
Au29 Au18 Au27 157.61(14) . . ?
C172 Au18 Au2 134(2) . . ?
C172 Au18 Au3 166(2) . . ?
C172 Au18 Au11 98(2) . . ?
C172 Au18 Au14 125.6(19) . . ?
C172 Au18 Au24 111(2) . . ?
C172 Au18 Au27 67.9(19) . . ?
C172 Au18 Au29 119.3(19) . . ?
C171 Au18 Au2 141(2) . . ?
C171 Au18 Au3 148(2) . . ?
C171 Au18 Au11 87(2) . . ?
C171 Au18 Au14 97.5(19) . . ?
C171 Au18 Au24 91(2) . . ?
C171 Au18 Au27 39.2(19) . . ?
C171 Au18 Au29 145.8(19) . . ?
C171 Au18 C172 29(2) . . ?
Au2 Au19 Au7 56.22(8) . . ?
Au2 Au19 Au21 54.00(8) . . ?
Au2 Au19 Au37 66.80(9) . . ?
Au7 Au19 Au21 95.62(10) . . ?
Au7 Au19 Au37 120.49(11) . . ?
Au13 Au19 Au2 70.92(9) . . ?
Au13 Au19 Au7 59.11(9) . . ?
Au13 Au19 Au21 58.29(8) . . ?
Au13 Au19 Au37 117.65(11) . . ?
Au17 Au19 Au2 112.04(12) . . ?
Au17 Au19 Au7 57.73(9) . . ?
Au17 Au19 Au13 63.53(9) . . ?
Au17 Au19 Au21 121.45(11) . . ?
Au17 Au19 Au37 177.35(14) . . ?
Au21 Au19 Au37 60.05(8) . . ?
C32 Au19 Au2 130.7(6) . . ?
C32 Au19 Au7 154.1(16) . . ?
C32 Au19 Au13 144.1(15) . . ?
C32 Au19 Au17 115.5(6) . . ?
C32 Au19 Au21 107.6(13) . . ?
C32 Au19 Au37 65.1(6) . . ?
C31 Au19 Au2 102.2(6) . . ?
C31 Au19 Au7 147.3(15) . . ?
C31 Au19 Au13 142.7(15) . . ?
C31 Au19 Au17 144.0(5) . . ?
C31 Au19 Au21 87.5(12) . . ?
C31 Au19 Au37 36.4(4) . . ?
C31 Au19 C32 28.8(6) . . ?
Au0A Au20 Au3 80.07(9) . . ?
Au0A Au20 Au9 59.76(8) . . ?
Au0A Au20 Au25 60.14(8) . . ?
Au0A Au20 Au26 118.16(11) . . ?
Au0A Au20 Au29 111.38(11) . . ?
Au0A Au20 Au39 139.49(11) . . ?
Au3 Au20 Au9 125.39(12) . . ?
Au3 Au20 Au25 57.72(8) . . ?
Au3 Au20 Au26 113.60(11) . . ?
Au3 Au20 Au29 53.97(7) . . ?
Au3 Au20 Au39 67.17(9) . . ?
Au7 Au20 Au0A 61.72(9) . . ?
Au7 Au20 Au3 68.42(9) . . ?
Au7 Au20 Au9 60.70(9) . . ?
Au7 Au20 Au25 104.23(10) . . ?
Au7 Au20 Au26 68.64(9) . . ?
Au7 Au20 Au29 55.63(8) . . ?
Au7 Au20 Au39 121.52(12) . . ?
Au9 Au20 Au25 117.00(10) . . ?
Au9 Au20 Au26 65.02(8) . . ?
Au9 Au20 Au29 106.13(11) . . ?
Au9 Au20 Au39 160.64(11) . . ?
Au25 Au20 Au26 171.01(12) . . ?
Au25 Au20 Au29 111.40(10) . . ?
Au25 Au20 Au39 81.86(10) . . ?
Au29 Au20 Au26 60.27(8) . . ?
Au29 Au20 Au39 67.88(9) . . ?
Au39 Au20 Au26 97.08(9) . . ?
C71 Au20 Au0A 152.0(16) . . ?
C71 Au20 Au3 103.5(5) . . ?
C71 Au20 Au7 145.7(15) . . ?
C71 Au20 Au9 129.6(7) . . ?
C71 Au20 Au25 97.8(16) . . ?
C71 Au20 Au26 86.3(16) . . ?
C71 Au20 Au29 92.0(12) . . ?
C71 Au20 Au39 36.6(4) . . ?
C71 Au20 C72 29.2(7) . . ?
C72 Au20 Au0A 134.6(11) . . ?
C72 Au20 Au3 131.8(8) . . ?
C72 Au20 Au7 150.0(15) . . ?
C72 Au20 Au9 102.7(9) . . ?
C72 Au20 Au25 105.7(15) . . ?
C72 Au20 Au26 81.8(16) . . ?
C72 Au20 Au29 113.8(12) . . ?
C72 Au20 Au39 65.7(7) . . ?
Au2 Au21 Au6 61.97(9) . . ?
Au2 Au21 Au11 59.48(9) . . ?
Au2 Au21 Au13 71.07(10) . . ?
Au2 Au21 Au19 57.32(9) . . ?
Au2 Au21 Au28 105.62(12) . . ?
Au2 Au21 Au37 68.94(10) . . ?
Au6 Au21 Au11 57.96(9) . . ?
Au6 Au21 Au13 82.26(10) . . ?
Au6 Au21 Au19 113.60(12) . . ?
Au6 Au21 Au28 60.16(9) . . ?
Au6 Au21 Au37 116.75(11) . . ?
Au11 Au21 Au19 106.76(10) . . ?
Au11 Au21 Au37 63.87(9) . . ?
Au13 Au21 Au11 126.45(12) . . ?
Au13 Au21 Au19 55.42(8) . . ?
Au13 Au21 Au28 58.90(9) . . ?
Au13 Au21 Au37 116.84(11) . . ?
Au19 Au21 Au37 62.10(8) . . ?
Au28 Au21 Au11 115.03(12) . . ?
Au28 Au21 Au19 114.11(11) . . ?
Au28 Au21 Au37 174.39(13) . . ?
C22 Au21 Au2 146(2) . . ?
C22 Au21 Au6 139(2) . . ?
C22 Au21 Au11 106(2) . . ?
C22 Au21 Au13 127(2) . . ?
C22 Au21 Au19 107(2) . . ?
C22 Au21 Au28 108(2) . . ?
C22 Au21 Au37 78(2) . . ?
C21 Au21 Au2 143(2) . . ?
C21 Au21 Au6 152(2) . . ?
C21 Au21 Au11 138(2) . . ?
C21 Au21 Au13 94(2) . . ?
C21 Au21 Au19 86(2) . . ?
C21 Au21 Au28 94(2) . . ?
C21 Au21 Au37 89(2) . . ?
C21 Au21 C22 33(3) . . ?
Au8 Au22 Au4 50.03(7) . . ?
Au8 Au22 Au15 97.00(9) . . ?
Au8 Au22 Au25 59.09(8) . . ?
Au15 Au22 Au4 50.61(7) . . ?
Au25 Au22 Au4 48.56(7) . . ?
Au25 Au22 Au15 53.36(7) . . ?
C111 Au22 Au4 89.8(18) . . ?
C111 Au22 Au8 40.7(17) . . ?
C111 Au22 Au15 137.4(17) . . ?
C111 Au22 Au25 90.3(17) . . ?
C111 Au22 C121 175(3) . . ?
C121 Au22 Au4 90.3(19) . . ?
C121 Au22 Au8 138.3(18) . . ?
C121 Au22 Au15 41.3(18) . . ?
C121 Au22 Au25 86.2(17) . . ?
Au30 Au23 Au16 53.10(8) . . ?
Au32 Au23 Au16 53.72(7) . . ?
Au32 Au23 Au30 52.36(9) . . ?
C211 Au23 Au16 143.6(16) . . ?
C211 Au23 Au30 101.8(18) . . ?
C211 Au23 Au32 90.6(16) . . ?
C201 Au23 Au16 43.0(17) . . ?
C201 Au23 Au30 88(2) . . ?
C201 Au23 Au32 93.9(17) . . ?
C201 Au23 C211 170(3) . . ?
Au3 Au24 Au18 63.25(9) . . ?
Au3 Au24 Au27 117.55(12) . . ?
Au14 Au24 Au3 61.96(9) . . ?
Au14 Au24 Au15 61.82(9) . . ?
Au14 Au24 Au18 61.75(9) . . ?
Au14 Au24 Au27 63.57(10) . . ?
Au15 Au24 Au3 61.20(8) . . ?
Au15 Au24 Au18 113.61(11) . . ?
Au15 Au24 Au27 113.94(11) . . ?
Au18 Au24 Au27 65.68(9) . . ?
C81 Au24 Au3 95.9(6) . . ?
C81 Au24 Au14 157.2(8) . . ?
C81 Au24 Au15 113.9(14) . . ?
C81 Au24 Au18 105.0(17) . . ?
C81 Au24 Au27 130.6(11) . . ?
C82 Au24 Au3 125.9(6) . . ?
C82 Au24 Au14 166.7(13) . . ?
C82 Au24 Au15 130.5(16) . . ?
C82 Au24 Au18 110.4(17) . . ?
C82 Au24 Au27 103.8(9) . . ?
C82 Au24 C81 30.7(6) . . ?
Au0A Au25 Au8 54.10(7) . . ?
Au0A Au25 Au15 125.36(12) . . ?
Au0A Au25 Au20 57.89(8) . . ?
Au0A Au25 Au22 113.85(10) . . ?
Au0A Au25 Au40 67.52(10) . . ?
Au3 Au25 Au0A 80.11(10) . . ?
Au3 Au25 Au8 111.87(11) . . ?
Au3 Au25 Au15 59.65(9) . . ?
Au3 Au25 Au20 60.06(8) . . ?
Au3 Au25 Au22 118.33(12) . . ?
Au3 Au25 Au40 139.65(12) . . ?
Au4 Au25 Au0A 68.52(10) . . ?
Au4 Au25 Au3 61.98(9) . . ?
Au4 Au25 Au8 55.93(9) . . ?
Au4 Au25 Au15 60.70(9) . . ?
Au4 Au25 Au20 104.52(11) . . ?
Au4 Au25 Au22 68.70(10) . . ?
Au4 Au25 Au40 121.86(12) . . ?
Au8 Au25 Au22 60.44(8) . . ?
Au8 Au25 Au40 67.86(9) . . ?
Au15 Au25 Au8 106.49(10) . . ?
Au15 Au25 Au20 116.77(11) . . ?
Au15 Au25 Au22 65.15(8) . . ?
Au15 Au25 Au40 160.65(12) . . ?
Au20 Au25 Au8 111.67(10) . . ?
Au20 Au25 Au22 171.45(13) . . ?
Au20 Au25 Au40 81.97(10) . . ?
Au40 Au25 Au22 97.08(10) . . ?
C92 Au25 Au0A 130.7(4) . . ?
C92 Au25 Au3 134.5(6) . . ?
C92 Au25 Au4 151.0(7) . . ?
C92 Au25 Au8 113.5(7) . . ?
C92 Au25 Au15 103.9(4) . . ?
C92 Au25 Au20 104.4(7) . . ?
C92 Au25 Au22 82.6(7) . . ?
C92 Au25 Au40 64.4(3) . . ?
C91 Au25 Au0A 104.5(4) . . ?
C91 Au25 Au3 149.8(13) . . ?
C91 Au25 Au4 147.9(12) . . ?
C91 Au25 Au8 93.9(10) . . ?
C91 Au25 Au15 129.1(6) . . ?
C91 Au25 Au20 96.5(12) . . ?
C91 Au25 Au22 87.6(13) . . ?
C91 Au25 Au40 37.4(4) . . ?
C91 Au25 C92 26.9(4) . . ?
Au9 Au26 Au7 50.74(7) . . ?
Au20 Au26 Au7 48.65(7) . . ?
Au20 Au26 Au9 53.51(7) . . ?
Au20 Au26 Au29 59.55(8) . . ?
Au29 Au26 Au7 50.05(7) . . ?
Au29 Au26 Au9 97.32(8) . . ?
C61 Au26 Au7 89.9(17) . . ?
C61 Au26 Au9 41.8(16) . . ?
C61 Au26 Au20 88.6(17) . . ?
C61 Au26 Au29 138.9(17) . . ?
C61 Au26 C51 176(3) . . ?
C51 Au26 Au7 93.6(19) . . ?
C51 Au26 Au9 141.5(18) . . ?
C51 Au26 Au20 93.7(17) . . ?
C51 Au26 Au29 44.5(18) . . ?
Au14 Au27 Au18 53.46(7) . . ?
Au14 Au27 Au24 51.65(8) . . ?
Au24 Au27 Au18 53.11(8) . . ?
C181 Au27 Au14 89.6(15) . . ?
C181 Au27 Au18 141.6(16) . . ?
C181 Au27 Au24 97.8(18) . . ?
C181 Au27 C171 176(3) . . ?
C171 Au27 Au14 93.5(19) . . ?
C171 Au27 Au18 42(2) . . ?
C171 Au27 Au24 87(2) . . ?
Au5 Au28 Au6 70.76(10) . . ?
Au5 Au28 Au10 57.12(9) . . ?
Au5 Au28 Au13 61.92(9) . . ?
Au5 Au28 Au21 105.30(11) . . ?
Au5 Au28 Au33 59.47(9) . . ?
Au5 Au28 Au35 69.61(10) . . ?
Au6 Au28 Au10 55.37(8) . . ?
Au6 Au28 Au21 58.79(9) . . ?
Au6 Au28 Au33 126.23(12) . . ?
Au6 Au28 Au35 117.10(12) . . ?
Au10 Au28 Au35 62.33(9) . . ?
Au13 Au28 Au6 82.17(10) . . ?
Au13 Au28 Au10 113.45(12) . . ?
Au13 Au28 Au21 60.07(9) . . ?
Au13 Au28 Au33 58.06(9) . . ?
Au13 Au28 Au35 117.14(12) . . ?
Au21 Au28 Au10 113.97(11) . . ?
Au21 Au28 Au33 115.15(11) . . ?
Au21 Au28 Au35 174.71(13) . . ?
Au33 Au28 Au10 106.42(12) . . ?
Au33 Au28 Au35 63.92(9) . . ?
C151 Au28 Au5 143(2) . . ?
C151 Au28 Au6 93.3(7) . . ?
C151 Au28 Au10 86.3(19) . . ?
C151 Au28 Au13 151(2) . . ?
C151 Au28 Au21 93(2) . . ?
C151 Au28 Au33 139.1(11) . . ?
C151 Au28 Au35 91(2) . . ?
C151 Au28 C152 30.8(7) . . ?
C152 Au28 Au5 149(2) . . ?
C152 Au28 Au6 123.9(7) . . ?
C152 Au28 Au10 106.2(15) . . ?
C152 Au28 Au13 140.3(15) . . ?
C152 Au28 Au21 105.2(19) . . ?
C152 Au28 Au33 109.5(8) . . ?
C152 Au28 Au35 80(2) . . ?
Au2 Au29 Au20 96.89(9) . . ?
Au2 Au29 Au26 121.56(10) . . ?
Au3 Au29 Au2 60.03(9) . . ?
Au3 Au29 Au7 69.11(8) . . ?
Au3 Au29 Au20 57.45(8) . . ?
Au3 Au29 Au26 116.94(10) . . ?
Au7 Au29 Au2 56.94(8) . . ?
Au7 Au29 Au20 53.45(8) . . ?
Au7 Au29 Au26 67.79(8) . . ?
Au18 Au29 Au2 58.33(8) . . ?
Au18 Au29 Au3 66.45(9) . . ?
Au18 Au29 Au7 113.22(11) . . ?
Au18 Au29 Au20 123.39(10) . . ?
Au18 Au29 Au26 176.32(12) . . ?
Au20 Au29 Au26 60.18(8) . . ?
C52 Au29 Au2 146.3(18) . . ?
C52 Au29 Au3 146.1(17) . . ?
C52 Au29 Au7 137.3(17) . . ?
C52 Au29 Au18 106.1(18) . . ?
C52 Au29 Au20 115.5(19) . . ?
C52 Au29 Au26 72.0(18) . . ?
C51 Au29 Au2 150.0(19) . . ?
C51 Au29 Au3 145.7(19) . . ?
C51 Au29 Au7 109.9(19) . . ?
C51 Au29 Au18 134.6(19) . . ?
C51 Au29 Au20 93.4(19) . . ?
C51 Au29 Au26 43.4(19) . . ?
C51 Au29 C52 29(2) . . ?
Au0A Au30 Au16 62.67(9) . . ?
Au0A Au30 Au23 117.51(13) . . ?
Au9 Au30 Au0A 61.51(8) . . ?
Au9 Au30 Au16 113.53(12) . . ?
Au9 Au30 Au23 113.86(12) . . ?
Au16 Au30 Au23 66.24(10) . . ?
Au32 Au30 Au0A 62.15(9) . . ?
Au32 Au30 Au9 61.94(10) . . ?
Au32 Au30 Au16 61.89(10) . . ?
Au32 Au30 Au23 63.41(10) . . ?
C101 Au30 Au0A 95.3(7) . . ?
C101 Au30 Au9 112.8(14) . . ?
C101 Au30 Au16 105.3(15) . . ?
C101 Au30 Au23 131.7(11) . . ?
C101 Au30 Au32 157.0(8) . . ?
C101 Au30 C102 30.8(9) . . ?
C102 Au30 Au0A 125.8(7) . . ?
C102 Au30 Au9 127.1(11) . . ?
C102 Au30 Au16 113.7(11) . . ?
C102 Au30 Au23 106.0(8) . . ?
C102 Au30 Au32 169.3(9) . . ?
Au14 Au31 Au12 55.24(7) . . ?
Au14 Au31 Au34 52.45(9) . . ?
Au34 Au31 Au12 52.19(9) . . ?
C182 Au31 Au12 167.2(14) . . ?
C182 Au31 Au14 119.6(6) . . ?
C182 Au31 Au34 115.1(14) . . ?
C191 Au31 Au12 47.2(19) . . ?
C191 Au31 Au14 99.9(18) . . ?
C191 Au31 Au34 90(2) . . ?
C191 Au31 C182 140.4(19) . . ?
C191 Au31 C181 169(3) . . ?
C181 Au31 Au12 142.4(7) . . ?
C181 Au31 Au14 87.9(6) . . ?
C181 Au31 Au34 101.3(14) . . ?
C181 Au31 C182 32.2(7) . . ?
Au0A Au32 Au5 52.31(7) . . ?
Au0A Au32 Au13 82.14(10) . . ?
Au0A Au32 Au17 101.27(10) . . ?
Au0A Au32 Au23 117.06(12) . . ?
Au0A Au32 Au36 137.96(13) . . ?
Au9 Au32 Au0A 60.23(9) . . ?
Au9 Au32 Au5 109.92(10) . . ?
Au9 Au32 Au13 104.15(10) . . ?
Au9 Au32 Au16 110.69(13) . . ?
Au9 Au32 Au17 66.81(9) . . ?
Au9 Au32 Au23 112.42(12) . . ?
Au9 Au32 Au33 159.98(12) . . ?
Au9 Au32 Au36 78.72(10) . . ?
Au13 Au32 Au5 52.85(7) . . ?
Au13 Au32 Au17 59.38(9) . . ?
Au13 Au32 Au23 143.40(13) . . ?
Au13 Au32 Au36 118.90(12) . . ?
Au16 Au32 Au0A 61.95(9) . . ?
Au16 Au32 Au5 50.69(7) . . ?
Au16 Au32 Au13 102.49(10) . . ?
Au16 Au32 Au17 158.25(11) . . ?
Au16 Au32 Au23 66.28(8) . . ?
Au16 Au32 Au36 134.25(11) . . ?
Au17 Au32 Au5 108.62(9) . . ?
Au17 Au32 Au23 135.35(11) . . ?
Au17 Au32 Au36 67.39(9) . . ?
Au23 Au32 Au5 112.61(9) . . ?
Au30 Au32 Au0A 60.80(10) . . ?
Au30 Au32 Au5 98.93(10) . . ?
Au30 Au32 Au9 59.31(10) . . ?
Au30 Au32 Au13 142.94(13) . . ?
Au30 Au32 Au16 61.07(10) . . ?
Au30 Au32 Au17 125.08(13) . . ?
Au30 Au32 Au23 64.22(10) . . ?
Au30 Au32 Au33 127.06(12) . . ?
Au30 Au32 Au36 91.75(11) . . ?
Au33 Au32 Au0A 104.43(10) . . ?
Au33 Au32 Au5 52.46(8) . . ?
Au33 Au32 Au13 58.69(9) . . ?
Au33 Au32 Au16 67.31(10) . . ?
Au33 Au32 Au17 107.20(13) . . ?
Au33 Au32 Au23 85.52(10) . . ?
Au33 Au32 Au36 117.61(13) . . ?
Au36 Au32 Au5 168.71(14) . . ?
Au36 Au32 Au23 68.84(8) . . ?
Au38 Au32 Au0A 144.07(13) . . ?
Au38 Au32 Au5 101.49(11) . . ?
Au38 Au32 Au9 124.77(12) . . ?
Au38 Au32 Au13 61.95(10) . . ?
Au38 Au32 Au16 124.33(13) . . ?
Au38 Au32 Au17 60.50(10) . . ?
Au38 Au32 Au23 94.59(12) . . ?
Au38 Au32 Au30 155.11(13) . . ?
Au38 Au32 Au33 59.12(10) . . ?
Au38 Au32 Au36 67.26(11) . . ?
Au5 Au33 Au13 60.76(8) . . ?
Au5 Au33 Au16 54.00(8) . . ?
Au5 Au33 Au28 55.39(9) . . ?
Au5 Au33 Au32 74.17(10) . . ?
Au5 Au33 Au35 66.94(9) . . ?
Au13 Au33 Au16 97.47(11) . . ?
Au13 Au33 Au28 58.82(8) . . ?
Au13 Au33 Au32 61.68(9) . . ?
Au13 Au33 Au35 115.18(11) . . ?
Au16 Au33 Au35 79.40(10) . . ?
Au28 Au33 Au16 107.69(11) . . ?
Au28 Au33 Au35 61.01(9) . . ?
Au32 Au33 Au16 56.84(9) . . ?
Au32 Au33 Au28 114.79(10) . . ?
Au32 Au33 Au35 133.42(13) . . ?
Au38 Au33 Au5 118.17(11) . . ?
Au38 Au33 Au13 62.78(9) . . ?
Au38 Au33 Au16 113.42(12) . . ?
Au38 Au33 Au28 110.90(12) . . ?
Au38 Au33 Au32 58.26(10) . . ?
Au38 Au33 Au35 167.02(15) . . ?
C141 Au33 Au5 105(3) . . ?
C141 Au33 Au13 150(3) . . ?
C141 Au33 Au16 93(2) . . ?
C141 Au33 Au28 91(3) . . ?
C141 Au33 Au32 144(2) . . ?
C141 Au33 Au35 39(3) . . ?
C141 Au33 Au38 137(3) . . ?
C141 Au33 C142 34(4) . . ?
C142 Au33 Au5 135(3) . . ?
C142 Au33 Au13 163.3(19) . . ?
C142 Au33 Au16 98.2(14) . . ?
C142 Au33 Au28 121(3) . . ?
C142 Au33 Au32 124(3) . . ?
C142 Au33 Au35 73(3) . . ?
C142 Au33 Au38 105(3) . . ?
Au6 Au34 Au31 114.35(13) . . ?
Au6 Au34 Au42 64.32(10) . . ?
Au11 Au34 Au6 59.51(9) . . ?
Au11 Au34 Au12 112.51(12) . . ?
Au11 Au34 Au31 115.59(12) . . ?
Au11 Au34 Au42 90.53(13) . . ?
Au12 Au34 Au6 60.74(9) . . ?
Au12 Au34 Au31 66.28(10) . . ?
Au12 Au34 Au42 90.15(12) . . ?
Au14 Au34 Au6 62.15(9) . . ?
Au14 Au34 Au11 62.96(10) . . ?
Au14 Au34 Au12 63.53(10) . . ?
Au14 Au34 Au31 61.17(10) . . ?
Au14 Au34 Au42 126.47(12) . . ?
Au31 Au34 Au42 149.58(14) . . ?
C161 Au34 Au6 98.8(7) . . ?
C161 Au34 Au11 115.8(18) . . ?
C161 Au34 Au12 101(2) . . ?
C161 Au34 Au14 159.5(13) . . ?
C161 Au34 Au31 127.8(15) . . ?
C161 Au34 Au42 35.3(6) . . ?
C161 Au34 C162 30.2(7) . . ?
C162 Au34 Au6 128.5(6) . . ?
C162 Au34 Au11 131.5(11) . . ?
C162 Au34 Au12 109.2(12) . . ?
C162 Au34 Au14 164.0(9) . . ?
C162 Au34 Au31 103.0(8) . . ?
C162 Au34 Au42 65.5(6) . . ?
Au10 Au35 Au5 49.99(7) . . ?
Au10 Au35 Au33 96.98(9) . . ?
Au28 Au35 Au5 48.55(8) . . ?
Au28 Au35 Au10 57.95(8) . . ?
Au28 Au35 Au33 55.07(8) . . ?
Au33 Au35 Au5 50.35(7) . . ?
C141 Au35 Au5 93(3) . . ?
C141 Au35 Au10 141(3) . . ?
C141 Au35 Au28 89(3) . . ?
C141 Au35 Au33 44(3) . . ?
C131 Au35 Au5 95.3(17) . . ?
C131 Au35 Au10 46.2(17) . . ?
C131 Au35 Au28 92.9(19) . . ?
C131 Au35 Au33 142.8(18) . . ?
C131 Au35 C141 171(3) . . ?
Au32 Au36 Au17 55.31(7) . . ?
Au32 Au36 Au38 52.36(9) . . ?
Au38 Au36 Au17 52.37(8) . . ?
C212 Au36 Au17 175.4(7) . . ?
C212 Au36 Au32 120.8(5) . . ?
C212 Au36 Au38 123.8(11) . . ?
C212 Au36 C211 33.0(7) . . ?
C211 Au36 Au17 142.6(6) . . ?
C211 Au36 Au32 88.6(6) . . ?
C211 Au36 Au38 99.7(11) . . ?
C221 Au36 Au17 46(3) . . ?
C221 Au36 Au32 99(2) . . ?
C221 Au36 Au38 88(3) . . ?
C221 Au36 C212 139(3) . . ?
C221 Au36 C211 171(3) . . ?
Au11 Au37 Au2 50.53(7) . . ?
Au19 Au37 Au2 50.37(7) . . ?
Au19 Au37 Au11 97.24(9) . . ?
Au21 Au37 Au2 48.73(7) . . ?
Au21 Au37 Au11 54.93(8) . . ?
Au21 Au37 Au19 57.85(8) . . ?
C31 Au37 Au2 96(2) . . ?
C31 Au37 Au11 143.3(19) . . ?
C31 Au37 Au19 46.4(19) . . ?
C31 Au37 Au21 93.5(19) . . ?
C31 Au37 C41 172(3) . . ?
C41 Au37 Au2 91(2) . . ?
C41 Au37 Au11 42.7(19) . . ?
C41 Au37 Au19 140.0(19) . . ?
C41 Au37 Au21 89.3(18) . . ?
Au13 Au38 Au36 113.32(12) . . ?
Au13 Au38 Au41 65.15(10) . . ?
Au17 Au38 Au13 60.23(9) . . ?
Au17 Au38 Au36 65.77(10) . . ?
Au17 Au38 Au41 90.72(11) . . ?
Au32 Au38 Au13 62.04(9) . . ?
Au32 Au38 Au17 63.20(10) . . ?
Au32 Au38 Au33 62.62(10) . . ?
Au32 Au38 Au36 60.39(10) . . ?
Au32 Au38 Au41 127.19(12) . . ?
Au33 Au38 Au13 59.75(9) . . ?
Au33 Au38 Au17 112.00(12) . . ?
Au33 Au38 Au36 114.73(13) . . ?
Au33 Au38 Au41 91.20(13) . . ?
Au36 Au38 Au41 149.65(13) . . ?
C12 Au38 Au13 127.9(7) . . ?
C12 Au38 Au17 110.1(13) . . ?
C12 Au38 Au32 165.0(9) . . ?
C12 Au38 Au33 130.9(12) . . ?
C12 Au38 Au36 104.8(8) . . ?
C12 Au38 Au41 64.0(6) . . ?
C11 Au38 Au13 100.7(5) . . ?
C11 Au38 Au17 106.5(16) . . ?
C11 Au38 Au32 162.4(7) . . ?
C11 Au38 Au33 113.0(14) . . ?
C11 Au38 Au36 130.7(11) . . ?
C11 Au38 Au41 35.7(5) . . ?
C11 Au38 C12 28.6(6) . . ?
Au20 Au39 Au3 52.05(7) . . ?
C71 Au39 Au3 96.5(6) . . ?
C71 Au39 Au20 44.7(6) . . ?
C81 Au39 Au3 89.3(18) . . ?
C81 Au39 Au20 141.3(18) . . ?
C81 Au39 C71 174(2) . . ?
Au25 Au40 Au0A 52.22(8) . . ?
C101 Au40 Au0A 87(2) . . ?
C101 Au40 Au25 139(2) . . ?
C101 Au40 C91 173(2) . . ?
C91 Au40 Au0A 96.6(6) . . ?
C91 Au40 Au25 44.8(6) . . ?
Au38 Au41 Au13 52.10(8) . . ?
C21 Au41 Au13 86(2) . . ?
C21 Au41 Au38 138(2) . . ?
C11 Au41 Au13 99(2) . . ?
C11 Au41 Au38 47(2) . . ?
C11 Au41 C21 175(3) . . ?
Au34 Au42 Au6 52.51(8) . . ?
C151 Au42 Au6 88(2) . . ?
C151 Au42 Au34 140(2) . . ?
C151 Au42 C161 179(4) . . ?
C161 Au42 Au6 92(2) . . ?
C161 Au42 Au34 40.3(19) . . ?
F17 F17 F18 98(3) 2_766 2_766 ?
F17 F17 C168 102(5) 2_766 2_766 ?
F17 F17 C169 55(2) 2_766 . ?
F18 F17 C168 92(3) 2_766 2_766 ?
C169 F17 F17 63(3) 2_766 2_766 ?
C169 F17 F18 131(2) . 2_766 ?
C169 F17 F18 56(2) 2_766 2_766 ?
C169 F17 C168 62(3) 2_766 2_766 ?
C169 F17 C168 130(3) . 2_766 ?
C169 F17 C169 118(3) 2_766 . ?
C169 F18 F17 50(2) . 2_766 ?
Au35 C141 Au33 97(5) . . ?
C142 C141 Au33 78(8) . . ?
C142 C141 Au35 168(6) . . ?
F39 C79 F37 109.2(17) . . ?
F39 C79 F38 110.9(18) . . ?
F39 C79 C78 109.4(16) . . ?
F37 C79 F38 108.4(17) . . ?
F37 C79 C78 109.5(16) . . ?
F38 C79 C78 109.3(16) . . ?
C108 C103 C104 120.0 . . ?
C108 C103 C102 118(5) . . ?
C104 C103 C102 122(5) . . ?
C103 C108 C109 120(5) . . ?
C107 C108 C103 120.0 . . ?
C107 C108 C109 120(5) . . ?
C108 C107 H107 120.0 . . ?
C108 C107 C106 120.0 . . ?
C106 C107 H107 120.0 . . ?
C107 C106 H106 120.0 . . ?
C107 C106 C105 120.0 . . ?
C105 C106 H106 120.0 . . ?
C106 C105 H105 120.0 . . ?
C104 C105 C106 120.0 . . ?
C104 C105 H105 120.0 . . ?
C103 C104 H104 120.0 . . ?
C105 C104 C103 120.0 . . ?
C105 C104 H104 120.0 . . ?
F34 C109 F35 104(6) . . ?
F34 C109 C108 113(5) . . ?
F36 C109 F34 111(8) . . ?
F36 C109 F35 99(6) . . ?
F36 C109 C108 107(6) . . ?
C108 C109 F35 122(7) . . ?
F61 C219 C218 108.5(15) . . ?
F63 C219 F61 109.2(17) . . ?
F63 C219 C218 109.1(16) . . ?
F62 C219 F61 108.8(17) . . ?
F62 C219 F63 109.6(17) . . ?
F62 C219 C218 111.5(15) . . ?
Au42 C151 Au28 111(2) . . ?
C152 C151 Au28 77(3) . . ?
C152 C151 Au42 172(6) . . ?
F23 C149 F22 110.4(18) . . ?
F23 C149 F24 109.5(18) . . ?
F23 C149 C148 110.0(17) . . ?
F22 C149 C148 108.8(17) . . ?
F24 C149 F22 108.8(18) . . ?
F24 C149 C148 109.3(17) . . ?
F9 C29 F7 109.6(18) . . ?
F9 C29 F8 109.4(17) . . ?
F9 C29 C28 109.4(17) . . ?
F7 C29 C28 108.8(17) . . ?
F8 C29 F7 109.9(18) . . ?
F8 C29 C28 109.7(17) . . ?
C224 C223 C228 120.0 . . ?
C224 C223 C222 124(4) . . ?
C228 C223 C222 116(4) . . ?
C223 C224 H224 120.0 . . ?
C223 C224 C225 120.0 . . ?
C225 C224 H224 120.0 . . ?
C224 C225 H225 120.0 . . ?
C226 C225 C224 120.0 . . ?
C226 C225 H225 120.0 . . ?
C225 C226 H226 120.0 . . ?
C225 C226 C227 120.0 . . ?
C227 C226 H226 120.0 . . ?
C226 C227 H227 120.0 . . ?
C228 C227 C226 120.0 . . ?
C228 C227 H227 120.0 . . ?
C223 C228 C229 123(2) . . ?
C227 C228 C223 120.0 . . ?
C227 C228 C229 116(2) . . ?
C168 C163 C164 120.0 . . ?
C168 C163 C162 120.8(11) . . ?
C164 C163 C162 119.2(11) . . ?
C163 C168 F17 141(2) . 2_766 ?
C163 C168 C167 120.0 . . ?
C163 C168 C169 120.8(10) . . ?
C167 C168 F17 85.9(19) . 2_766 ?
C167 C168 C169 119.2(10) . . ?
C169 C168 F17 44.7(18) . 2_766 ?
C168 C167 H167 120.0 . . ?
C166 C167 C168 120.0 . . ?
C166 C167 H167 120.0 . . ?
C167 C166 H166 120.0 . . ?
C167 C166 C165 120.0 . . ?
C165 C166 H166 120.0 . . ?
C166 C165 H165 120.0 . . ?
C164 C165 C166 120.0 . . ?
C164 C165 H165 120.0 . . ?
C163 C164 H164 120.0 . . ?
C165 C164 C163 120.0 . . ?
C165 C164 H164 120.0 . . ?
C171 C172 Au18 65(5) . . ?
C171 C172 C173 162(10) . . ?
C173 C172 Au18 119(5) . . ?
F49 C179 C178 98(6) . . ?
F51 C179 F49 107(6) . . ?
F51 C179 F50 114(7) . . ?
F51 C179 C178 115(6) . . ?
F50 C179 F49 111(7) . . ?
F50 C179 C178 111(6) . . ?
Au39 C71 Au20 98.7(8) . . ?
C72 C71 Au20 85(3) . . ?
C72 C71 Au39 172(6) . . ?
C21 C22 Au21 66(5) . . ?
C21 C22 C23 175(9) . . ?
C23 C22 Au21 116(5) . . ?
C71 C72 Au20 66(3) . . ?
C71 C72 C73 173(6) . . ?
C73 C72 Au20 117(3) . . ?
F26 C119 F25 107.5(17) . . ?
F26 C119 C118 110.0(16) . . ?
F25 C119 C118 108.7(16) . . ?
F27 C119 F26 110.3(17) . . ?
F27 C119 F25 110.2(17) . . ?
F27 C119 C118 110.1(16) . . ?
F5 C49 F4 109.0(17) . . ?
F5 C49 C48 109.9(16) . . ?
F4 C49 C48 109.0(16) . . ?
F6 C49 F5 109.8(17) . . ?
F6 C49 F4 108.4(17) . . ?
F6 C49 C48 110.7(16) . . ?
C211 C212 Au36 78(3) . . ?
C211 C212 C213 161(4) . . ?
C213 C212 Au36 118.1(13) . . ?
C33 C32 Au19 115(2) . . ?
C31 C32 Au19 70(4) . . ?
C31 C32 C33 173(5) . . ?
C181 C182 Au31 71(3) . . ?
C181 C182 C183 158(5) . . ?
C183 C182 Au31 112(3) . . ?
C121 C122 Au15 69(4) . . ?
C121 C122 C123 167(7) . . ?
C123 C122 Au15 124(4) . . ?
Au31 C191 Au12 97(3) . . ?
C192 C191 Au12 70(4) . . ?
C192 C191 Au31 160(6) . . ?
C191 C192 Au12 75(4) . . ?
C193 C192 Au12 129(4) . . ?
C193 C192 C191 149(7) . . ?
C111 C112 Au8 71(3) . . ?
C111 C112 C113 160(6) . . ?
C113 C112 Au8 123(3) . . ?
Au27 C181 Au31 114(2) . . ?
C182 C181 Au27 164(5) . . ?
C182 C181 Au31 77(3) . . ?
C144 C143 C148 120.0 . . ?
C142 C143 C144 116(7) . . ?
C142 C143 C148 124(7) . . ?
C143 C144 H144 120.0 . . ?
C143 C144 C145 120.0 . . ?
C145 C144 H144 120.0 . . ?
C144 C145 H145 120.0 . . ?
C146 C145 C144 120.0 . . ?
C146 C145 H145 120.0 . . ?
C145 C146 H146 120.0 . . ?
C147 C146 C145 120.0 . . ?
C147 C146 H146 120.0 . . ?
C146 C147 H147 120.0 . . ?
C146 C147 C148 120.0 . . ?
C148 C147 H147 120.0 . . ?
C143 C148 C149 123(4) . . ?
C147 C148 C149 117(4) . . ?
C147 C148 C143 120.0 . . ?
Au23 C211 Au36 112(2) . . ?
C212 C211 Au23 167(3) . . ?
C212 C211 Au36 69(3) . . ?
C53 C52 Au29 122(5) . . ?
C51 C52 Au29 65(5) . . ?
C51 C52 C53 170(9) . . ?
Au27 C171 Au18 99(3) . . ?
C172 C171 Au18 86(6) . . ?
C172 C171 Au27 171(8) . . ?
C44 C43 C48 120.0 . . ?
C44 C43 C42 119(3) . . ?
C48 C43 C42 121(3) . . ?
C43 C44 H44 120.0 . . ?
C43 C44 C45 120.0 . . ?
C45 C44 H44 120.0 . . ?
C44 C45 H45 120.0 . . ?
C46 C45 C44 120.0 . . ?
C46 C45 H45 120.0 . . ?
C45 C46 H46 120.0 . . ?
C47 C46 C45 120.0 . . ?
C47 C46 H46 120.0 . . ?
C46 C47 H47 120.0 . . ?
C48 C47 C46 120.0 . . ?
C48 C47 H47 120.0 . . ?
C43 C48 C49 115(2) . . ?
C47 C48 C49 125(2) . . ?
C47 C48 C43 120.0 . . ?
C223 C222 Au17 124(5) . . ?
C221 C222 Au17 77(6) . . ?
C221 C222 C223 150(10) . . ?
Au22 C111 Au8 104(2) . . ?
C112 C111 Au8 77(3) . . ?
C112 C111 Au22 174(6) . . ?
Au22 C121 Au15 104(3) . . ?
C122 C121 Au15 81(4) . . ?
C122 C121 Au22 176(5) . . ?
C78 C73 C72 118(3) . . ?
C78 C73 C74 120.0 . . ?
C74 C73 C72 122(3) . . ?
C73 C78 C79 124(2) . . ?
C73 C78 C77 120.0 . . ?
C77 C78 C79 116(2) . . ?
C78 C77 H77 120.0 . . ?
C76 C77 C78 120.0 . . ?
C76 C77 H77 120.0 . . ?
C77 C76 H76 120.0 . . ?
C77 C76 C75 120.0 . . ?
C75 C76 H76 120.0 . . ?
C76 C75 H75 120.0 . . ?
C76 C75 C74 120.0 . . ?
C74 C75 H75 120.0 . . ?
C73 C74 H74 120.0 . . ?
C75 C74 C73 120.0 . . ?
C75 C74 H74 120.0 . . ?
C52 C53 C54 119(4) . . ?
C52 C53 C58 121(4) . . ?
C54 C53 C58 120.0 . . ?
C53 C54 H54 120.0 . . ?
C53 C54 C55 120.0 . . ?
C55 C54 H54 120.0 . . ?
C54 C55 H55 120.0 . . ?
C54 C55 C56 120.0 . . ?
C56 C55 H55 120.0 . . ?
C55 C56 H56 120.0 . . ?
C57 C56 C55 120.0 . . ?
C57 C56 H56 120.0 . . ?
C56 C57 H57 120.0 . . ?
C58 C57 C56 120.0 . . ?
C58 C57 H57 120.0 . . ?
C53 C58 C59 121(4) . . ?
C57 C58 C53 120.0 . . ?
C57 C58 C59 118(4) . . ?
C194 C193 C192 119(4) . . ?
C194 C193 C198 120.0 . . ?
C198 C193 C192 121(4) . . ?
C193 C194 H194 120.0 . . ?
C195 C194 C193 120.0 . . ?
C195 C194 H194 120.0 . . ?
C194 C195 H195 120.0 . . ?
C194 C195 C196 120.0 . . ?
C196 C195 H195 120.0 . . ?
C195 C196 H196 120.0 . . ?
C195 C196 C197 120.0 . . ?
C197 C196 H196 120.0 . . ?
C196 C197 H197 120.0 . . ?
C198 C197 C196 120.0 . . ?
C198 C197 H197 120.0 . . ?
C193 C198 C199 122(3) . . ?
C197 C198 C193 120.0 . . ?
C197 C198 C199 117(3) . . ?
C138 C133 C134 120.0 . . ?
C132 C133 C138 118(4) . . ?
C132 C133 C134 122(4) . . ?
C133 C138 C137 120.0 . . ?
C133 C138 C139 125(2) . . ?
C137 C138 C139 115(2) . . ?
C138 C137 H137 120.0 . . ?
C136 C137 C138 120.0 . . ?
C136 C137 H137 120.0 . . ?
C137 C136 H136 120.0 . . ?
C135 C136 C137 120.0 . . ?
C135 C136 H136 120.0 . . ?
C136 C135 H135 120.0 . . ?
C136 C135 C134 120.0 . . ?
C134 C135 H135 120.0 . . ?
C133 C134 H134 120.0 . . ?
C135 C134 C133 120.0 . . ?
C135 C134 H134 120.0 . . ?
C38 C33 C32 119.1(12) . . ?
C38 C33 C34 120.0 . . ?
C34 C33 C32 119.5(12) . . ?
C33 C38 C39 115(3) . . ?
C37 C38 C33 120.0 . . ?
C37 C38 C39 125(3) . . ?
C38 C37 H37 120.0 . . ?
C38 C37 C36 120.0 . . ?
C36 C37 H37 120.0 . . ?
C37 C36 H36 120.0 . . ?
C35 C36 C37 120.0 . . ?
C35 C36 H36 120.0 . . ?
C36 C35 H35 120.0 . . ?
C36 C35 C34 120.0 . . ?
C34 C35 H35 120.0 . . ?
C33 C34 H34 120.0 . . ?
C35 C34 C33 120.0 . . ?
C35 C34 H34 120.0 . . ?
F19 C139 F20 109.4(17) . . ?
F19 C139 F21 110.3(17) . . ?
F19 C139 C138 111.0(16) . . ?
F20 C139 C138 107.4(15) . . ?
F21 C139 F20 108.7(17) . . ?
F21 C139 C138 110.0(16) . . ?
C133 C132 Au10 120(3) . . ?
C131 C132 Au10 69(4) . . ?
C131 C132 C133 170(6) . . ?
C114 C113 C112 117(3) . . ?
C114 C113 C118 120.0 . . ?
C118 C113 C112 123(3) . . ?
C113 C114 H114 120.0 . . ?
C115 C114 C113 120.0 . . ?
C115 C114 H114 120.0 . . ?
C114 C115 H115 120.0 . . ?
C114 C115 C116 120.0 . . ?
C116 C115 H115 120.0 . . ?
C115 C116 H116 120.0 . . ?
C117 C116 C115 120.0 . . ?
C117 C116 H116 120.0 . . ?
C116 C117 H117 120.0 . . ?
C118 C117 C116 120.0 . . ?
C118 C117 H117 120.0 . . ?
C113 C118 C119 122.6(18) . . ?
C117 C118 C119 117.4(18) . . ?
C117 C118 C113 120.0 . . ?
Au42 C161 Au34 104(2) . . ?
C162 C161 Au34 84(3) . . ?
C162 C161 Au42 171(6) . . ?
C11 C12 Au38 73(4) . . ?
C11 C12 C13 169(5) . . ?
C13 C12 Au38 114(2) . . ?
C201 C202 Au16 75(3) . . ?
C201 C202 C203 163(5) . . ?
C203 C202 Au16 122(3) . . ?
Au41 C21 Au21 112(4) . . ?
C22 C21 Au21 81(5) . . ?
C22 C21 Au41 167(7) . . ?
Au37 C31 Au19 97(2) . . ?
C32 C31 Au19 81(4) . . ?
C32 C31 Au37 173(6) . . ?
C178 C173 C172 115(4) . . ?
C178 C173 C174 120.0 . . ?
C174 C173 C172 125(4) . . ?
C173 C178 C179 128(4) . . ?
C173 C178 C177 120.0 . . ?
C177 C178 C179 112(4) . . ?
C178 C177 H177 120.0 . . ?
C176 C177 C178 120.0 . . ?
C176 C177 H177 120.0 . . ?
C177 C176 H176 120.0 . . ?
C175 C176 C177 120.0 . . ?
C175 C176 H176 120.0 . . ?
C176 C175 H175 120.0 . . ?
C176 C175 C174 120.0 . . ?
C174 C175 H175 120.0 . . ?
C173 C174 H174 120.0 . . ?
C175 C174 C173 120.0 . . ?
C175 C174 H174 120.0 . . ?
Au37 C41 Au11 102(2) . . ?
C42 C41 Au11 83(4) . . ?
C42 C41 Au37 175(5) . . ?
C63 C62 Au9 128(3) . . ?
C61 C62 Au9 69(3) . . ?
C61 C62 C63 162(5) . . ?
F28 C129 F30 113(5) . . ?
F28 C129 F29 111(5) . . ?
F28 C129 C128 120(6) . . ?
F29 C129 F30 97(5) . . ?
F29 C129 C128 107(5) . . ?
C128 C129 F30 106(4) . . ?
C184 C183 C182 125(3) . . ?
C184 C183 C188 120.0 . . ?
C188 C183 C182 114(3) . . ?
C183 C184 H184 120.0 . . ?
C183 C184 C185 120.0 . . ?
C185 C184 H184 120.0 . . ?
C184 C185 H185 120.0 . . ?
C184 C185 C186 120.0 . . ?
C186 C185 H185 120.0 . . ?
C185 C186 H186 120.0 . . ?
C187 C186 C185 120.0 . . ?
C187 C186 H186 120.0 . . ?
C186 C187 H187 120.0 . . ?
C186 C187 C188 120.0 . . ?
C188 C187 H187 120.0 . . ?
C183 C188 C189 121.0(18) . . ?
C187 C188 C183 120.0 . . ?
C187 C188 C189 118.6(18) . . ?
F56 C199 F55 106(5) . . ?
F56 C199 F57 125(7) . . ?
F56 C199 C198 112(5) . . ?
F55 C199 C198 98(5) . . ?
F57 C199 F55 107(6) . . ?
F57 C199 C198 104(5) . . ?
Au40 C101 Au30 111(3) . . ?
C102 C101 Au30 80(5) . . ?
C102 C101 Au40 169(7) . . ?
C68 C63 C62 120(3) . . ?
C68 C63 C64 120.0 . . ?
C64 C63 C62 119(3) . . ?
C63 C68 C69 121.1(18) . . ?
C67 C68 C63 120.0 . . ?
C67 C68 C69 118.8(18) . . ?
C68 C67 H67 120.0 . . ?
C66 C67 C68 120.0 . . ?
C66 C67 H67 120.0 . . ?
C67 C66 H66 120.0 . . ?
C67 C66 C65 120.0 . . ?
C65 C66 H66 120.0 . . ?
C66 C65 H65 120.0 . . ?
C64 C65 C66 120.0 . . ?
C64 C65 H65 120.0 . . ?
C63 C64 H64 120.0 . . ?
C65 C64 C63 120.0 . . ?
C65 C64 H64 120.0 . . ?
Au35 C131 Au10 97(3) . . ?
C132 C131 Au10 79(4) . . ?
C132 C131 Au35 173(5) . . ?
C154 C153 C158 120.0 . . ?
C154 C153 C152 119.5(12) . . ?
C158 C153 C152 119.4(12) . . ?
C153 C154 H154 120.0 . . ?
C153 C154 C155 120.0 . . ?
C155 C154 H154 120.0 . . ?
C154 C155 H155 120.0 . . ?
C156 C155 C154 120.0 . . ?
C156 C155 H155 120.0 . . ?
C155 C156 H156 120.0 . . ?
C157 C156 C155 120.0 . . ?
C157 C156 H156 120.0 . . ?
C156 C157 H157 120.0 . . ?
C156 C157 C158 120.0 . . ?
C158 C157 H157 120.0 . . ?
C153 C158 C159 124(2) . . ?
C157 C158 C153 120.0 . . ?
C157 C158 C159 116(2) . . ?
C163 C162 Au34 117.1(16) . . ?
C161 C162 Au34 66(3) . . ?
C161 C162 C163 177(4) . . ?
F2 C39 C38 114(6) . . ?
F3 C39 F2 117(6) . . ?
F3 C39 F1 122(6) . . ?
F3 C39 C38 113(6) . . ?
F1 C39 F2 86(5) . . ?
F1 C39 C38 102(5) . . ?
Au26 C61 Au9 104(2) . . ?
C62 C61 Au9 77(3) . . ?
C62 C61 Au26 169(6) . . ?
C24 C23 C22 125(4) . . ?
C24 C23 C28 120.0 . . ?
C28 C23 C22 114(5) . . ?
C23 C24 H24 120.0 . . ?
C23 C24 C25 120.0 . . ?
C25 C24 H24 120.0 . . ?
C24 C25 H25 120.0 . . ?
C26 C25 C24 120.0 . . ?
C26 C25 H25 120.0 . . ?
C25 C26 H26 120.0 . . ?
C25 C26 C27 120.0 . . ?
C27 C26 H26 120.0 . . ?
C26 C27 H27 120.0 . . ?
C28 C27 C26 120.00(6) . . ?
C28 C27 H27 120.0 . . ?
C23 C28 C29 122(3) . . ?
C27 C28 C29 118(3) . . ?
C27 C28 C23 120.0 . . ?
Au36 C221 Au17 96(4) . . ?
C222 C221 Au17 73(6) . . ?
C222 C221 Au36 160(10) . . ?
C214 C213 C212 119.6(10) . . ?
C214 C213 C218 120.0 . . ?
C218 C213 C212 120.4(10) . . ?
C213 C214 H214 120.0 . . ?
C215 C214 C213 120.0 . . ?
C215 C214 H214 120.0 . . ?
C214 C215 H215 120.0 . . ?
C214 C215 C216 120.0 . . ?
C216 C215 H215 120.0 . . ?
C215 C216 H216 120.0 . . ?
C215 C216 C217 120.0 . . ?
C217 C216 H216 120.0 . . ?
C216 C217 H217 120.0 . . ?
C218 C217 C216 120.0 . . ?
C218 C217 H217 120.0 . . ?
C213 C218 C219 124.4(16) . . ?
C217 C218 C219 115.6(16) . . ?
C217 C218 C213 120.0 . . ?
F44 C59 C58 107(5) . . ?
F43 C59 F44 107(6) . . ?
F43 C59 C58 109(5) . . ?
F45 C59 F44 109(6) . . ?
F45 C59 F43 117(6) . . ?
F45 C59 C58 108(5) . . ?
Au23 C201 Au16 102(2) . . ?
C202 C201 Au16 74(3) . . ?
C202 C201 Au23 176(5) . . ?
Au39 C81 Au24 108(2) . . ?
C82 C81 Au24 74(3) . . ?
C82 C81 Au39 175(6) . . ?
C81 C82 Au24 75(3) . . ?
C81 C82 C83 160(4) . . ?
C83 C82 Au24 122.6(15) . . ?
C103 C102 Au30 121(4) . . ?
C101 C102 Au30 69(4) . . ?
C101 C102 C103 170(7) . . ?
F17 C169 F17 62(3) 2_766 . ?
F17 C169 F16 171(3) 2_766 . ?
F17 C169 F18 74(3) 2_766 . ?
F17 C169 C168 108.5(15) . . ?
F17 C169 C168 74(3) 2_766 . ?
F16 C169 F17 109.9(17) . . ?
F16 C169 F18 111.9(17) . . ?
F16 C169 C168 109.3(16) . . ?
F18 C169 F17 109.1(17) . . ?
F18 C169 C168 108.1(15) . . ?
C43 C42 Au11 119(3) . . ?
C41 C42 Au11 67(4) . . ?
C41 C42 C43 168(6) . . ?
C128 C123 C122 117(3) . . ?
C128 C123 C124 120.0 . . ?
C124 C123 C122 123(3) . . ?
C123 C128 C129 120(3) . . ?
C123 C128 C127 120.0 . . ?
C127 C128 C129 119(3) . . ?
C128 C127 H127 120.0 . . ?
C128 C127 C126 120.0 . . ?
C126 C127 H127 120.0 . . ?
C127 C126 H126 120.0 . . ?
C125 C126 C127 120.0 . . ?
C125 C126 H126 120.0 . . ?
C126 C125 H125 120.0 . . ?
C124 C125 C126 120.0 . . ?
C124 C125 H125 120.0 . . ?
C123 C124 H124 120.0 . . ?
C125 C124 C123 120.0 . . ?
C125 C124 H124 120.0 . . ?
C141 C142 Au33 68(7) . . ?
C143 C142 Au33 135(8) . . ?
C143 C142 C141 157(10) . . ?
C151 C152 Au28 72(3) . . ?
C151 C152 C153 164(6) . . ?
C153 C152 Au28 123(2) . . ?
C93 C92 Au25 118.0(8) . . ?
C91 C92 Au25 64.8(10) . . ?
C91 C92 C93 176.5(16) . . ?
F48 C69 C68 109.4(16) . . ?
F46 C69 F48 108.5(17) . . ?
F46 C69 F47 109.9(17) . . ?
F46 C69 C68 110.5(16) . . ?
F47 C69 F48 109.0(17) . . ?
F47 C69 C68 109.4(16) . . ?
C98 C93 C92 120.9(8) . . ?
C98 C93 C94 120.0 . . ?
C94 C93 C92 115.5(7) . . ?
C93 C98 C99 120.0(8) . . ?
C97 C98 C93 120.0 . . ?
C97 C98 C99 115.5(8) . . ?
C98 C97 H97 120.0 . . ?
C98 C97 C96 120.0 . . ?
C96 C97 H97 120.0 . . ?
C97 C96 H96 120.0 . . ?
C95 C96 C97 120.0 . . ?
C95 C96 H96 120.0 . . ?
C96 C95 H95 120.0 . . ?
C94 C95 C96 120.0 . . ?
C94 C95 H95 120.0 . . ?
C93 C94 H94 120.0 . . ?
C95 C94 C93 120.0 . . ?
C95 C94 H94 120.0 . . ?
F60 C209 F59 109.5(17) . . ?
F60 C209 F58 108.2(17) . . ?
F60 C209 C208 110.0(16) . . ?
F59 C209 F58 108.8(17) . . ?
F59 C209 C208 110.3(16) . . ?
F58 C209 C208 109.9(16) . . ?
F65 C229 F64 104.7(17) . . ?
F65 C229 F66 105.0(17) . . ?
F65 C229 C228 114.4(17) . . ?
F64 C229 C228 113.1(17) . . ?
F66 C229 F64 105.2(17) . . ?
F66 C229 C228 113.6(17) . . ?
F32 C99 C98 103.4(11) . . ?
F33 C99 F32 109.0(16) . . ?
F33 C99 C98 105.3(12) . . ?
F31 C99 F32 113.8(16) . . ?
F31 C99 F33 115.1(17) . . ?
F31 C99 C98 109.2(15) . . ?
Au41 C11 Au38 97(2) . . ?
C12 C11 Au38 79(4) . . ?
C12 C11 Au41 168(6) . . ?
C14 C13 C12 119.6(11) . . ?
C14 C13 C18 120.0 . . ?
C18 C13 C12 120.4(11) . . ?
C13 C14 H14 120.0 . . ?
C13 C14 C15 120.0 . . ?
C15 C14 H14 120.0 . . ?
C14 C15 H15 120.0 . . ?
C16 C15 C14 120.0 . . ?
C16 C15 H15 120.0 . . ?
C15 C16 H16 120.0 . . ?
C17 C16 C15 120.0 . . ?
C17 C16 H16 120.0 . . ?
C16 C17 H17 120.0 . . ?
C18 C17 C16 120.0 . . ?
C18 C17 H17 120.0 . . ?
C13 C18 C19 121(2) . . ?
C17 C18 C13 120.0 . . ?
C17 C18 C19 119(2) . . ?
C208 C203 C202 124(3) . . ?
C208 C203 C204 120.0 . . ?
C204 C203 C202 116(3) . . ?
C203 C208 C209 121.9(18) . . ?
C207 C208 C209 118.1(18) . . ?
C207 C208 C203 120.0 . . ?
C208 C207 H207 120.0 . . ?
C208 C207 C206 120.0 . . ?
C206 C207 H207 120.0 . . ?
C207 C206 H206 120.0 . . ?
C205 C206 C207 120.0 . . ?
C205 C206 H206 120.0 . . ?
C206 C205 H205 120.0 . . ?
C204 C205 C206 120.0 . . ?
C204 C205 H205 120.0 . . ?
C203 C204 H204 120.0 . . ?
C205 C204 C203 120.0 . . ?
C205 C204 H204 120.0 . . ?
F52 C189 F53 108.5(17) . . ?
F52 C189 C188 111.5(17) . . ?
F53 C189 C188 107.8(16) . . ?
F54 C189 F52 108.0(17) . . ?
F54 C189 F53 110.0(17) . . ?
F54 C189 C188 110.8(16) . . ?
F41 C89 F40 109.5(17) . . ?
F41 C89 F42 109.5(17) . . ?
F41 C89 C88 110.1(16) . . ?
F40 C89 C88 109.7(16) . . ?
F42 C89 F40 107.4(17) . . ?
F42 C89 C88 110.6(16) . . ?
Au40 C91 Au25 97.7(7) . . ?
C92 C91 Au25 88.2(11) . . ?
C92 C91 Au40 173.2(18) . . ?
C84 C83 C82 119.5(11) . . ?
C84 C83 C88 120.0 . . ?
C88 C83 C82 119.9(11) . . ?
C83 C84 H84 120.0 . . ?
C83 C84 C85 120.0 . . ?
C85 C84 H84 120.0 . . ?
C84 C85 H85 120.0 . . ?
C86 C85 C84 120.0 . . ?
C86 C85 H85 120.0 . . ?
C85 C86 H86 120.0 . . ?
C85 C86 C87 120.0 . . ?
C87 C86 H86 120.0 . . ?
C86 C87 H87 120.0 . . ?
C86 C87 C88 120.0 . . ?
C88 C87 H87 120.0 . . ?
C83 C88 C89 121.8(17) . . ?
C87 C88 C89 118.2(17) . . ?
C87 C88 C83 120.0 . . ?
F10 C19 F11 110.3(18) . . ?
F10 C19 C18 109.0(16) . . ?
F12 C19 F10 109.1(17) . . ?
F12 C19 F11 108.7(17) . . ?
F12 C19 C18 110.6(17) . . ?
F11 C19 C18 109.1(16) . . ?
Au26 C51 Au29 92(3) . . ?
C52 C51 Au26 179(7) . . ?
C52 C51 Au29 87(6) . . ?
F13 C159 F15 110.3(18) . . ?
F13 C159 F14 110.3(18) . . ?
F13 C159 C158 109.8(17) . . ?
F15 C159 C158 108.6(17) . . ?
F14 C159 F15 109.5(18) . . ?
F14 C159 C158 108.2(16) . . ?

loop_
_geom_bond_atom_site_label_1
_geom_bond_atom_site_label_2
_geom_bond_distance
_geom_bond_site_symmetry_2
_geom_bond_publ_flag
Au0A Au4 3.121(3) . ?
Au0A Au5 2.789(3) . ?
Au0A Au7 2.810(3) . ?
Au0A Au8 2.734(3) . ?
Au0A Au9 2.839(3) . ?
Au0A Au16 2.939(3) . ?
Au0A Au20 2.795(3) . ?
Au0A Au25 2.862(4) . ?
Au0A Au30 2.822(3) . ?
Au0A Au32 2.858(4) . ?
Au0A Au40 3.346(4) . ?
Au2 Au3 2.796(4) . ?
Au2 Au6 2.821(3) . ?
Au2 Au7 2.671(3) . ?
Au2 Au11 2.784(3) . ?
Au2 Au13 3.207(3) . ?
Au2 Au14 3.362(3) . ?
Au2 Au18 2.703(3) . ?
Au2 Au19 2.770(3) . ?
Au2 Au21 2.663(4) . ?
Au2 Au29 2.849(3) . ?
Au2 Au37 3.306(4) . ?
Au3 Au4 2.812(3) . ?
Au3 Au7 3.113(3) . ?
Au3 Au14 2.848(4) . ?
Au3 Au15 2.826(3) . ?
Au3 Au18 2.974(3) . ?
Au3 Au20 2.853(3) . ?
Au3 Au24 2.829(3) . ?
Au3 Au25 2.783(4) . ?
Au3 Au29 2.737(3) . ?
Au3 Au39 3.334(4) . ?
Au4 Au5 2.676(3) . ?
Au4 Au6 2.797(4) . ?
Au4 Au8 2.750(3) . ?
Au4 Au10 2.899(3) . ?
Au4 Au12 2.689(3) . ?
Au4 Au15 2.822(3) . ?
Au4 Au22 3.324(4) . ?
Au4 Au25 2.675(4) . ?
Au5 Au6 3.195(3) . ?
Au5 Au8 2.873(4) . ?
Au5 Au10 2.765(3) . ?
Au5 Au13 2.820(3) . ?
Au5 Au16 2.710(3) . ?
Au5 Au28 2.661(4) . ?
Au5 Au32 3.379(3) . ?
Au5 Au33 2.785(3) . ?
Au5 Au35 3.328(4) . ?
Au6 Au10 2.758(3) . ?
Au6 Au11 2.784(3) . ?
Au6 Au12 2.868(4) . ?
Au6 Au14 2.878(4) . ?
Au6 Au21 2.811(4) . ?
Au6 Au28 2.850(3) . ?
Au6 Au34 2.874(4) . ?
Au6 Au42 3.265(4) . ?
Au7 Au9 2.826(3) . ?
Au7 Au13 2.790(4) . ?
Au7 Au17 2.694(3) . ?
Au7 Au19 2.895(4) . ?
Au7 Au20 2.678(4) . ?
Au7 Au26 3.323(3) . ?
Au7 Au29 2.752(3) . ?
Au8 Au16 2.689(3) . ?
Au8 Au22 3.171(4) . ?
Au8 Au25 3.128(4) . ?
Au8 C112 2.19(5) . ?
Au8 C111 2.13(6) . ?
Au9 Au17 3.137(4) . ?
Au9 Au20 2.901(4) . ?
Au9 Au26 3.271(3) . ?
Au9 Au30 2.728(3) . ?
Au9 Au32 2.800(4) . ?
Au9 C62 2.34(6) . ?
Au9 C61 2.24(5) . ?
Au10 Au12 2.683(3) . ?
Au10 Au28 3.072(4) . ?
Au10 Au35 3.210(4) . ?
Au10 C132 2.46(6) . ?
Au10 C131 2.33(6) . ?
Au11 Au14 2.831(4) . ?
Au11 Au18 3.136(4) . ?
Au11 Au21 2.930(4) . ?
Au11 Au34 2.728(4) . ?
Au11 Au37 3.215(4) . ?
Au11 C41 2.23(6) . ?
Au11 C42 2.40(6) . ?
Au12 Au14 2.891(3) . ?
Au12 Au15 3.142(4) . ?
Au12 Au31 3.241(3) . ?
Au12 Au34 2.797(4) . ?
Au12 C191 2.39(6) . ?
Au12 C192 2.33(6) . ?
Au13 Au17 2.859(3) . ?
Au13 Au19 2.757(3) . ?
Au13 Au21 2.849(4) . ?
Au13 Au28 2.814(4) . ?
Au13 Au32 2.876(4) . ?
Au13 Au33 2.791(3) . ?
Au13 Au38 2.873(4) . ?
Au13 Au41 3.304(4) . ?
Au14 Au15 2.785(4) . ?
Au14 Au18 2.847(3) . ?
Au14 Au24 2.700(4) . ?
Au14 Au27 3.083(3) . ?
Au14 Au31 2.975(3) . ?
Au14 Au34 2.693(4) . ?
Au15 Au22 3.276(3) . ?
Au15 Au24 2.720(3) . ?
Au15 Au25 2.896(4) . ?
Au15 C122 2.35(6) . ?
Au15 C121 2.22(6) . ?
Au16 Au23 3.238(3) . ?
Au16 Au30 2.829(4) . ?
Au16 Au32 2.852(3) . ?
Au16 Au33 3.143(4) . ?
Au16 C202 2.24(5) . ?
Au16 C201 2.26(5) . ?
Au17 Au19 2.671(3) . ?
Au17 Au32 2.896(3) . ?
Au17 Au36 3.252(3) . ?
Au17 Au38 2.824(4) . ?
Au17 C222 2.30(9) . ?
Au17 C221 2.34(9) . ?
Au18 Au24 2.843(4) . ?
Au18 Au27 3.239(3) . ?
Au18 Au29 2.690(3) . ?
Au18 C172 2.41(7) . ?
Au18 C171 2.20(7) . ?
Au19 Au21 3.066(4) . ?
Au19 Au37 3.200(4) . ?
Au19 C32 2.46(5) . ?
Au19 C31 2.34(6) . ?
Au20 Au25 2.913(3) . ?
Au20 Au26 3.171(3) . ?
Au20 Au29 3.151(4) . ?
Au20 Au39 3.158(4) . ?
Au20 C71 2.25(2) . ?
Au20 C72 2.46(6) . ?
Au21 Au28 2.876(4) . ?
Au21 Au37 3.138(4) . ?
Au21 C22 2.36(8) . ?
Au21 C21 2.19(8) . ?
Au22 Au25 3.172(3) . ?
Au22 C111 1.907(15) . ?
Au22 C121 1.94(6) . ?
Au23 Au30 3.084(4) . ?
Au23 Au32 3.063(3) . ?
Au23 C211 1.929(15) . ?
Au23 C201 1.905(14) . ?
Au24 Au27 3.115(4) . ?
Au24 C81 2.29(6) . ?
Au24 C82 2.28(4) . ?
Au25 Au40 3.144(4) . ?
Au25 C92 2.470(15) . ?
Au25 C91 2.237(18) . ?
Au26 Au29 3.174(3) . ?
Au26 C61 1.91(6) . ?
Au26 C51 2.18(8) . ?
Au27 C181 1.905(16) . ?
Au27 C171 2.07(8) . ?
Au28 Au33 2.934(4) . ?
Au28 Au35 3.130(4) . ?
Au28 C151 2.23(6) . ?
Au28 C152 2.30(5) . ?
Au29 C52 2.46(7) . ?
Au29 C51 2.23(7) . ?
Au30 Au32 2.713(4) . ?
Au30 C101 2.24(7) . ?
Au30 C102 2.36(7) . ?
Au31 Au34 3.112(5) . ?
Au31 C182 2.22(5) . ?
Au31 C191 1.92(6) . ?
Au31 C181 2.16(5) . ?
Au32 Au33 2.819(4) . ?
Au32 Au36 2.964(3) . ?
Au32 Au38 2.700(4) . ?
Au33 Au35 3.214(4) . ?
Au33 Au38 2.724(4) . ?
Au33 C141 2.24(12) . ?
Au33 C142 2.36(12) . ?
Au34 Au42 3.233(5) . ?
Au34 C161 2.16(7) . ?
Au34 C162 2.36(4) . ?
Au35 C141 2.05(12) . ?
Au35 C131 1.94(7) . ?
Au36 Au38 3.144(5) . ?
Au36 C212 2.07(4) . ?
Au36 C211 2.18(5) . ?
Au36 C221 2.03(8) . ?
Au37 C31 1.915(15) . ?
Au37 C41 1.915(15) . ?
Au38 Au41 3.237(5) . ?
Au38 C12 2.46(5) . ?
Au38 C11 2.40(7) . ?
Au39 C71 1.903(15) . ?
Au39 C81 1.902(15) . ?
Au40 C101 1.891(17) . ?
Au40 C91 1.929(14) . ?
Au41 C21 1.94(8) . ?
Au41 C11 1.903(16) . ?
Au42 C151 1.905(16) . ?
Au42 C161 1.93(2) . ?
F49 C179 1.47(10) . ?
F65 C229 1.380(18) . ?
F61 C219 1.363(18) . ?
F23 C149 1.343(18) . ?
F9 C29 1.344(18) . ?
F52 C189 1.347(18) . ?
F44 C59 1.39(8) . ?
F30 C129 1.52(7) . ?
F43 C59 1.37(8) . ?
F26 C119 1.351(18) . ?
F48 C69 1.351(18) . ?
F56 C199 1.19(8) . ?
F28 C129 1.41(8) . ?
F25 C119 1.355(18) . ?
F46 C69 1.344(18) . ?
F60 C209 1.346(18) . ?
F45 C59 1.30(7) . ?
F27 C119 1.336(18) . ?
F29 C129 1.42(8) . ?
F2 C39 1.43(8) . ?
F19 C139 1.336(18) . ?
F51 C179 1.21(9) . ?
F55 C199 1.33(8) . ?
F3 C39 1.29(8) . ?
F64 C229 1.382(19) . ?
F41 C89 1.340(18) . ?
F20 C139 1.363(18) . ?
F53 C189 1.353(18) . ?
F50 C179 1.36(7) . ?
F66 C229 1.381(18) . ?
F22 C149 1.353(18) . ?
F34 C109 1.39(9) . ?
F1 C39 1.36(8) . ?
F39 C79 1.346(18) . ?
F59 C209 1.347(18) . ?
F54 C189 1.339(18) . ?
F10 C19 1.349(18) . ?
F40 C89 1.353(18) . ?
F36 C109 1.26(8) . ?
F7 C29 1.349(18) . ?
F57 C199 1.23(7) . ?
F63 C219 1.349(18) . ?
F58 C209 1.351(18) . ?
F5 C49 1.345(18) . ?
F21 C139 1.343(18) . ?
F62 C219 1.336(17) . ?
F35 C109 1.51(10) . ?
F13 C159 1.346(18) . ?
F47 C69 1.350(18) . ?
F4 C49 1.356(18) . ?
F37 C79 1.350(18) . ?
F24 C149 1.351(18) . ?
F42 C89 1.350(18) . ?
F15 C159 1.348(18) . ?
F8 C29 1.348(18) . ?
F6 C49 1.344(18) . ?
F38 C79 1.351(18) . ?
F12 C19 1.348(18) . ?
F32 C99 1.343(18) . ?
F17 F17 1.33(6) 2_766 ?
F17 F18 1.56(5) 2_766 ?
F17 C168 1.70(6) 2_766 ?
F17 C169 1.351(18) . ?
F17 C169 1.24(5) 2_766 ?
F14 C159 1.346(18) . ?
F33 C99 1.335(17) . ?
F11 C19 1.352(18) . ?
F16 C169 1.336(17) . ?
F31 C99 1.290(16) . ?
F18 F17 1.56(5) 2_766 ?
F18 C169 1.345(18) . ?
C141 C142 1.37(15) . ?
C79 C78 1.538(18) . ?
C103 C108 1.3900 . ?
C103 C104 1.3900 . ?
C103 C102 1.491(17) . ?
C108 C107 1.3900 . ?
C108 C109 1.46(10) . ?
C107 H107 0.9500 . ?
C107 C106 1.3900 . ?
C106 H106 0.9500 . ?
C106 C105 1.3900 . ?
C105 H105 0.9500 . ?
C105 C104 1.3900 . ?
C104 H104 0.9500 . ?
C219 C218 1.538(18) . ?
C151 C152 1.205(15) . ?
C149 C148 1.541(18) . ?
C29 C28 1.544(18) . ?
C223 C224 1.3900 . ?
C223 C228 1.3900 . ?
C223 C222 1.56(9) . ?
C224 H224 0.9500 . ?
C224 C225 1.3900 . ?
C225 H225 0.9500 . ?
C225 C226 1.3900 . ?
C226 H226 0.9500 . ?
C226 C227 1.3900 . ?
C227 H227 0.9500 . ?
C227 C228 1.3900 . ?
C228 C229 1.588(17) . ?
C163 C168 1.3900 . ?
C163 C164 1.3900 . ?
C163 C162 1.555(11) . ?
C168 F17 1.70(5) 2_766 ?
C168 C167 1.3900 . ?
C168 C169 1.560(15) . ?
C167 H167 0.9500 . ?
C167 C166 1.3900 . ?
C166 H166 0.9500 . ?
C166 C165 1.3900 . ?
C165 H165 0.9500 . ?
C165 C164 1.3900 . ?
C164 H164 0.9500 . ?
C172 C171 1.17(10) . ?
C172 C173 1.46(8) . ?
C179 C178 1.56(8) . ?
C71 C72 1.206(15) . ?
C22 C21 1.31(11) . ?
C22 C23 1.44(9) . ?
C72 C73 1.539(15) . ?
C119 C118 1.534(18) . ?
C49 C48 1.536(18) . ?
C212 C211 1.212(15) . ?
C212 C213 1.566(11) . ?
C32 C33 1.561(12) . ?
C32 C31 1.200(14) . ?
C182 C181 1.214(17) . ?
C182 C183 1.555(17) . ?
C122 C121 1.21(8) . ?
C122 C123 1.51(7) . ?
C191 C192 1.41(8) . ?
C192 C193 1.40(7) . ?
C112 C111 1.217(16) . ?
C112 C113 1.566(17) . ?
C143 C144 1.3900 . ?
C143 C148 1.3900 . ?
C143 C142 1.28(12) . ?
C144 H144 0.9500 . ?
C144 C145 1.3900 . ?
C145 H145 0.9500 . ?
C145 C146 1.3900 . ?
C146 H146 0.9500 . ?
C146 C147 1.3900 . ?
C147 H147 0.9500 . ?
C147 C148 1.3900 . ?
C52 C53 1.33(8) . ?
C52 C51 1.18(9) . ?
C43 C44 1.3900 . ?
C43 C48 1.3900 . ?
C43 C42 1.560(16) . ?
C44 H44 0.9500 . ?
C44 C45 1.3900 . ?
C45 H45 0.9500 . ?
C45 C46 1.3900 . ?
C46 H46 0.9500 . ?
C46 C47 1.3900 . ?
C47 H47 0.9500 . ?
C47 C48 1.3900 . ?
C222 C221 1.23(12) . ?
C73 C78 1.3900 . ?
C73 C74 1.3900 . ?
C78 C77 1.3900 . ?
C77 H77 0.9500 . ?
C77 C76 1.3900 . ?
C76 H76 0.9500 . ?
C76 C75 1.3900 . ?
C75 H75 0.9500 . ?
C75 C74 1.3900 . ?
C74 H74 0.9500 . ?
C53 C54 1.3900 . ?
C53 C58 1.3900 . ?
C54 H54 0.9500 . ?
C54 C55 1.3900 . ?
C55 H55 0.9500 . ?
C55 C56 1.3900 . ?
C56 H56 0.9500 . ?
C56 C57 1.3900 . ?
C57 H57 0.9500 . ?
C57 C58 1.3900 . ?
C58 C59 1.61(7) . ?
C193 C194 1.3900 . ?
C193 C198 1.3900 . ?
C194 H194 0.9500 . ?
C194 C195 1.3900 . ?
C195 H195 0.9500 . ?
C195 C196 1.3900 . ?
C196 H196 0.9500 . ?
C196 C197 1.3900 . ?
C197 H197 0.9500 . ?
C197 C198 1.3900 . ?
C198 C199 1.71(7) . ?
C133 C138 1.3900 . ?
C133 C134 1.3900 . ?
C133 C132 1.34(7) . ?
C138 C137 1.3900 . ?
C138 C139 1.542(18) . ?
C137 H137 0.9500 . ?
C137 C136 1.3900 . ?
C136 H136 0.9500 . ?
C136 C135 1.3900 . ?
C135 H135 0.9500 . ?
C135 C134 1.3900 . ?
C134 H134 0.9500 . ?
C33 C38 1.3900 . ?
C33 C34 1.3900 . ?
C38 C37 1.3900 . ?
C38 C39 1.55(7) . ?
C37 H37 0.9500 . ?
C37 C36 1.3900 . ?
C36 H36 0.9500 . ?
C36 C35 1.3900 . ?
C35 H35 0.9500 . ?
C35 C34 1.3900 . ?
C34 H34 0.9500 . ?
C132 C131 1.33(9) . ?
C113 C114 1.3900 . ?
C113 C118 1.3900 . ?
C114 H114 0.9500 . ?
C114 C115 1.3900 . ?
C115 H115 0.9500 . ?
C115 C116 1.3900 . ?
C116 H116 0.9500 . ?
C116 C117 1.3900 . ?
C117 H117 0.9500 . ?
C117 C118 1.3900 . ?
C161 C162 1.192(15) . ?
C12 C11 1.203(16) . ?
C12 C13 1.553(11) . ?
C202 C201 1.211(15) . ?
C202 C203 1.559(16) . ?
C173 C178 1.3900 . ?
C173 C174 1.3900 . ?
C178 C177 1.3900 . ?
C177 H177 0.9500 . ?
C177 C176 1.3900 . ?
C176 H176 0.9500 . ?
C176 C175 1.3900 . ?
C175 H175 0.9500 . ?
C175 C174 1.3900 . ?
C174 H174 0.9500 . ?
C41 C42 1.211(15) . ?
C62 C63 1.44(6) . ?
C62 C61 1.35(8) . ?
C129 C128 1.46(6) . ?
C183 C184 1.3900 . ?
C183 C188 1.3900 . ?
C184 H184 0.9500 . ?
C184 C185 1.3900 . ?
C185 H185 0.9500 . ?
C185 C186 1.3900 . ?
C186 H186 0.9500 . ?
C186 C187 1.3900 . ?
C187 H187 0.9500 . ?
C187 C188 1.3900 . ?
C188 C189 1.542(18) . ?
C101 C102 1.227(15) . ?
C63 C68 1.3900 . ?
C63 C64 1.3900 . ?
C68 C67 1.3900 . ?
C68 C69 1.546(18) . ?
C67 H67 0.9500 . ?
C67 C66 1.3900 . ?
C66 H66 0.9500 . ?
C66 C65 1.3900 . ?
C65 H65 0.9500 . ?
C65 C64 1.3900 . ?
C64 H64 0.9500 . ?
C153 C154 1.3900 . ?
C153 C158 1.3900 . ?
C153 C152 1.558(13) . ?
C154 H154 0.9500 . ?
C154 C155 1.3900 . ?
C155 H155 0.9500 . ?
C155 C156 1.3900 . ?
C156 H156 0.9500 . ?
C156 C157 1.3900 . ?
C157 H157 0.9500 . ?
C157 C158 1.3900 . ?
C158 C159 1.548(18) . ?
C23 C24 1.3900 . ?
C23 C28 1.3900 . ?
C24 H24 0.9500 . ?
C24 C25 1.3900 . ?
C25 H25 0.9500 . ?
C25 C26 1.3900 . ?
C26 H26 0.9500 . ?
C26 C27 1.3900 . ?
C27 H27 0.9500 . ?
C27 C28 1.3900 . ?
C213 C214 1.3900 . ?
C213 C218 1.3900 . ?
C214 H214 0.9500 . ?
C214 C215 1.3900 . ?
C215 H215 0.9500 . ?
C215 C216 1.3900 . ?
C216 H216 0.9500 . ?
C216 C217 1.3900 . ?
C217 H217 0.9500 . ?
C217 C218 1.3900 . ?
C81 C82 1.212(15) . ?
C82 C83 1.566(12) . ?
C169 F17 1.24(5) 2_766 ?
C123 C128 1.3900 . ?
C123 C124 1.3900 . ?
C128 C127 1.3900 . ?
C127 H127 0.9500 . ?
C127 C126 1.3900 . ?
C126 H126 0.9500 . ?
C126 C125 1.3900 . ?
C125 H125 0.9500 . ?
C125 C124 1.3900 . ?
C124 H124 0.9500 . ?
C92 C93 1.727(9) . ?
C92 C91 1.120(13) . ?
C93 C98 1.3900 . ?
C93 C94 1.3900 . ?
C98 C97 1.3900 . ?
C98 C99 1.646(11) . ?
C97 H97 0.9500 . ?
C97 C96 1.3900 . ?
C96 H96 0.9500 . ?
C96 C95 1.3900 . ?
C95 H95 0.9500 . ?
C95 C94 1.3900 . ?
C94 H94 0.9500 . ?
C209 C208 1.532(18) . ?
C13 C14 1.3900 . ?
C13 C18 1.3900 . ?
C14 H14 0.9500 . ?
C14 C15 1.3900 . ?
C15 H15 0.9500 . ?
C15 C16 1.3900 . ?
C16 H16 0.9500 . ?
C16 C17 1.3900 . ?
C17 H17 0.9500 . ?
C17 C18 1.3900 . ?
C18 C19 1.542(18) . ?
C203 C208 1.3900 . ?
C203 C204 1.3900 . ?
C208 C207 1.3900 . ?
C207 H207 0.9500 . ?
C207 C206 1.3900 . ?
C206 H206 0.9500 . ?
C206 C205 1.3900 . ?
C205 H205 0.9500 . ?
C205 C204 1.3900 . ?
C204 H204 0.9500 . ?
C89 C88 1.531(18) . ?
C83 C84 1.3900 . ?
C83 C88 1.3900 . ?
C84 H84 0.9500 . ?
C84 C85 1.3900 . ?
C85 H85 0.9500 . ?
C85 C86 1.3900 . ?
C86 H86 0.9500 . ?
C86 C87 1.3900 . ?
C87 H87 0.9500 . ?
C87 C88 1.3900 . ?

loop_
_geom_torsion_atom_site_label_1
_geom_torsion_atom_site_label_2
_geom_torsion_atom_site_label_3
_geom_torsion_atom_site_label_4
_geom_torsion
_geom_torsion_site_symmetry_1
_geom_torsion_site_symmetry_2
_geom_torsion_site_symmetry_3
_geom_torsion_site_symmetry_4
_geom_torsion_publ_flag
Au0A Au40 C101 Au30 4(2) . . . . ?
Au0A Au40 C101 C102 -172(17) . . . . ?
Au8 C112 C113 C114 26(5) . . . . ?
Au8 C112 C113 C118 -145(3) . . . . ?
Au9 C62 C63 C68 -177(3) . . . . ?
Au9 C62 C63 C64 -2(7) . . . . ?
Au9 C62 C61 Au26 94(25) . . . . ?
Au11 C41 C42 C43 124(35) . . . . ?
Au12 C191 C192 C193 144(13) . . . . ?
Au12 C192 C193 C194 4(8) . . . . ?
Au12 C192 C193 C198 -171(4) . . . . ?
Au15 C122 C123 C128 179(3) . . . . ?
Au15 C122 C123 C124 0(7) . . . . ?
Au16 C202 C203 C208 -173(3) . . . . ?
Au16 C202 C203 C204 9(6) . . . . ?
Au17 C222 C221 Au36 57(24) . . . . ?
Au18 C172 C173 C178 -177(4) . . . . ?
Au18 C172 C173 C174 0(9) . . . . ?
Au19 C32 C33 C38 -157(2) . . . . ?
Au19 C32 C33 C34 36(5) . . . . ?
Au20 C72 C73 C78 148(3) . . . . ?
Au20 C72 C73 C74 -37(5) . . . . ?
Au21 C22 C21 Au41 178(37) . . . . ?
Au21 C22 C23 C24 -40(7) . . . . ?
Au21 C22 C23 C28 127(4) . . . . ?
Au24 C81 C82 C83 155(19) . . . . ?
Au24 C82 C83 C84 -10(6) . . . . ?
Au24 C82 C83 C88 179(3) . . . . ?
Au25 Au40 C101 Au30 5(5) . . . . ?
Au25 Au40 C101 C102 -171(15) . . . . ?
Au25 C92 C93 C98 138.4(16) . . . . ?
Au25 C92 C93 C94 -20.4(19) . . . . ?
Au28 C151 C152 C153 -158(25) . . . . ?
Au29 C52 C53 C54 37(7) . . . . ?
Au29 C52 C53 C58 -141(3) . . . . ?
Au31 C182 C181 Au27 132(18) . . . . ?
Au31 C182 C183 C184 16(4) . . . . ?
Au31 C182 C183 C188 -156(2) . . . . ?
Au31 C191 C192 Au12 51(15) . . . . ?
Au31 C191 C192 C193 -165(10) . . . . ?
Au33 C141 C142 C143 -175(4) . . . . ?
Au35 C141 C142 Au33 -64(44) . . . . ?
Au35 C141 C142 C143 121(45) . . . . ?
Au36 C212 C211 Au23 -95(18) . . . . ?
Au36 C212 C213 C214 31(3) . . . . ?
Au36 C212 C213 C218 -149(2) . . . . ?
Au38 C12 C11 Au41 70(24) . . . . ?
Au38 C12 C13 C14 -57(3) . . . . ?
Au38 C12 C13 C18 121(2) . . . . ?
Au40 C101 C102 Au30 176(18) . . . . ?
F49 C179 C178 C173 60(7) . . . . ?
F49 C179 C178 C177 -125(4) . . . . ?
F61 C219 C218 C213 -55.4(18) . . . . ?
F61 C219 C218 C217 124.1(18) . . . . ?
F23 C149 C148 C143 -65(3) . . . . ?
F23 C149 C148 C147 115(3) . . . . ?
F9 C29 C28 C23 49(3) . . . . ?
F9 C29 C28 C27 -130(3) . . . . ?
F30 C129 C128 C123 179(3) . . . . ?
F30 C129 C128 C127 -10(7) . . . . ?
F26 C119 C118 C113 54(3) . . . . ?
F26 C119 C118 C117 -125(3) . . . . ?
F28 C129 C128 C123 -52(7) . . . . ?
F28 C129 C128 C127 119(5) . . . . ?
F25 C119 C118 C113 172(3) . . . . ?
F25 C119 C118 C117 -8(3) . . . . ?
F60 C209 C208 C203 63(3) . . . . ?
F60 C209 C208 C207 -116(3) . . . . ?
F27 C119 C118 C113 -68(3) . . . . ?
F27 C119 C118 C117 113(3) . . . . ?
F29 C129 C128 C123 76(6) . . . . ?
F29 C129 C128 C127 -113(4) . . . . ?
F51 C179 C178 C173 -53(10) . . . . ?
F51 C179 C178 C177 122(6) . . . . ?
F41 C89 C88 C83 62(3) . . . . ?
F41 C89 C88 C87 -116(3) . . . . ?
F50 C179 C178 C173 176(5) . . . . ?
F50 C179 C178 C177 -9(9) . . . . ?
F22 C149 C148 C143 56(3) . . . . ?
F22 C149 C148 C147 -124(2) . . . . ?
F39 C79 C78 C73 -63(3) . . . . ?
F39 C79 C78 C77 117(3) . . . . ?
F59 C209 C208 C203 -58(3) . . . . ?
F59 C209 C208 C207 123(3) . . . . ?
F40 C89 C88 C83 -58(3) . . . . ?
F40 C89 C88 C87 123(2) . . . . ?
F7 C29 C28 C23 -70(3) . . . . ?
F7 C29 C28 C27 110(3) . . . . ?
F63 C219 C218 C213 -174(2) . . . . ?
F63 C219 C218 C217 5(2) . . . . ?
F58 C209 C208 C203 -178(3) . . . . ?
F58 C209 C208 C207 3(3) . . . . ?
F5 C49 C48 C43 70(3) . . . . ?
F5 C49 C48 C47 -108(3) . . . . ?
F62 C219 C218 C213 64.4(19) . . . . ?
F62 C219 C218 C217 -116.0(19) . . . . ?
F4 C49 C48 C43 -50(3) . . . . ?
F4 C49 C48 C47 133(3) . . . . ?
F37 C79 C78 C73 56(3) . . . . ?
F37 C79 C78 C77 -123(3) . . . . ?
F24 C149 C148 C143 175(3) . . . . ?
F24 C149 C148 C147 -5(3) . . . . ?
F42 C89 C88 C83 -177(2) . . . . ?
F42 C89 C88 C87 5(3) . . . . ?
F8 C29 C28 C23 169(3) . . . . ?
F8 C29 C28 C27 -10(3) . . . . ?
F6 C49 C48 C43 -169(2) . . . . ?
F6 C49 C48 C47 14(3) . . . . ?
F38 C79 C78 C73 175(3) . . . . ?
F38 C79 C78 C77 -4(3) . . . . ?
F17 F17 C169 F16 178(4) 2_766 . . . ?
F17 F17 C169 F18 -59(4) 2_766 . . . ?
F17 F17 C169 C168 59(4) 2_766 . . . ?
F17 F18 C169 F17 52(3) 2_766 . . . ?
F17 F18 C169 F16 173(3) 2_766 . . . ?
F17 F18 C169 C168 -66(3) 2_766 . . . ?
F17 C168 C167 C166 -149(2) 2_766 . . . ?
F17 C168 C169 F17 -52(3) 2_766 . . . ?
F17 C168 C169 F16 -171(3) 2_766 . . . ?
F17 C168 C169 F18 67(3) 2_766 . . . ?
F18 F17 C169 F17 -68(4) 2_766 . . 2_766 ?
F18 F17 C169 F16 110(3) 2_766 . . . ?
F18 F17 C169 F18 -127(3) 2_766 . . . ?
F18 F17 C169 C168 -9(4) 2_766 . . . ?
C79 C78 C77 C76 179(3) . . . . ?
C103 C108 C107 C106 0.0 . . . . ?
C103 C108 C109 F34 56(6) . . . . ?
C103 C108 C109 F36 -66(6) . . . . ?
C103 C108 C109 F35 -179(5) . . . . ?
C108 C103 C104 C105 0.0 . . . . ?
C108 C103 C102 Au30 179(2) . . . . ?
C108 C107 C106 C105 0.0 . . . . ?
C107 C108 C109 F34 -124(6) . . . . ?
C107 C108 C109 F36 114(6) . . . . ?
C107 C108 C109 F35 1(5) . . . . ?
C107 C106 C105 C104 0.0 . . . . ?
C106 C105 C104 C103 0.0 . . . . ?
C104 C103 C108 C107 0.0 . . . . ?
C104 C103 C108 C109 -179.9(6) . . . . ?
C104 C103 C102 Au30 -1(3) . . . . ?
C109 C108 C107 C106 179.9(7) . . . . ?
C223 C224 C225 C226 0.0 . . . . ?
C223 C228 C229 F65 63(4) . . . . ?
C223 C228 C229 F64 -57(4) . . . . ?
C223 C228 C229 F66 -176(4) . . . . ?
C223 C222 C221 Au17 138(20) . . . . ?
C223 C222 C221 Au36 -165(14) . . . . ?
C224 C223 C228 C227 0.0 . . . . ?
C224 C223 C228 C229 174(4) . . . . ?
C224 C223 C222 Au17 10(12) . . . . ?
C224 C223 C222 C221 -118(18) . . . . ?
C224 C225 C226 C227 0.0 . . . . ?
C225 C226 C227 C228 0.0 . . . . ?
C226 C227 C228 C223 0.0 . . . . ?
C226 C227 C228 C229 -174(4) . . . . ?
C227 C228 C229 F65 -123(4) . . . . ?
C227 C228 C229 F64 118(4) . . . . ?
C227 C228 C229 F66 -2(4) . . . . ?
C228 C223 C224 C225 0.0 . . . . ?
C228 C223 C222 Au17 -167(6) . . . . ?
C228 C223 C222 C221 65(22) . . . . ?
C163 C168 C167 C166 0.0 . . . . ?
C163 C168 C169 F17 176(2) . . . . ?
C163 C168 C169 F17 -133(3) . . . 2_766 ?
C163 C168 C169 F16 56(2) . . . . ?
C163 C168 C169 F18 -66(2) . . . . ?
C168 F17 C169 F17 76(5) 2_766 . . 2_766 ?
C168 F17 C169 F16 -106(4) 2_766 . . . ?
C168 F17 C169 F18 17(4) 2_766 . . . ?
C168 F17 C169 C168 134(4) 2_766 . . . ?
C168 C163 C164 C165 0.0 . . . . ?
C168 C163 C162 Au34 125(2) . . . . ?
C168 C167 C166 C165 0.0 . . . . ?
C167 C168 C169 F17 47(3) . . . 2_766 ?
C167 C168 C169 F17 -5(2) . . . . ?
C167 C168 C169 F16 -124.3(19) . . . . ?
C167 C168 C169 F18 114(2) . . . . ?
C167 C166 C165 C164 0.0 . . . . ?
C166 C165 C164 C163 0.0 . . . . ?
C164 C163 C168 F17 125(3) . . . 2_766 ?
C164 C163 C168 C167 0.0 . . . . ?
C164 C163 C168 C169 180.0(14) . . . . ?
C164 C163 C162 Au34 -53(3) . . . . ?
C172 C173 C178 C179 -8(8) . . . . ?
C172 C173 C178 C177 177(6) . . . . ?
C172 C173 C174 C175 -177(7) . . . . ?
C179 C178 C177 C176 -175(6) . . . . ?
C22 C23 C24 C25 167(6) . . . . ?
C22 C23 C28 C29 13(5) . . . . ?
C22 C23 C28 C27 -168(5) . . . . ?
C72 C73 C78 C79 -5(5) . . . . ?
C72 C73 C78 C77 175(5) . . . . ?
C72 C73 C74 C75 -174(5) . . . . ?
C212 C213 C214 C215 179.8(11) . . . . ?
C212 C213 C218 C219 -0.3(8) . . . . ?
C212 C213 C218 C217 -179.8(12) . . . . ?
C32 C33 C38 C37 -167(5) . . . . ?
C32 C33 C38 C39 18(6) . . . . ?
C32 C33 C34 C35 167(5) . . . . ?
C182 C183 C184 C185 -172(4) . . . . ?
C182 C183 C188 C187 172(4) . . . . ?
C182 C183 C188 C189 -15(4) . . . . ?
C122 C123 C128 C129 -8(6) . . . . ?
C122 C123 C128 C127 -179(5) . . . . ?
C122 C123 C124 C125 179(5) . . . . ?
C191 C192 C193 C194 -129(11) . . . . ?
C191 C192 C193 C198 55(14) . . . . ?
C192 C193 C194 C195 -176(6) . . . . ?
C192 C193 C198 C197 175(6) . . . . ?
C192 C193 C198 C199 0(6) . . . . ?
C112 C113 C114 C115 -172(4) . . . . ?
C112 C113 C118 C119 -8(4) . . . . ?
C112 C113 C118 C117 172(4) . . . . ?
C181 C182 C183 C184 -77(14) . . . . ?
C181 C182 C183 C188 111(14) . . . . ?
C143 C144 C145 C146 0.0 . . . . ?
C144 C143 C148 C149 -179.9(6) . . . . ?
C144 C143 C148 C147 0.0 . . . . ?
C144 C143 C142 Au33 6(4) . . . . ?
C144 C143 C142 C141 180(3) . . . . ?
C144 C145 C146 C147 0.0 . . . . ?
C145 C146 C147 C148 0.0 . . . . ?
C146 C147 C148 C149 179.9(6) . . . . ?
C146 C147 C148 C143 0.0 . . . . ?
C148 C143 C144 C145 0.0 . . . . ?
C148 C143 C142 Au33 -174(4) . . . . ?
C148 C143 C142 C141 0(3) . . . . ?
C211 C212 C213 C214 -178(6) . . . . ?
C211 C212 C213 C218 2(6) . . . . ?
C52 C53 C54 C55 -178(6) . . . . ?
C52 C53 C58 C57 178(6) . . . . ?
C52 C53 C58 C59 -7(7) . . . . ?
C171 C172 C173 C178 83(25) . . . . ?
C171 C172 C173 C174 -100(24) . . . . ?
C43 C44 C45 C46 0.0 . . . . ?
C44 C43 C48 C49 -177(3) . . . . ?
C44 C43 C48 C47 0.0 . . . . ?
C44 C43 C42 Au11 -13(5) . . . . ?
C44 C43 C42 C41 -132(35) . . . . ?
C44 C45 C46 C47 0.0 . . . . ?
C45 C46 C47 C48 0.0 . . . . ?
C46 C47 C48 C49 177(3) . . . . ?
C46 C47 C48 C43 0.0 . . . . ?
C48 C43 C44 C45 0.0 . . . . ?
C48 C43 C42 Au11 170(3) . . . . ?
C48 C43 C42 C41 50(37) . . . . ?
C222 C223 C224 C225 -177(9) . . . . ?
C222 C223 C228 C227 177(8) . . . . ?
C222 C223 C228 C229 -9(8) . . . . ?
C111 C112 C113 C114 -103(17) . . . . ?
C111 C112 C113 C118 85(18) . . . . ?
C121 C122 C123 C128 -16(34) . . . . ?
C121 C122 C123 C124 166(30) . . . . ?
C73 C78 C77 C76 0.0 . . . . ?
C78 C73 C74 C75 0.0 . . . . ?
C78 C77 C76 C75 0.0 . . . . ?
C77 C76 C75 C74 0.0 . . . . ?
C76 C75 C74 C73 0.0 . . . . ?
C74 C73 C78 C79 -179(3) . . . . ?
C74 C73 C78 C77 0.0 . . . . ?
C53 C52 C51 Au29 133(41) . . . . ?
C53 C54 C55 C56 0.0 . . . . ?
C53 C58 C59 F44 57(7) . . . . ?
C53 C58 C59 F43 -58(6) . . . . ?
C53 C58 C59 F45 174(4) . . . . ?
C54 C53 C58 C57 0.0 . . . . ?
C54 C53 C58 C59 175(5) . . . . ?
C54 C55 C56 C57 0.0 . . . . ?
C55 C56 C57 C58 0.0 . . . . ?
C56 C57 C58 C53 0.0 . . . . ?
C56 C57 C58 C59 -175(5) . . . . ?
C57 C58 C59 F44 -128(4) . . . . ?
C57 C58 C59 F43 117(5) . . . . ?
C57 C58 C59 F45 -11(7) . . . . ?
C58 C53 C54 C55 0.0 . . . . ?
C193 C194 C195 C196 0.0 . . . . ?
C193 C198 C199 F56 46(7) . . . . ?
C193 C198 C199 F55 -66(6) . . . . ?
C193 C198 C199 F57 -176(4) . . . . ?
C194 C193 C198 C197 0.0 . . . . ?
C194 C193 C198 C199 -175(5) . . . . ?
C194 C195 C196 C197 0.0 . . . . ?
C195 C196 C197 C198 0.0 . . . . ?
C196 C197 C198 C193 0.0 . . . . ?
C196 C197 C198 C199 175(5) . . . . ?
C197 C198 C199 F56 -130(5) . . . . ?
C197 C198 C199 F55 119(4) . . . . ?
C197 C198 C199 F57 9(7) . . . . ?
C198 C193 C194 C195 0.0 . . . . ?
C133 C138 C137 C136 0.0 . . . . ?
C133 C138 C139 F19 -47(2) . . . . ?
C133 C138 C139 F20 72(2) . . . . ?
C133 C138 C139 F21 -170(2) . . . . ?
C138 C133 C134 C135 0.0 . . . . ?
C138 C133 C132 Au10 -149(3) . . . . ?
C138 C137 C136 C135 0.0 . . . . ?
C137 C138 C139 F19 134.5(19) . . . . ?
C137 C138 C139 F20 -106.0(19) . . . . ?
C137 C138 C139 F21 12(2) . . . . ?
C137 C136 C135 C134 0.0 . . . . ?
C136 C135 C134 C133 0.0 . . . . ?
C134 C133 C138 C137 0.0 . . . . ?
C134 C133 C138 C139 -178.1(13) . . . . ?
C134 C133 C132 Au10 31(3) . . . . ?
C33 C38 C37 C36 0.0 . . . . ?
C33 C38 C39 F2 -73(6) . . . . ?
C33 C38 C39 F3 63(6) . . . . ?
C33 C38 C39 F1 -164(4) . . . . ?
C38 C33 C34 C35 0.0 . . . . ?
C38 C37 C36 C35 0.0 . . . . ?
C37 C38 C39 F2 111(5) . . . . ?
C37 C38 C39 F3 -113(5) . . . . ?
C37 C38 C39 F1 20(7) . . . . ?
C37 C36 C35 C34 0.0 . . . . ?
C36 C35 C34 C33 0.0 . . . . ?
C34 C33 C38 C37 0.0 . . . . ?
C34 C33 C38 C39 -176(5) . . . . ?
C139 C138 C137 C136 178.3(12) . . . . ?
C132 C133 C138 C137 -179.8(5) . . . . ?
C132 C133 C138 C139 2.1(14) . . . . ?
C132 C133 C134 C135 179.8(5) . . . . ?
C113 C112 C111 Au8 137(17) . . . . ?
C113 C114 C115 C116 0.0 . . . . ?
C114 C113 C118 C119 -179(3) . . . . ?
C114 C113 C118 C117 0.0 . . . . ?
C114 C115 C116 C117 0.0 . . . . ?
C115 C116 C117 C118 0.0 . . . . ?
C116 C117 C118 C119 179(3) . . . . ?
C116 C117 C118 C113 0.0 . . . . ?
C118 C113 C114 C115 0.0 . . . . ?
C12 C13 C14 C15 179(2) . . . . ?
C12 C13 C18 C17 -179(2) . . . . ?
C12 C13 C18 C19 1(3) . . . . ?
C202 C203 C208 C209 3(5) . . . . ?
C202 C203 C208 C207 -178(5) . . . . ?
C202 C203 C204 C205 178(5) . . . . ?
C173 C172 C171 Au18 109(24) . . . . ?
C173 C178 C177 C176 0.0 . . . . ?
C178 C173 C174 C175 0.0 . . . . ?
C178 C177 C176 C175 0.0 . . . . ?
C177 C176 C175 C174 0.0 . . . . ?
C176 C175 C174 C173 0.0 . . . . ?
C174 C173 C178 C179 174(7) . . . . ?
C174 C173 C178 C177 0.0 . . . . ?
C62 C63 C68 C67 175(5) . . . . ?
C62 C63 C68 C69 -9(5) . . . . ?
C62 C63 C64 C65 -175(5) . . . . ?
C129 C128 C127 C126 -171(5) . . . . ?
C183 C182 C181 Au27 -126(17) . . . . ?
C183 C182 C181 Au31 101(14) . . . . ?
C183 C184 C185 C186 0.0 . . . . ?
C183 C188 C189 F52 -55(3) . . . . ?
C183 C188 C189 F53 -174(2) . . . . ?
C183 C188 C189 F54 66(3) . . . . ?
C184 C183 C188 C187 0.0 . . . . ?
C184 C183 C188 C189 173(3) . . . . ?
C184 C185 C186 C187 0.0 . . . . ?
C185 C186 C187 C188 0.0 . . . . ?
C186 C187 C188 C183 0.0 . . . . ?
C186 C187 C188 C189 -173(3) . . . . ?
C187 C188 C189 F52 118(2) . . . . ?
C187 C188 C189 F53 -1(3) . . . . ?
C187 C188 C189 F54 -121(2) . . . . ?
C188 C183 C184 C185 0.0 . . . . ?
C63 C62 C61 Au9 165(22) . . . . ?
C63 C62 C61 Au26 -102(30) . . . . ?
C63 C68 C67 C66 0.0 . . . . ?
C63 C68 C69 F48 -51(3) . . . . ?
C63 C68 C69 F46 69(3) . . . . ?
C63 C68 C69 F47 -170(2) . . . . ?
C68 C63 C64 C65 0.0 . . . . ?
C68 C67 C66 C65 0.0 . . . . ?
C67 C68 C69 F48 126(2) . . . . ?
C67 C68 C69 F46 -115(2) . . . . ?
C67 C68 C69 F47 6(3) . . . . ?
C67 C66 C65 C64 0.0 . . . . ?
C66 C65 C64 C63 0.0 . . . . ?
C64 C63 C68 C67 0.0 . . . . ?
C64 C63 C68 C69 176(3) . . . . ?
C153 C154 C155 C156 0.0 . . . . ?
C153 C158 C159 F13 53(3) . . . . ?
C153 C158 C159 F15 -68(3) . . . . ?
C153 C158 C159 F14 173(3) . . . . ?
C154 C153 C158 C157 0.0 . . . . ?
C154 C153 C158 C159 -179(4) . . . . ?
C154 C153 C152 Au28 -27(6) . . . . ?
C154 C153 C152 C151 128(24) . . . . ?
C154 C155 C156 C157 0.0 . . . . ?
C155 C156 C157 C158 0.0 . . . . ?
C156 C157 C158 C153 0.0 . . . . ?
C156 C157 C158 C159 179(3) . . . . ?
C157 C158 C159 F13 -126(3) . . . . ?
C157 C158 C159 F15 113(3) . . . . ?
C157 C158 C159 F14 -6(3) . . . . ?
C158 C153 C154 C155 0.0 . . . . ?
C158 C153 C152 Au28 141(4) . . . . ?
C158 C153 C152 C151 -64(27) . . . . ?
C162 C163 C168 F17 -54(4) . . . 2_766 ?
C162 C163 C168 C167 -178.9(13) . . . . ?
C162 C163 C168 C169 1(2) . . . . ?
C162 C163 C164 C165 179.0(13) . . . . ?
C39 C38 C37 C36 175(5) . . . . ?
C61 C62 C63 C68 21(24) . . . . ?
C61 C62 C63 C64 -164(20) . . . . ?
C23 C24 C25 C26 0.0 . . . . ?
C24 C23 C28 C29 -179(3) . . . . ?
C24 C23 C28 C27 0.0 . . . . ?
C24 C25 C26 C27 0.0 . . . . ?
C25 C26 C27 C28 0.0 . . . . ?
C26 C27 C28 C29 179(3) . . . . ?
C26 C27 C28 C23 0.0 . . . . ?
C28 C23 C24 C25 0.0 . . . . ?
C213 C212 C211 Au23 111(19) . . . . ?
C213 C212 C211 Au36 -154(6) . . . . ?
C213 C214 C215 C216 0.0 . . . . ?
C214 C213 C218 C219 179.5(8) . . . . ?
C214 C213 C218 C217 0.0 . . . . ?
C214 C215 C216 C217 0.0 . . . . ?
C215 C216 C217 C218 0.0 . . . . ?
C216 C217 C218 C219 -179.6(8) . . . . ?
C216 C217 C218 C213 0.0 . . . . ?
C218 C213 C214 C215 0.0 . . . . ?
C201 C202 C203 C208 12(29) . . . . ?
C201 C202 C203 C204 -166(25) . . . . ?
C81 C82 C83 C84 -161(17) . . . . ?
C81 C82 C83 C88 28(20) . . . . ?
C82 C83 C84 C85 -171(4) . . . . ?
C82 C83 C88 C89 -7(4) . . . . ?
C82 C83 C88 C87 171(4) . . . . ?
C102 C103 C108 C107 -179.9(9) . . . . ?
C102 C103 C108 C109 0.2(12) . . . . ?
C102 C103 C104 C105 179.9(9) . . . . ?
C169 F17 C169 F17 -0.001(16) 2_766 . . 2_766 ?
C169 F17 C169 F16 178(4) 2_766 . . . ?
C169 F17 C169 F18 -59(4) 2_766 . . . ?
C169 F17 C169 C168 59(4) 2_766 . . . ?
C169 C168 C167 C166 -180.0(14) . . . . ?
C42 C43 C44 C45 -178(5) . . . . ?
C42 C43 C48 C49 0(5) . . . . ?
C42 C43 C48 C47 177(5) . . . . ?
C123 C122 C121 Au15 -168(32) . . . . ?
C123 C128 C127 C126 0.0 . . . . ?
C128 C123 C124 C125 0.0 . . . . ?
C128 C127 C126 C125 0.0 . . . . ?
C127 C126 C125 C124 0.0 . . . . ?
C126 C125 C124 C123 0.0 . . . . ?
C124 C123 C128 C129 171(5) . . . . ?
C124 C123 C128 C127 0.0 . . . . ?
C142 C143 C144 C145 180.0(8) . . . . ?
C142 C143 C148 C149 0.1(10) . . . . ?
C142 C143 C148 C147 180.0(8) . . . . ?
C152 C153 C154 C155 168(5) . . . . ?
C152 C153 C158 C157 -168(5) . . . . ?
C152 C153 C158 C159 13(5) . . . . ?
C92 C93 C98 C97 -157.9(15) . . . . ?
C92 C93 C98 C99 -3(2) . . . . ?
C92 C93 C94 C95 159.0(15) . . . . ?
C69 C68 C67 C66 -176(3) . . . . ?
C93 C98 C97 C96 0.0 . . . . ?
C93 C98 C99 F32 -68.7(19) . . . . ?
C93 C98 C99 F33 176.9(19) . . . . ?
C93 C98 C99 F31 53(2) . . . . ?
C98 C93 C94 C95 0.0 . . . . ?
C98 C97 C96 C95 0.0 . . . . ?
C97 C98 C99 F32 87.5(14) . . . . ?
C97 C98 C99 F33 -26.9(19) . . . . ?
C97 C98 C99 F31 -151.0(16) . . . . ?
C97 C96 C95 C94 0.0 . . . . ?
C96 C95 C94 C93 0.0 . . . . ?
C94 C93 C98 C97 0.0 . . . . ?
C94 C93 C98 C99 155.2(15) . . . . ?
C209 C208 C207 C206 179(3) . . . . ?
C99 C98 C97 C96 -156.3(14) . . . . ?
C11 C12 C13 C14 179(100) . . . . ?
C11 C12 C13 C18 -3(27) . . . . ?
C13 C12 C11 Au38 127(26) . . . . ?
C13 C12 C11 Au41 -163(17) . . . . ?
C13 C14 C15 C16 0.0 . . . . ?
C13 C18 C19 F10 -73(3) . . . . ?
C13 C18 C19 F12 167(2) . . . . ?
C13 C18 C19 F11 47(3) . . . . ?
C14 C13 C18 C17 0.0 . . . . ?
C14 C13 C18 C19 179(2) . . . . ?
C14 C15 C16 C17 0.0 . . . . ?
C15 C16 C17 C18 0.0 . . . . ?
C16 C17 C18 C13 0.0 . . . . ?
C16 C17 C18 C19 -179(2) . . . . ?
C17 C18 C19 F10 106(2) . . . . ?
C17 C18 C19 F12 -14(2) . . . . ?
C17 C18 C19 F11 -133(2) . . . . ?
C18 C13 C14 C15 0.0 . . . . ?
C203 C202 C201 Au16 176(26) . . . . ?
C203 C208 C207 C206 0.0 . . . . ?
C208 C203 C204 C205 0.0 . . . . ?
C208 C207 C206 C205 0.0 . . . . ?
C207 C206 C205 C204 0.0 . . . . ?
C206 C205 C204 C203 0.0 . . . . ?
C204 C203 C208 C209 -179(3) . . . . ?
C204 C203 C208 C207 0.0 . . . . ?
C83 C84 C85 C86 0.0 . . . . ?
C84 C83 C88 C89 -178(3) . . . . ?
C84 C83 C88 C87 0.0 . . . . ?
C84 C85 C86 C87 0.0 . . . . ?
C85 C86 C87 C88 0.0 . . . . ?
C86 C87 C88 C89 178(3) . . . . ?
C86 C87 C88 C83 0.0 . . . . ?
C88 C83 C84 C85 0.0 . . . . ?
C51 C52 C53 C54 -92(41) . . . . ?
C51 C52 C53 C58 89(41) . . . . ?

loop_
_platon_squeeze_void_nr
_platon_squeeze_void_average_x
_platon_squeeze_void_average_y
_platon_squeeze_void_average_z
_platon_squeeze_void_volume
_platon_squeeze_void_count_electrons
_platon_squeeze_void_content
1 -0.156 0.500 0.030 4358 4349 ' '
2 0.272 0.042 0.452 15 13 ' '
3 0.271 0.051 0.054 16 12 ' '
4 0.469 0.852 0.740 7 7 ' '
5 0.531 0.148 0.260 7 9 ' '
6 0.728 0.958 0.548 15 12 ' '
7 0.729 0.949 0.946 16 16 ' '
